data_7028754
loop_
_publ_author_name
'Zarrabi, Niloofar'
'Hayward, John J.'
'Clegg, William'
'Pilkington, Melanie'

_publ_section_title
;
 Saddling up copper - new twists on a metallo-wheel.
;
_journal_issue 6
_journal_name_full 'Dalton transactions (Cambridge, England : 2003)'
_journal_page_first 2352
_journal_page_last 2355
_journal_paper_doi 10.1039/c3dt53267d
_journal_volume 43
_journal_year 2014
_chemical_formula_moiety 'C168 H208 Cl16 Cu8 N56 O16'
_chemical_formula_sum 'C168 H208 Cl16 Cu8 N56 O16'
_chemical_formula_weight 4343.42
_chemical_name_systematic
;
 ?
;
_space_group_IT_number 2
_symmetry_cell_setting triclinic
_symmetry_space_group_name_Hall '-P 1'
_symmetry_space_group_name_H-M 'P -1'
_atom_sites_solution_hydrogens geom
_atom_sites_solution_primary direct
_atom_sites_solution_secondary difmap
_audit_creation_method SHELXL-97
_cell_angle_alpha 83.750(4)
_cell_angle_beta 85.664(4)
_cell_angle_gamma 69.107(3)
_cell_formula_units_Z 2
_cell_length_a 21.5918(15)
_cell_length_b 24.0051(17)
_cell_length_c 27.3864(19)
_cell_measurement_reflns_used 8980
_cell_measurement_temperature 150(2)
_cell_measurement_theta_max 24.55
_cell_measurement_theta_min 2.60
_cell_volume 13172.2(16)
_computing_cell_refinement 'Bruker APEX2'
_computing_data_collection 'Bruker APEX2'
_computing_data_reduction 'Bruker APEX2'
_computing_molecular_graphics 'Bruker SHELXTL'
_computing_publication_material 'Bruker SHELXTL and local programs'
_computing_structure_refinement 'Bruker SHELXTL'
_computing_structure_solution 'Bruker SHELXTL'
_diffrn_ambient_temperature 150(2)
_diffrn_measured_fraction_theta_full 0.946
_diffrn_measured_fraction_theta_max 0.946
_diffrn_measurement_device_type 'Bruker APEX2 CCD diffractometer'
_diffrn_measurement_method 'thin-slice \w scans'
_diffrn_radiation_monochromator graphite
_diffrn_radiation_source 'sealed tube'
_diffrn_radiation_type MoK\a
_diffrn_radiation_wavelength 0.71073
_diffrn_reflns_av_R_equivalents 0.0475
_diffrn_reflns_av_sigmaI/netI 0.0534
_diffrn_reflns_limit_h_max 23
_diffrn_reflns_limit_h_min -25
_diffrn_reflns_limit_k_max 27
_diffrn_reflns_limit_k_min -27
_diffrn_reflns_limit_l_max 31
_diffrn_reflns_limit_l_min -31
_diffrn_reflns_number 175202
_diffrn_reflns_theta_full 24.77
_diffrn_reflns_theta_max 24.77
_diffrn_reflns_theta_min 2.38
_exptl_absorpt_coefficient_mu 0.850
_exptl_absorpt_correction_T_max 0.920
_exptl_absorpt_correction_T_min 0.590
_exptl_absorpt_correction_type multi-scan
_exptl_absorpt_process_details SADABS
_exptl_crystal_colour blue
_exptl_crystal_density_diffrn 1.095
_exptl_crystal_density_method 'not measured'
_exptl_crystal_description plate
_exptl_crystal_F_000 4480
_exptl_crystal_size_max 0.70
_exptl_crystal_size_mid 0.40
_exptl_crystal_size_min 0.10
_refine_diff_density_max 2.455
_refine_diff_density_min -1.251
_refine_diff_density_rms 0.100
_refine_ls_extinction_method none
_refine_ls_goodness_of_fit_ref 1.128
_refine_ls_hydrogen_treatment constr
_refine_ls_matrix_type full
_refine_ls_number_parameters 2739
_refine_ls_number_reflns 42801
_refine_ls_number_restraints 12042
_refine_ls_restrained_S_all 1.183
_refine_ls_R_factor_all 0.1050
_refine_ls_R_factor_gt 0.0749
_refine_ls_shift/su_max 0.009
_refine_ls_shift/su_mean 0.000
_refine_ls_structure_factor_coef Fsqd
_refine_ls_weighting_details 'calc w=1/[\s^2^(Fo^2^)+(0.1279P)^2^+12.7000P] where P=(Fo^2^+2Fc^2^)/3'
_refine_ls_weighting_scheme calc
_refine_ls_wR_factor_gt 0.2084
_refine_ls_wR_factor_ref 0.2277
_reflns_number_gt 28891
_reflns_number_total 42801
_reflns_threshold_expression I>2\s(I)
_cod_data_source_file c3dt53267d.txt
_cod_data_source_block mp
_cod_database_code 7028754
_computing_special_details
;
TITL NilooJune19th in P-1
CELL 0.71073  21.5918  24.0051  27.3864  83.750  85.664  69.107
ZERR    2.00   0.0015   0.0017   0.0019   0.004   0.004   0.003
LATT 1
SFAC C  H  N  O  Cl Cu
UNIT 336 416 112 32 32 16

SIZE 0.10 0.40 0.70
TEMP 0

L.S. 12
ACTA
BOND $H
FMAP 2
PLAN 10

SIMU 0.02 $C $N $O
DELU 0.02 $C $N $O
SIMU 0.01 C122 > C175
DELU 0.01 C122 > C175
SIMU 0.01 C139 > C192
DELU 0.01 C139 > C192
SIMU 0.01 C339 > C392
DELU 0.01 C339 > C392
SIMU 0.01 C322 > C375
DELU 0.01 C322 > C375
ISOR 0.02 C390 C391 C392
SIMU 0.02 C501 > CL69
DELU 0.02 C501 > CL69

HTAB N101 CL2
HTAB N103 CL4
HTAB N105 CL4
HTAB N107 CL3
HTAB N108 CL14
HTAB N110 CL13
HTAB N112 CL13
HTAB N114 CL15
HTAB N201 CL6
HTAB N203 CL7
HTAB N205 CL7
HTAB N207 CL8
HTAB N208 CL2
HTAB N210 CL1
HTAB N212 CL1
HTAB N214 CL3
HTAB N301 CL10
HTAB N303 CL11
HTAB N305 CL11
HTAB N307 CL12
HTAB N308 CL6
HTAB N310 CL5
HTAB N312 CL5
HTAB N314 CL8
HTAB N401 CL14
HTAB N403 CL16
HTAB N405 CL16
HTAB N407 CL15
HTAB N408 CL10
HTAB N410 CL9
HTAB N412 CL9
HTAB N414 CL12

rem EXTI    insignificant
WGHT    0.127900   12.700000
FVAR       1.61778   0.60536   0.72503   0.71390   0.71779   0.54093   0.45529
FVAR       0.64326   0.63026   0.70057   0.69371   0.60819
CU1   6    0.242744   -0.200178    0.130221    11.00000    0.06114    0.02241 =
         0.06335   -0.00346   -0.02208   -0.01191
CU2   6    0.414991   -0.230314    0.366222    11.00000    0.05687    0.02677 =
         0.04117    0.00483   -0.01224   -0.00449
CU3   6    0.169368    0.022895    0.566495    11.00000    0.04593    0.03727 =
         0.02847    0.00646    0.01294   -0.00636
CU4   6    0.119668    0.339865    0.464880    11.00000    0.04944    0.02636 =
         0.02658   -0.00509   -0.00272    0.00188
CU5   6    0.504468    0.361615    0.367080    11.00000    0.03789    0.02849 =
         0.04330   -0.00896    0.00392   -0.01264
CU6   6    0.615723    0.218513    0.128783    11.00000    0.05009    0.04246 =
         0.04531   -0.01251    0.02197   -0.02450
CU7   6    0.278382    0.318825   -0.058480    11.00000    0.05734    0.08064 =
         0.03450    0.02832   -0.00675   -0.03394
CU8   6    0.036968    0.172738    0.040842    11.00000    0.04584    0.05033 =
         0.03416    0.00087   -0.00799   -0.02209
CL1   5    0.189311   -0.198652    0.211096    11.00000    0.05174    0.03176 =
         0.06357    0.00348   -0.01153   -0.01919
CL2   5    0.236212   -0.249561    0.065585    11.00000    0.07254    0.03747 =
         0.07532   -0.01798   -0.01882   -0.01306
CL3   5    0.475388   -0.300757    0.422457    11.00000    0.07989    0.03761 =
         0.06998    0.01987   -0.03341   -0.01384
CL4   5    0.465922   -0.241091    0.283497    11.00000    0.05177    0.03335 =
         0.04106   -0.00538   -0.00667    0.00159
CL5   5    0.242399    0.078243    0.577309    11.00000    0.04655    0.03623 =
         0.02719    0.00459    0.00225   -0.00779
CL6   5    0.140953   -0.033084    0.630227    11.00000    0.06684    0.06085 =
         0.04819    0.01360    0.02199   -0.01743
CL7   5    0.042341    0.286393    0.462554    11.00000    0.03977    0.03495 =
         0.03661   -0.00414    0.00558   -0.00506
CL8   5    0.080512    0.435291    0.484783    11.00000    0.10565    0.03289 =
         0.05338   -0.01221    0.01172    0.00433
CL9   5    0.471731    0.407069    0.287350    11.00000    0.05146    0.02521 =
         0.05218   -0.00303    0.00931   -0.01591
CL10  5    0.537301    0.392692    0.431595    11.00000    0.05141    0.16714 =
         0.13412   -0.11797    0.02205   -0.04756
CL11  5    0.658583    0.177034    0.208043    11.00000    0.04440    0.04710 =
         0.04901   -0.00908    0.00441   -0.02175
CL12  5    0.676188    0.216219    0.057933    11.00000    0.11003    0.05978 =
         0.08777   -0.02655    0.06962   -0.04563
CL13  5    0.289444    0.216093   -0.075677    11.00000    0.07101    0.09599 =
         0.02975    0.00568    0.00008   -0.03834
CL14  5    0.288949    0.397784   -0.105856    11.00000    0.09620    0.14888 =
         0.12394    0.09989   -0.04490   -0.07288
CL15  5   -0.050613    0.151429    0.019023    11.00000    0.08524    0.14910 =
         0.05057   -0.00663   -0.00806   -0.08081
CL16  5    0.023668    0.275337    0.049325    11.00000    0.04760    0.04012 =
         0.04170    0.00654   -0.00855   -0.01362
O101  4    0.303550   -0.146331    0.131972    11.00000    0.04789    0.02160 =
         0.04105   -0.00351   -0.01470   -0.01028
O102  4    0.421602   -0.007815    0.296810    11.00000    0.05490    0.03364 =
         0.02891   -0.00029   -0.00597   -0.01885
O103  4    0.425642    0.177992    0.089244    11.00000    0.04330    0.03840 =
         0.03939    0.00553    0.00097   -0.02059
O104  4    0.138259    0.127662    0.055204    11.00000    0.04013    0.03605 =
         0.02847    0.00051   -0.00646   -0.01560
N101  3    0.333545   -0.323246    0.159630    11.00000    0.06825    0.01925 =
         0.10234    0.00067   -0.02486   -0.01696
AFIX  43
H101  2    0.312217   -0.339560    0.144146    11.00000   -1.20000
AFIX   0
N102  3    0.321315   -0.263415    0.157228    11.00000    0.05938    0.01630 =
         0.07787    0.00549   -0.02136   -0.00999
N103  3    0.366982   -0.201740    0.194502    11.00000    0.04489    0.02400 =
         0.03831    0.00006   -0.00539   -0.01125
AFIX  43
H103  2    0.388508   -0.200182    0.219180    11.00000   -1.20000
AFIX   0
N104  3    0.377506   -0.098605    0.222193    11.00000    0.03254    0.02219 =
         0.03064   -0.00137   -0.00191   -0.00897
N105  3    0.433682   -0.106682    0.306722    11.00000    0.04269    0.02965 =
         0.03084   -0.00314   -0.00806   -0.01059
AFIX  43
H105  2    0.428299   -0.134579    0.292240    11.00000   -1.20000
AFIX   0
N106  3    0.456475   -0.171693    0.378927    11.00000    0.04503    0.03261 =
         0.03173    0.00733   -0.01272   -0.00618
N107  3    0.487086   -0.174975    0.421759    11.00000    0.04391    0.04332 =
         0.03249    0.01178   -0.01186   -0.00584
AFIX  43
H107  2    0.491575   -0.202786    0.445277    11.00000   -1.20000
AFIX   0
N108  3    0.408606    0.326302   -0.046345    11.00000    0.06021    0.08933 =
         0.08861    0.06260   -0.01919   -0.04616
AFIX  43
H108  2    0.400456    0.355546   -0.068911    11.00000   -1.20000
AFIX   0
N109  3    0.370601    0.291386   -0.036860    11.00000    0.04843    0.06982 =
         0.05294    0.03035   -0.00824   -0.03555
N110  3    0.373606    0.208783    0.016978    11.00000    0.05029    0.04847 =
         0.03751    0.01534   -0.00330   -0.02648
AFIX  43
H110  2    0.346910    0.202144   -0.001457    11.00000   -1.20000
AFIX   0
N111  3    0.289558    0.152440    0.047306    11.00000    0.04187    0.02866 =
         0.02303   -0.00315    0.00108   -0.01562
N112  3    0.183120    0.165566   -0.011668    11.00000    0.04937    0.03683 =
         0.02618    0.00308   -0.00564   -0.01798
AFIX  43
H112  2    0.214313    0.178813   -0.022040    11.00000   -1.20000
AFIX   0
N113  3    0.073306    0.175560   -0.027093    11.00000    0.04952    0.05378 =
         0.03153    0.00362   -0.01376   -0.01498
N114  3    0.038733    0.177724   -0.066970    11.00000    0.06288    0.06273 =
         0.03849   -0.00025   -0.02107   -0.01982
AFIX  43
H114  2   -0.002156    0.180489   -0.065996    11.00000   -1.20000
AFIX   0
C101  1    0.349269   -0.436199    0.229488    11.00000    0.11014    0.04441 =
         0.18766    0.03621   -0.03452   -0.03539
AFIX  33
H10A  2    0.337013   -0.415528    0.258800    11.00000   -1.50000
H10B  2    0.362963   -0.478566    0.238143    11.00000   -1.50000
H10C  2    0.311905   -0.423849    0.208804    11.00000   -1.50000
AFIX   0
C102  1    0.465398   -0.439205    0.235395    11.00000    0.09649    0.04632 =
         0.14289    0.02908   -0.05801   -0.02726
AFIX  33
H10D  2    0.501429   -0.430368    0.217783    11.00000   -1.50000
H10E  2    0.479202   -0.481297    0.245347    11.00000   -1.50000
H10F  2    0.452604   -0.417129    0.263945    11.00000   -1.50000
AFIX   0
C103  1    0.429282   -0.452302    0.155253    11.00000    0.15268    0.02567 =
         0.18333   -0.02047   -0.06130   -0.01401
AFIX  33
H10G  2    0.465362   -0.441580    0.139804    11.00000   -1.50000
H10H  2    0.393249   -0.440079    0.133322    11.00000   -1.50000
H10I  2    0.443826   -0.494876    0.162935    11.00000   -1.50000
AFIX   0
C104  1    0.406286   -0.421364    0.202061    11.00000    0.06960    0.02895 =
         0.13585    0.01607   -0.03961   -0.01906
C105  1    0.383918   -0.353635    0.189750    11.00000    0.06002    0.02221 =
         0.09964    0.01016   -0.02009   -0.01243
C106  1    0.403672   -0.312277    0.207516    11.00000    0.05635    0.02558 =
         0.07527    0.00688   -0.01407   -0.01485
AFIX  43
H106  2    0.436851   -0.319688    0.229687    11.00000   -1.20000
AFIX   0
C107  1    0.364825   -0.256843    0.186223    11.00000    0.04303    0.02724 =
         0.04769   -0.00017   -0.00752   -0.01041
C108  1    0.337578   -0.150055    0.166479    11.00000    0.03707    0.02191 =
         0.03859   -0.00157    0.00289   -0.00779
C109  1    0.348073   -0.095679    0.180172    11.00000    0.02931    0.02302 =
         0.02847   -0.00278    0.00206   -0.00536
C110  1    0.326695   -0.044064    0.149233    11.00000    0.03313    0.03004 =
         0.02340   -0.00195   -0.00154   -0.01130
AFIX  43
H11A  2    0.305123   -0.043310    0.120901    11.00000   -1.20000
AFIX   0
C111  1    0.337180    0.006950    0.160114    11.00000    0.02881    0.02441 =
         0.02436   -0.00306    0.00578   -0.00981
C112  1    0.367938    0.004188    0.202875    11.00000    0.03069    0.02555 =
         0.02764   -0.00244    0.00323   -0.01078
AFIX  43
H11B  2    0.376610    0.037143    0.211238    11.00000   -1.20000
AFIX   0
C113  1    0.386027   -0.049231    0.233693    11.00000    0.02787    0.03031 =
         0.02485   -0.00136   -0.00354   -0.00993
C114  1    0.415782   -0.051663    0.282153    11.00000    0.03433    0.02975 =
         0.02470    0.00120    0.00053   -0.01367
C115  1    0.460006   -0.122516    0.353241    11.00000    0.02995    0.03919 =
         0.03089    0.00326   -0.00985   -0.00391
C116  1    0.492378   -0.094976    0.379022    11.00000    0.03926    0.03673 =
         0.03180    0.00272   -0.01010   -0.00549
AFIX  43
H116  2    0.501037   -0.060112    0.368963    11.00000   -1.20000
AFIX   0
C117  1    0.508886   -0.130057    0.422458    11.00000    0.04173    0.04808 =
         0.03204   -0.00251   -0.00358   -0.00518
C118  1    0.545406   -0.123917    0.465253    11.00000    0.05619    0.06820 =
         0.04087    0.00248   -0.02222   -0.01504
PART 1
C119  1    0.604983   -0.179795    0.476200    21.00000    0.08907    0.11007 =
         0.10103   -0.03914   -0.06360    0.00008
AFIX  33
H11C  2    0.627138   -0.174787    0.503607    21.00000   -1.50000
H11D  2    0.634946   -0.186688    0.447919    21.00000   -1.50000
H11E  2    0.590710   -0.213405    0.484029    21.00000   -1.50000
AFIX   0
C120  1    0.498173   -0.105963    0.509725    21.00000    0.10318    0.08990 =
         0.05625   -0.01754   -0.01598   -0.02994
AFIX  33
H12A  2    0.522352   -0.102812    0.536675    21.00000   -1.50000
H12B  2    0.478279   -0.135729    0.518885    21.00000   -1.50000
H12C  2    0.464133   -0.068038    0.501632    21.00000   -1.50000
AFIX   0
C121  1    0.574153   -0.072286    0.452446    21.00000    0.09746    0.11549 =
         0.05621   -0.00812   -0.03994   -0.04693
AFIX  33
H12D  2    0.597523   -0.069166    0.479888    21.00000   -1.50000
H12E  2    0.538448   -0.035135    0.445396    21.00000   -1.50000
H12F  2    0.604064   -0.080991    0.424223    21.00000   -1.50000
AFIX   0
PART 2
C169  1    0.508399   -0.065007    0.484675   -21.00000    0.10747    0.07612 =
         0.03847   -0.00259   -0.03835   -0.03071
AFIX  33
H16A  2    0.531213   -0.060185    0.511776   -21.00000   -1.50000
H16B  2    0.464509   -0.063324    0.495595   -21.00000   -1.50000
H16C  2    0.505601   -0.033511    0.459181   -21.00000   -1.50000
AFIX   0
C170  1    0.616631   -0.133401    0.447021   -21.00000    0.06904    0.11155 =
         0.04512    0.00525   -0.03560   -0.05009
AFIX  33
H17A  2    0.641432   -0.129818    0.473415   -21.00000   -1.50000
H17B  2    0.616704   -0.103768    0.420502   -21.00000   -1.50000
H17C  2    0.636598   -0.172587    0.435666   -21.00000   -1.50000
AFIX   0
C171  1    0.547274   -0.176459    0.504524   -21.00000    0.06928    0.08326 =
         0.04294    0.00014   -0.03043   -0.04673
AFIX  33
H17D  2    0.570655   -0.174479    0.532363   -21.00000   -1.50000
H17E  2    0.569546   -0.213869    0.490613   -21.00000   -1.50000
H17F  2    0.502771   -0.173426    0.514809   -21.00000   -1.50000
AFIX   0
PART 1
C122  1    0.470214    0.412103   -0.036127    31.00000    0.10061    0.11034 =
         0.13371    0.05683   -0.04509   -0.08388
AFIX  33
H12G  2    0.500301    0.433504   -0.036566    31.00000   -1.50000
H12H  2    0.431495    0.430976   -0.016032    31.00000   -1.50000
H12I  2    0.457457    0.412423   -0.069014    31.00000   -1.50000
AFIX   0
C123  1    0.563446    0.318317   -0.049072    31.00000    0.09509    0.12483 =
         0.12244    0.07096   -0.02723   -0.07142
AFIX  33
H12J  2    0.594030    0.339298   -0.050156    31.00000   -1.50000
H12K  2    0.548468    0.320040   -0.081515    31.00000   -1.50000
H12L  2    0.585166    0.277289   -0.037051    31.00000   -1.50000
AFIX   0
C124  1    0.524752    0.348853    0.036469    31.00000    0.09311    0.12335 =
         0.11767    0.05493   -0.03740   -0.08426
AFIX  33
H12M  2    0.554538    0.370677    0.035033    31.00000   -1.50000
H12N  2    0.546554    0.308695    0.050501    31.00000   -1.50000
H12O  2    0.486086    0.368149    0.056461    31.00000   -1.50000
AFIX   0
C125  1    0.504338    0.347335   -0.015017    31.00000    0.08731    0.10879 =
         0.11185    0.06603   -0.03618   -0.07546
PART 2
C172  1    0.578528    0.270007   -0.055339   -31.00000    0.08647    0.12948 =
         0.11739    0.05980   -0.01011   -0.06826
AFIX  33
H17G  2    0.617623    0.280440   -0.060916   -31.00000   -1.50000
H17H  2    0.567761    0.258829   -0.085321   -31.00000   -1.50000
H17I  2    0.586487    0.237002   -0.030548   -31.00000   -1.50000
AFIX   0
C173  1    0.541550    0.347196    0.005270   -31.00000    0.08810    0.12277 =
         0.12449    0.06031   -0.02182   -0.07484
AFIX  33
H17J  2    0.577833    0.360529   -0.005035   -31.00000   -1.50000
H17K  2    0.555109    0.315736    0.031321   -31.00000   -1.50000
H17L  2    0.504753    0.380033    0.016786   -31.00000   -1.50000
AFIX   0
C174  1    0.505078    0.372119   -0.081000   -31.00000    0.08851    0.12905 =
         0.12973    0.07586   -0.02816   -0.08139
AFIX  33
H17M  2    0.540255    0.388034   -0.086061   -31.00000   -1.50000
H17N  2    0.464185    0.403625   -0.073694   -31.00000   -1.50000
H17O  2    0.500917    0.355181   -0.110222   -31.00000   -1.50000
AFIX   0
C175  1    0.520752    0.323742   -0.038191   -31.00000    0.08235    0.11501 =
         0.11526    0.07038   -0.02574   -0.06920
PART 0
C126  1    0.459422    0.310556   -0.017216    11.00000    0.07625    0.11336 =
         0.11188    0.07660   -0.03235   -0.06329
C127  1    0.455914    0.260066    0.012737    11.00000    0.06213    0.08605 =
         0.09733    0.06577   -0.03234   -0.04862
AFIX  43
H127  2    0.484973    0.237469    0.036822    11.00000   -1.20000
AFIX   0
C128  1    0.401125    0.251400   -0.001017    11.00000    0.04372    0.05744 =
         0.04875    0.02308   -0.00329   -0.02816
C129  1    0.385448    0.176897    0.061180    11.00000    0.03629    0.03105 =
         0.03092    0.00609    0.00313   -0.01371
C130  1    0.342549    0.139210    0.074023    11.00000    0.03155    0.02649 =
         0.02646   -0.00233    0.00321   -0.01396
C131  1    0.359138    0.094389    0.111839    11.00000    0.03267    0.02719 =
         0.02432   -0.00382    0.00394   -0.01313
AFIX  43
H131  2    0.396949    0.086934    0.129352    11.00000   -1.20000
AFIX   0
C132  1    0.318969    0.060485    0.123563    11.00000    0.03403    0.02347 =
         0.02055   -0.00480    0.00486   -0.01114
C133  1    0.260884    0.076879    0.098261    11.00000    0.03804    0.02460 =
         0.02884   -0.00214    0.00256   -0.01614
AFIX  43
H133  2    0.230910    0.057256    0.106650    11.00000   -1.20000
AFIX   0
C134  1    0.247513    0.122356    0.060589    11.00000    0.03548    0.02683 =
         0.02307   -0.00197    0.00370   -0.01099
C135  1    0.185603    0.139511    0.034122    11.00000    0.04388    0.02842 =
         0.02782    0.00040   -0.00112   -0.01162
C136  1    0.132787    0.172713   -0.043978    11.00000    0.05068    0.03923 =
         0.02999    0.00168   -0.00361   -0.01361
C137  1    0.137512    0.172150   -0.094806    11.00000    0.06408    0.04504 =
         0.03381    0.00074   -0.00754   -0.01503
AFIX  43
H137  2    0.174496    0.170246   -0.115240    11.00000   -1.20000
AFIX   0
SAME C138 C139 C141 C142 C140
SAME C138 C139 C142 < C140
SAME C138 C139 C190 > C192
SAME C105 C104 C103 < C101
SAME C117 C118 > C121
SAME C117 C118 C169 > C171
SAME C126 C125 < C122
SAME C126 C175 < C172
SAME C205 C204 C203 < C201
SAME C205 C204 < C251
SAME C217 C218 > C221
SAME C217 C218 C269 > C271
SAME C226 C225 C224 < C222
SAME C238 C239 > C242
SAME C238 C239 C290 > C292
SAME C305 C304 C303 < C301
SAME C317 C318 > C321
SAME C326 C325 < C322
SAME C326 C375 < C372
SAME C338 C339 > C342
SAME C338 C339 C390 > C392
SAME C405 C404 C403 < C401
SAME C405 C404 < C451
SAME C417 C418 > C421
SAME C417 C418 C469 > C471
SAME C426 C425 C424 < C422
SAME C438 C439 > C442
C138  1    0.077525    0.174927   -0.108656    11.00000    0.06700    0.04895 =
         0.04145   -0.00219   -0.01435   -0.01784
C139  1    0.051745    0.169752   -0.157287    11.00000    0.11575    0.06744 =
         0.04304   -0.00241   -0.03328   -0.03592
PART 1
C140  1    0.050534    0.107684   -0.157792    41.00000    0.16453    0.08388 =
         0.06126   -0.00469   -0.04233   -0.05765
AFIX  33
H14A  2    0.035392    0.103619   -0.188826    41.00000   -1.50000
H14B  2    0.021034    0.100710   -0.131811    41.00000   -1.50000
H14C  2    0.094402    0.079026   -0.153062    41.00000   -1.50000
AFIX   0
C141  1    0.101348    0.178867   -0.198405    41.00000    0.15510    0.10691 =
         0.03469   -0.00253   -0.02385   -0.05701
AFIX  33
H14D  2    0.086391    0.175588   -0.229738    41.00000   -1.50000
H14E  2    0.144313    0.148841   -0.193141    41.00000   -1.50000
H14F  2    0.104115    0.217827   -0.197845    41.00000   -1.50000
AFIX   0
C142  1   -0.015443    0.219014   -0.166103    41.00000    0.13800    0.10312 =
         0.07293   -0.00526   -0.05507   -0.01260
AFIX  33
H14G  2   -0.030801    0.215818   -0.197311    41.00000   -1.50000
H14H  2   -0.011012    0.257404   -0.166053    41.00000   -1.50000
H14I  2   -0.046785    0.214813   -0.140492    41.00000   -1.50000
AFIX   0
PART 2
C190  1    0.027513    0.230585   -0.185550   -41.00000    0.14689    0.08678 =
         0.02652    0.00497   -0.04688   -0.04417
AFIX  33
H19A  2    0.011676    0.227299   -0.216549   -41.00000   -1.50000
H19B  2    0.063329    0.245647   -0.191116   -41.00000   -1.50000
H19C  2   -0.007887    0.257524   -0.166970   -41.00000   -1.50000
AFIX   0
C191  1   -0.005974    0.146294   -0.147535   -41.00000    0.13842    0.09829 =
         0.07152   -0.00047   -0.03672   -0.05898
AFIX  33
H19D  2   -0.022025    0.142424   -0.178275   -41.00000   -1.50000
H19E  2   -0.041135    0.173868   -0.129247   -41.00000   -1.50000
H19F  2    0.009162    0.107928   -0.128986   -41.00000   -1.50000
AFIX   0
C192  1    0.109063    0.125416   -0.185153   -41.00000    0.14655    0.10216 =
         0.05331   -0.02222   -0.02454   -0.03709
AFIX  33
H19G  2    0.094386    0.121055   -0.216271   -41.00000   -1.50000
H19H  2    0.123569    0.087284   -0.166218   -41.00000   -1.50000
H19I  2    0.145195    0.140092   -0.190451   -41.00000   -1.50000
AFIX   0
PART 0
O201  4    0.147156    0.046369    0.491997    11.00000    0.04351    0.03161 =
         0.02735    0.00197    0.00988   -0.00792
O202  4    0.187911    0.238800    0.293572    11.00000    0.06407    0.03572 =
         0.02653   -0.00546    0.01709   -0.02097
O203  4    0.155663    0.032877    0.163466    11.00000    0.05056    0.02886 =
         0.02997   -0.00212    0.00019   -0.01321
O204  4    0.329442   -0.156753    0.352784    11.00000    0.03861    0.02153 =
         0.04688    0.00115   -0.00824   -0.00607
N201  3    0.050703    0.106236    0.615254    11.00000    0.05212    0.06770 =
         0.03434    0.00898    0.02641    0.00171
AFIX  43
H201  2    0.054901    0.082005    0.641367    11.00000   -1.20000
AFIX   0
N202  3    0.091806    0.094466    0.574901    11.00000    0.04137    0.04921 =
         0.02976   -0.00019    0.01329   -0.00498
N203  3    0.096140    0.146416    0.495908    11.00000    0.03961    0.03438 =
         0.02437    0.00191    0.00722   -0.00630
AFIX  43
H203  2    0.091275    0.181242    0.481374    11.00000   -1.20000
AFIX   0
N204  3    0.144182    0.162497    0.401239    11.00000    0.03228    0.02585 =
         0.02321   -0.00084    0.00225   -0.00684
N205  3    0.130418    0.273748    0.363853    11.00000    0.03916    0.02443 =
         0.02436   -0.00050    0.00228   -0.00483
AFIX  43
H205  2    0.111288    0.263949    0.390357    11.00000   -1.20000
AFIX   0
N206  3    0.116742    0.364887    0.393748    11.00000    0.05200    0.01896 =
         0.03079   -0.00157   -0.00023   -0.00172
N207  3    0.116431    0.419115    0.375153    11.00000    0.05631    0.02084 =
         0.03953   -0.00264   -0.00863   -0.00530
AFIX  43
H207  2    0.110499    0.448596    0.392410    11.00000   -1.20000
AFIX   0
N208  3    0.172843   -0.112574    0.052846    11.00000    0.08191    0.02704 =
         0.05416   -0.00578   -0.03009   -0.01738
AFIX  43
H208  2    0.180911   -0.140286    0.033318    11.00000   -1.20000
AFIX   0
N209  3    0.177931   -0.123589    0.102358    11.00000    0.06166    0.02385 =
         0.05741   -0.00459   -0.02230   -0.01391
N210  3    0.166785   -0.065406    0.167700    11.00000    0.04894    0.02479 =
         0.04352    0.00128   -0.00788   -0.01351
AFIX  43
H210  2    0.168909   -0.096230    0.187647    11.00000   -1.20000
AFIX   0
N211  3    0.224234   -0.081950    0.256039    11.00000    0.03073    0.02672 =
         0.03132   -0.00240    0.00453   -0.01144
N212  3    0.283407   -0.197180    0.300793    11.00000    0.03721    0.01971 =
         0.04486    0.00179    0.00143   -0.00420
AFIX  43
H212  2    0.263841   -0.190869    0.273451    11.00000   -1.20000
AFIX   0
N213  3    0.356243   -0.273412    0.354470    11.00000    0.06837    0.02219 =
         0.04565    0.00624   -0.00551   -0.00759
N214  3    0.356546   -0.329464    0.373869    11.00000    0.10332    0.02646 =
         0.05281    0.01222   -0.00222   -0.00519
AFIX  43
H214  2    0.384016   -0.352181    0.395098    11.00000   -1.20000
AFIX   0
PART 1
C201  1   -0.093175    0.244481    0.636709    51.00000    0.07509    0.13631 =
         0.09790   -0.01068    0.05664    0.03055
AFIX  33
H20A  2   -0.128204    0.257139    0.661302    51.00000   -1.50000
H20B  2   -0.111917    0.249085    0.605182    51.00000   -1.50000
H20C  2   -0.065760    0.268499    0.635825    51.00000   -1.50000
AFIX   0
C202  1   -0.023573    0.165133    0.699590    51.00000    0.09167    0.12982 =
         0.04813   -0.02141    0.02568   -0.02297
AFIX  33
H20D  2   -0.059004    0.177825    0.723882    51.00000   -1.50000
H20E  2    0.006842    0.185666    0.701837    51.00000   -1.50000
H20F  2   -0.000674    0.122757    0.705206    51.00000   -1.50000
AFIX   0
C203  1   -0.098438    0.142433    0.649266    51.00000    0.09325    0.21164 =
         0.10121   -0.03688    0.05484   -0.07180
AFIX  33
H20G  2   -0.133172    0.155129    0.674064    51.00000   -1.50000
H20H  2   -0.073291    0.100678    0.656206    51.00000   -1.50000
H20I  2   -0.117517    0.148742    0.617683    51.00000   -1.50000
AFIX   0
PART 2
C251  1   -0.038218    0.132104    0.692418   -51.00000    0.11062    0.15736 =
         0.05638    0.01896    0.04486    0.00911
AFIX  33
H25A  2   -0.072600    0.144846    0.717456   -51.00000   -1.50000
H25B  2    0.003846    0.126497    0.705444   -51.00000   -1.50000
H25C  2   -0.037391    0.095048    0.681740   -51.00000   -1.50000
AFIX   0
C252  1   -0.119007    0.193683    0.627766   -51.00000    0.06701    0.16648 =
         0.10396    0.00836    0.04323    0.02240
AFIX  33
H25D  2   -0.153056    0.206279    0.653053   -51.00000   -1.50000
H25E  2   -0.120830    0.158575    0.615096   -51.00000   -1.50000
H25F  2   -0.125751    0.225157    0.601695   -51.00000   -1.50000
AFIX   0
C253  1   -0.045426    0.236034    0.666876   -51.00000    0.14666    0.12982 =
         0.09394   -0.03141    0.04568    0.01381
AFIX  33
H25G  2   -0.078752    0.250802    0.692228   -51.00000   -1.50000
H25H  2   -0.051363    0.266243    0.639842   -51.00000   -1.50000
H25I  2   -0.002258    0.226193    0.679669   -51.00000   -1.50000
AFIX   0
PART 0
C204  1   -0.051703    0.179528    0.649010    11.00000    0.07877    0.12252 =
         0.05733   -0.00681    0.03957    0.00480
C205  1    0.003375    0.159326    0.609815    11.00000    0.05349    0.07258 =
         0.04765   -0.00269    0.02150    0.00413
C206  1    0.012519    0.185199    0.564094    11.00000    0.04935    0.05813 =
         0.04135    0.00213    0.01837    0.01529
AFIX  43
H206  2   -0.012655    0.222775    0.549966    11.00000   -1.20000
AFIX   0
C207  1    0.068315    0.142468    0.543230    11.00000    0.03780    0.04221 =
         0.02948   -0.00074    0.00866   -0.00297
C208  1    0.130266    0.097813    0.472193    11.00000    0.02955    0.03505 =
         0.02449    0.00496   -0.00073   -0.00524
C209  1    0.149164    0.107408    0.418703    11.00000    0.02731    0.02936 =
         0.02258    0.00025    0.00594   -0.00130
C210  1    0.171741    0.058288    0.391985    11.00000    0.03077    0.02653 =
         0.02805    0.00465    0.00020   -0.00357
AFIX  43
H21A  2    0.176293    0.020517    0.407152    11.00000   -1.20000
AFIX   0
C211  1    0.187830    0.065447    0.341841    11.00000    0.02702    0.02431 =
         0.02320   -0.00223   -0.00385   -0.00458
C212  1    0.185443    0.123001    0.323155    11.00000    0.02878    0.02640 =
         0.01922   -0.00187    0.00415   -0.00524
AFIX  43
H21B  2    0.198194    0.130111    0.290561    11.00000   -1.20000
AFIX   0
C213  1    0.163739    0.169405    0.354011    11.00000    0.03307    0.02089 =
         0.02286    0.00332   -0.00391   -0.00446
C214  1    0.161737    0.230357    0.333478    11.00000    0.03588    0.02634 =
         0.01976   -0.00308   -0.00126   -0.00737
C215  1    0.126917    0.332818    0.355373    11.00000    0.03480    0.02259 =
         0.02902   -0.00066   -0.00183   -0.00049
C216  1    0.132757    0.366563    0.311903    11.00000    0.04181    0.02367 =
         0.03172    0.00370    0.00020   -0.00311
AFIX  43
H216  2    0.139391    0.354596    0.280161    11.00000   -1.20000
AFIX   0
C217  1    0.126597    0.421310    0.326072    11.00000    0.03349    0.02605 =
         0.04073    0.00391   -0.00812    0.00092
C218  1    0.130943    0.476874    0.295904    11.00000    0.06828    0.02802 =
         0.05511    0.01061   -0.00983   -0.00652
PART 1
C219  1    0.062426    0.526708    0.294096    61.00000    0.12705    0.04332 =
         0.04502    0.02047    0.00541    0.01358
AFIX  33
H21C  2    0.031608    0.512681    0.280412    61.00000   -1.50000
H21D  2    0.065577    0.561007    0.273978    61.00000   -1.50000
H21E  2    0.047260    0.537590    0.326767    61.00000   -1.50000
AFIX   0
C220  1    0.145815    0.461180    0.241354    61.00000    0.12821    0.04967 =
         0.06045    0.00428    0.04227   -0.02529
AFIX  33
H22A  2    0.111514    0.448917    0.230972    61.00000   -1.50000
H22B  2    0.187795    0.429208    0.238769    61.00000   -1.50000
H22C  2    0.147275    0.495772    0.220799    61.00000   -1.50000
AFIX   0
C221  1    0.181602    0.495978    0.316011    61.00000    0.15488    0.07474 =
         0.11393    0.02900   -0.03219   -0.06429
AFIX  33
H22D  2    0.184119    0.531069    0.296780    61.00000   -1.50000
H22E  2    0.224025    0.464350    0.314735    61.00000   -1.50000
H22F  2    0.169348    0.504842    0.349490    61.00000   -1.50000
AFIX   0
PART 2
C269  1    0.205036    0.464501    0.281315   -61.00000    0.07357    0.03022 =
         0.06547    0.00226    0.02112   -0.02058
AFIX  33
H26A  2    0.209483    0.498701    0.261808   -61.00000   -1.50000
H26B  2    0.221672    0.430204    0.262634   -61.00000   -1.50000
H26C  2    0.229889    0.456927    0.310458   -61.00000   -1.50000
AFIX   0
C270  1    0.110646    0.528936    0.329652   -61.00000    0.12657    0.02557 =
         0.10040   -0.00908    0.04552   -0.02310
AFIX  33
H27A  2    0.113560    0.564291    0.311106   -61.00000   -1.50000
H27B  2    0.139916    0.518148    0.356560   -61.00000   -1.50000
H27C  2    0.065906    0.536579    0.342171   -61.00000   -1.50000
AFIX   0
C271  1    0.085436    0.494298    0.253973   -61.00000    0.12301    0.10493 =
         0.10434    0.05793   -0.06241   -0.05563
AFIX  33
H27D  2    0.089605    0.528990    0.235096   -61.00000   -1.50000
H27E  2    0.040500    0.503253    0.266460   -61.00000   -1.50000
H27F  2    0.096960    0.461846    0.233421   -61.00000   -1.50000
AFIX   0
PART 0
C222  1    0.179806   -0.081749   -0.049491    11.00000    0.07239    0.05397 =
         0.05766   -0.00915   -0.00292   -0.01925
AFIX  33
H22G  2    0.175108   -0.065642   -0.083223    11.00000   -1.50000
H22H  2    0.157792   -0.110356   -0.043273    11.00000   -1.50000
H22I  2    0.226034   -0.101056   -0.043002    11.00000   -1.50000
AFIX   0
C223  1    0.182749    0.014404   -0.025449    11.00000    0.22378    0.08264 =
         0.06565    0.00743   -0.03643   -0.09481
AFIX  33
H22J  2    0.179672    0.029634   -0.059420    11.00000   -1.50000
H22K  2    0.228584   -0.004010   -0.017518    11.00000   -1.50000
H22L  2    0.161365    0.046704   -0.005196    11.00000   -1.50000
AFIX   0
C224  1    0.076313   -0.002107   -0.027879    11.00000    0.09934    0.10642 =
         0.05616   -0.01726   -0.01868    0.05134
AFIX  33
H22M  2    0.072481    0.012370   -0.062006    11.00000   -1.50000
H22N  2    0.055908    0.030770   -0.008031    11.00000   -1.50000
H22O  2    0.054523   -0.030812   -0.020922    11.00000   -1.50000
AFIX   0
C225  1    0.149008   -0.031557   -0.016314    11.00000    0.09130    0.03706 =
         0.04255   -0.00248   -0.02553   -0.01673
C226  1    0.154015   -0.054275    0.037453    11.00000    0.06311    0.03015 =
         0.05037   -0.00773   -0.02403   -0.01101
C227  1    0.145009   -0.024767    0.079002    11.00000    0.04671    0.02689 =
         0.04725   -0.00422   -0.01249   -0.00720
AFIX  43
H227  2    0.131071    0.016399    0.080678    11.00000   -1.20000
AFIX   0
C228  1    0.160918   -0.068799    0.118176    11.00000    0.04505    0.02732 =
         0.04659   -0.00396   -0.02101   -0.00668
C229  1    0.169393   -0.016153    0.186712    11.00000    0.03306    0.02219 =
         0.03596   -0.00400    0.00276   -0.00790
C230  1    0.192035   -0.026226    0.238068    11.00000    0.02962    0.02514 =
         0.03239   -0.00197    0.00872   -0.00834
C231  1    0.181623    0.024194    0.264129    11.00000    0.03308    0.02050 =
         0.03073    0.00324    0.00071   -0.00466
AFIX  43
H231  2    0.159498    0.062640    0.250030    11.00000   -1.20000
AFIX   0
C232  1    0.204964    0.015231    0.310960    11.00000    0.02877    0.02675 =
         0.02673   -0.00183    0.00453   -0.00939
C233  1    0.242310   -0.042949    0.328778    11.00000    0.03278    0.02780 =
         0.02692    0.00070    0.00149   -0.01133
AFIX  43
H233  2    0.261086   -0.050512    0.359368    11.00000   -1.20000
AFIX   0
C234  1    0.250683   -0.088752    0.300095    11.00000    0.02513    0.02371 =
         0.03726    0.00231    0.00340   -0.00869
C235  1    0.292025   -0.151146    0.319729    11.00000    0.02681    0.02489 =
         0.03806    0.00318    0.00414   -0.00509
C236  1    0.305734   -0.255663    0.324753    11.00000    0.04478    0.01835 =
         0.05212    0.00683    0.00496   -0.00989
C237  1    0.276936   -0.298529    0.323764    11.00000    0.05105    0.02744 =
         0.11315    0.00331    0.01214   -0.01287
AFIX  43
H237  2    0.242097   -0.296164    0.304676    11.00000   -1.20000
AFIX   0
C238  1    0.309084   -0.343913    0.355634    11.00000    0.07843    0.03410 =
         0.09287   -0.00177    0.02516   -0.02716
C239  1    0.294395   -0.400308    0.375426    11.00000    0.14250    0.03599 =
         0.14266    0.00404    0.05257   -0.03313
PART 1
C240  1    0.231854   -0.401277    0.354696    71.00000    0.11350    0.05822 =
         0.26985   -0.01241    0.09271   -0.06219
AFIX  33
H24A  2    0.223630   -0.436746    0.368129    71.00000   -1.50000
H24B  2    0.237164   -0.401116    0.319565    71.00000   -1.50000
H24C  2    0.195072   -0.366582    0.363234    71.00000   -1.50000
AFIX   0
C241  1    0.289298   -0.397302    0.432168    71.00000    0.20105    0.05176 =
         0.16743    0.02792    0.10226   -0.00677
AFIX  33
H24D  2    0.279124   -0.430926    0.447886    71.00000   -1.50000
H24E  2    0.254825   -0.360871    0.440307    71.00000   -1.50000
H24F  2    0.330804   -0.398254    0.443290    71.00000   -1.50000
AFIX   0
C242  1    0.355745   -0.455596    0.365266    71.00000    0.15156    0.01231 =
         0.09675   -0.00013   -0.01605   -0.03467
AFIX  33
H24G  2    0.347284   -0.491186    0.377992    71.00000   -1.50000
H24H  2    0.393134   -0.453747    0.380997    71.00000   -1.50000
H24I  2    0.365120   -0.456374    0.330467    71.00000   -1.50000
AFIX   0
PART 2
C290  1    0.358122   -0.453421    0.382394   -71.00000    0.18689    0.05361 =
         0.10705    0.02685    0.02896   -0.01827
AFIX  33
H29A  2    0.347855   -0.488485    0.393889   -71.00000   -1.50000
H29B  2    0.384017   -0.445775    0.406095   -71.00000   -1.50000
H29C  2    0.382917   -0.459690    0.351617   -71.00000   -1.50000
AFIX   0
C291  1    0.247939   -0.408265    0.337397   -71.00000    0.10238    0.05689 =
         0.21620   -0.01976    0.05423   -0.05341
AFIX  33
H29D  2    0.237705   -0.443681    0.347490   -71.00000   -1.50000
H29E  2    0.270062   -0.411930    0.305523   -71.00000   -1.50000
H29F  2    0.207646   -0.374048    0.335927   -71.00000   -1.50000
AFIX   0
C292  1    0.252045   -0.384547    0.422662   -71.00000    0.09048    0.08381 =
         0.15511    0.03592    0.04457   -0.04303
AFIX  33
H29G  2    0.239970   -0.418062    0.436119   -71.00000   -1.50000
H29H  2    0.212645   -0.350627    0.415499   -71.00000   -1.50000
H29I  2    0.276906   -0.375047    0.446052   -71.00000   -1.50000
AFIX   0
PART 0
O301  4    0.502200    0.271018    0.367079    11.00000    0.04399    0.03474 =
         0.04144   -0.01469    0.00879   -0.01710
O302  4    0.463858    0.085466    0.200973    11.00000    0.05455    0.04810 =
         0.03066   -0.01461    0.01350   -0.03266
O303  4    0.338800   -0.027012    0.409427    11.00000    0.04270    0.02563 =
         0.03102   -0.00274    0.00761   -0.01035
O304  4    0.211626    0.273387    0.447668    11.00000    0.03775    0.02507 =
         0.02541   -0.00093    0.00210    0.00233
N301  3    0.643584    0.345231    0.335778    11.00000    0.04316    0.04604 =
         0.06118   -0.02164    0.00511   -0.02556
AFIX  43
H301  2    0.642659    0.375286    0.350662    11.00000   -1.20000
AFIX   0
N302  3    0.594196    0.322454    0.339935    11.00000    0.03924    0.03422 =
         0.04843   -0.01021    0.00335   -0.01615
N303  3    0.575879    0.244390    0.302889    11.00000    0.03587    0.02810 =
         0.04265   -0.00561    0.00346   -0.01092
AFIX  43
H303  2    0.587046    0.223073    0.278206    11.00000   -1.20000
AFIX   0
N304  3    0.508420    0.175697    0.275718    11.00000    0.03003    0.02273 =
         0.02775   -0.00447    0.00142   -0.00827
N305  3    0.544311    0.126284    0.190639    11.00000    0.04098    0.04139 =
         0.02532   -0.01080    0.00708   -0.02510
AFIX  43
H305  2    0.564946    0.143717    0.205606    11.00000   -1.20000
AFIX   0
N306  3    0.598148    0.146046    0.116355    11.00000    0.04850    0.04170 =
         0.03255   -0.01022    0.01345   -0.02416
N307  3    0.610498    0.123719    0.071675    11.00000    0.04698    0.05197 =
         0.02925   -0.01482    0.02063   -0.02148
AFIX  43
H307  2    0.631221    0.136576    0.047605    11.00000   -1.20000
AFIX   0
N308  3    0.241277   -0.102479    0.552752    11.00000    0.06541    0.03469 =
         0.06053    0.01070    0.03198   -0.01249
AFIX  43
H308  2    0.218214   -0.112636    0.576690    11.00000   -1.20000
AFIX   0
N309  3    0.241940   -0.046634    0.542514    11.00000    0.04745    0.03033 =
         0.03564    0.00726    0.00920   -0.00932
N310  3    0.294296    0.002266    0.484848    11.00000    0.04314    0.02823 =
         0.02666    0.00313    0.00790   -0.00898
AFIX  43
H310  2    0.284959    0.030912    0.503601    11.00000   -1.20000
AFIX   0
N311  3    0.280015    0.116350    0.453292    11.00000    0.03167    0.02661 =
         0.01839    0.00098    0.00056   -0.00144
N312  3    0.211905    0.206321    0.512978    11.00000    0.03230    0.02907 =
         0.02374   -0.00440    0.00329   -0.00212
AFIX  43
H312  2    0.221339    0.168978    0.522463    11.00000   -1.20000
AFIX   0
N313  3    0.142456    0.304562    0.531896    11.00000    0.05654    0.03762 =
         0.02776   -0.01065    0.01128    0.00378
N314  3    0.119989    0.331626    0.573927    11.00000    0.07720    0.04509 =
         0.02831   -0.01154   -0.00060    0.01620
AFIX  43
H314  2    0.094955    0.368542    0.574925    11.00000   -1.20000
AFIX   0
C301  1    0.732950    0.396022    0.266592    11.00000    0.12994    0.10296 =
         0.13971   -0.01211    0.04344   -0.08403
AFIX  33
H30A  2    0.771021    0.407512    0.258521    11.00000   -1.50000
H30B  2    0.701984    0.424237    0.287016    11.00000   -1.50000
H30C  2    0.712207    0.395479    0.236942    11.00000   -1.50000
AFIX   0
C302  1    0.802777    0.288537    0.262014    11.00000    0.06246    0.13677 =
         0.17015   -0.08252    0.06280   -0.07189
AFIX  33
H30D  2    0.841354    0.299266    0.253967    11.00000   -1.50000
H30E  2    0.781790    0.288476    0.232352    11.00000   -1.50000
H30F  2    0.815675    0.249363    0.279273    11.00000   -1.50000
AFIX   0
C303  1    0.785275    0.334760    0.342093    11.00000    0.06750    0.15174 =
         0.13170   -0.03955    0.01891   -0.06967
AFIX  33
H30G  2    0.823878    0.345698    0.335059    11.00000   -1.50000
H30H  2    0.797706    0.295863    0.359810    11.00000   -1.50000
H30I  2    0.753532    0.363550    0.361654    11.00000   -1.50000
AFIX   0
C304  1    0.754743    0.333445    0.294231    11.00000    0.06207    0.08257 =
         0.09512   -0.04254    0.02621   -0.04964
C305  1    0.693734    0.316034    0.306140    11.00000    0.04821    0.06314 =
         0.07119   -0.02055    0.01467   -0.03090
C306  1    0.675918    0.272700    0.287685    11.00000    0.04767    0.04797 =
         0.06393   -0.01800    0.02138   -0.02554
AFIX  43
H306  2    0.699849    0.245700    0.265236    11.00000   -1.20000
AFIX   0
C307  1    0.614370    0.278510    0.310145    11.00000    0.03242    0.03384 =
         0.04535   -0.00356   -0.00077   -0.01255
C308  1    0.523268    0.241774    0.330747    11.00000    0.02940    0.02480 =
         0.03849   -0.00026   -0.00084   -0.01001
C309  1    0.490187    0.201007    0.317801    11.00000    0.03176    0.02280 =
         0.02709   -0.00007   -0.00225   -0.00308
C310  1    0.440998    0.191829    0.349561    11.00000    0.02673    0.02422 =
         0.02589   -0.00061   -0.00020   -0.00569
AFIX  43
H31A  2    0.428875    0.211599    0.378079    11.00000   -1.20000
AFIX   0
C311  1    0.409878    0.153559    0.339169    11.00000    0.02789    0.02106 =
         0.02408    0.00033    0.00084   -0.00531
C312  1    0.428500    0.126796    0.294760    11.00000    0.03379    0.02330 =
         0.02609   -0.00243    0.00005   -0.01252
AFIX  43
H31B  2    0.408968    0.100735    0.285895    11.00000   -1.20000
AFIX   0
C313  1    0.476657    0.140006    0.264337    11.00000    0.03360    0.02120 =
         0.02385   -0.00144    0.00233   -0.00552
C314  1    0.494502    0.113816    0.215522    11.00000    0.03390    0.02805 =
         0.02762   -0.00404    0.00319   -0.01164
C315  1    0.565765    0.113369    0.142249    11.00000    0.04118    0.03859 =
         0.02812   -0.01138    0.01047   -0.01770
C316  1    0.557760    0.071756    0.114309    11.00000    0.04304    0.04364 =
         0.03547   -0.01129    0.01266   -0.02011
AFIX  43
H316  2    0.536956    0.044229    0.124062    11.00000   -1.20000
AFIX   0
C317  1    0.587114    0.079876    0.069166    11.00000    0.04863    0.05619 =
         0.03874   -0.01910    0.01521   -0.02224
C318  1    0.589366    0.051944    0.021687    11.00000    0.07676    0.07668 =
         0.05352   -0.03748    0.02955   -0.03625
C319  1    0.516703    0.068269    0.006639    11.00000    0.09734    0.11407 =
         0.05326   -0.03266    0.00398   -0.04007
AFIX  33
H31C  2    0.496375    0.110972    0.001140    11.00000   -1.50000
H31D  2    0.492387    0.053572    0.032453    11.00000   -1.50000
H31E  2    0.516405    0.050362   -0.022982    11.00000   -1.50000
AFIX   0
C320  1    0.622347   -0.014218    0.029550    11.00000    0.09951    0.09079 =
         0.08215   -0.05359    0.03612   -0.03403
AFIX  33
H32A  2    0.623627   -0.031744   -0.000561    11.00000   -1.50000
H32B  2    0.597902   -0.029987    0.054537    11.00000   -1.50000
H32C  2    0.666770   -0.023571    0.039744    11.00000   -1.50000
AFIX   0
C321  1    0.623588    0.079897   -0.019655    11.00000    0.12758    0.14387 =
         0.05841   -0.04323    0.03734   -0.07514
AFIX  33
H32D  2    0.600152    0.122308   -0.023849    11.00000   -1.50000
H32E  2    0.623622    0.062638   -0.049679    11.00000   -1.50000
H32F  2    0.668466    0.072289   -0.011384    11.00000   -1.50000
AFIX   0
PART 1
C322  1    0.267234   -0.225467    0.578047    81.00000    0.11642    0.03345 =
         0.10788    0.02005    0.04338   -0.01499
AFIX  33
H32G  2    0.282663   -0.268228    0.584548    81.00000   -1.50000
H32H  2    0.220745   -0.210877    0.571810    81.00000   -1.50000
H32I  2    0.274315   -0.207914    0.606016    81.00000   -1.50000
AFIX   0
C323  1    0.379566   -0.237300    0.541934    81.00000    0.10171    0.04721 =
         0.11781    0.01656    0.03028    0.00428
AFIX  33
H32J  2    0.391192   -0.279798    0.548756    81.00000   -1.50000
H32K  2    0.390084   -0.221011    0.569358    81.00000   -1.50000
H32L  2    0.404086   -0.229059    0.513071    81.00000   -1.50000
AFIX   0
C324  1    0.287820   -0.229284    0.486414    81.00000    0.13406    0.04597 =
         0.11181    0.00350    0.03551   -0.04519
AFIX  33
H32M  2    0.300706   -0.272099    0.489502    81.00000   -1.50000
H32N  2    0.311053   -0.217008    0.458492    81.00000   -1.50000
H32O  2    0.240895   -0.211570    0.482053    81.00000   -1.50000
AFIX   0
C325  1    0.305194   -0.208662    0.533354    81.00000    0.10027    0.03525 =
         0.09730    0.00199    0.04807   -0.01537
PART 2
C372  1    0.310551   -0.228327    0.471603   -81.00000    0.13876    0.03725 =
         0.09812   -0.01245    0.05679   -0.04307
AFIX  33
H37A  2    0.308194   -0.267363    0.470551   -81.00000   -1.50000
H37B  2    0.356131   -0.231639    0.472219   -81.00000   -1.50000
H37C  2    0.290847   -0.203229    0.443020   -81.00000   -1.50000
AFIX   0
C373  1    0.203323   -0.202406    0.522637   -81.00000    0.10704    0.04583 =
         0.13332   -0.01281    0.03140   -0.02601
AFIX  33
H37D  2    0.204986   -0.242639    0.520867   -81.00000   -1.50000
H37E  2    0.177554   -0.176799    0.496465   -81.00000   -1.50000
H37F  2    0.183225   -0.188737    0.553669   -81.00000   -1.50000
AFIX   0
C374  1    0.309471   -0.238720    0.562930   -81.00000    0.10840    0.03775 =
         0.10135    0.01021    0.03570   -0.01406
AFIX  33
H37G  2    0.309136   -0.278681    0.563618   -81.00000   -1.50000
H37H  2    0.287474   -0.221220    0.592280   -81.00000   -1.50000
H37I  2    0.354484   -0.239875    0.561096   -81.00000   -1.50000
AFIX   0
C375  1    0.273144   -0.200894    0.517757   -81.00000    0.10423    0.02914 =
         0.09216    0.00191    0.04907   -0.01883
PART 0
C326  1    0.280373   -0.140358    0.521645    11.00000    0.09581    0.03224 =
         0.07016   -0.00171    0.04220   -0.01386
C327  1    0.308025   -0.106418    0.487677    11.00000    0.07078    0.03000 =
         0.06287    0.00152    0.03156   -0.01084
AFIX  43
H327  2    0.336543   -0.119217    0.460704    11.00000   -1.20000
AFIX   0
C328  1    0.282806   -0.049371    0.503819    11.00000    0.04236    0.03340 =
         0.03336    0.01301    0.00484   -0.00578
C329  1    0.319259    0.010708    0.438732    11.00000    0.02667    0.02613 =
         0.02675    0.00291    0.00058   -0.00218
C330  1    0.319823    0.073091    0.425702    11.00000    0.02952    0.02182 =
         0.02249    0.00219   -0.00189   -0.00204
C331  1    0.359837    0.083439    0.386406    11.00000    0.03142    0.02676 =
         0.01911   -0.00340   -0.00084   -0.00385
AFIX  43
H331  2    0.385679    0.052502    0.367849    11.00000   -1.20000
AFIX   0
C332  1    0.360425    0.141142    0.375395    11.00000    0.02768    0.02465 =
         0.02150   -0.00216   -0.00268   -0.00691
C333  1    0.315846    0.186480    0.400823    11.00000    0.03264    0.02904 =
         0.01663   -0.00105   -0.00432   -0.00444
AFIX  43
H333  2    0.311987    0.226150    0.392478    11.00000   -1.20000
AFIX   0
C334  1    0.276884    0.171590    0.439132    11.00000    0.02436    0.02770 =
         0.02197    0.00045    0.00018   -0.00358
C335  1    0.229841    0.221212    0.467402    11.00000    0.03342    0.02601 =
         0.02326   -0.00313    0.00041   -0.00261
C336  1    0.178101    0.248816    0.546613    11.00000    0.03516    0.03586 =
         0.02442   -0.00462    0.00255    0.00018
C337  1    0.179279    0.239499    0.597458    11.00000    0.05204    0.05249 =
         0.03026   -0.00523    0.00423    0.01097
AFIX  43
H337  2    0.200968    0.204079    0.616275    11.00000   -1.20000
AFIX   0
C338  1    0.141783    0.293459    0.613941    11.00000    0.07198    0.06180 =
         0.02772   -0.01182   -0.00269    0.01082
C339  1    0.125053    0.312264    0.665298    11.00000    0.09839    0.07978 =
         0.03605   -0.01899    0.00225    0.01603
PART 1
C340  1    0.052727    0.312418    0.679114    91.00000    0.09765    0.07564 =
         0.04106   -0.01756    0.00506    0.00164
AFIX  33
H34A  2    0.039971    0.324615    0.711728    91.00000   -1.50000
H34B  2    0.051869    0.272899    0.677810    91.00000   -1.50000
H34C  2    0.022330    0.339834    0.656211    91.00000   -1.50000
AFIX   0
C341  1    0.123038    0.374292    0.668925    91.00000    0.11917    0.08710 =
         0.04087   -0.03484    0.01294   -0.01005
AFIX  33
H34D  2    0.112095    0.384326    0.702253    91.00000   -1.50000
H34E  2    0.090067    0.401745    0.647763    91.00000   -1.50000
H34F  2    0.165653    0.376822    0.659098    91.00000   -1.50000
AFIX   0
C342  1    0.172797    0.268067    0.700519    91.00000    0.08778    0.09943 =
         0.02136   -0.01310    0.00313    0.00218
AFIX  33
H34G  2    0.161948    0.280612    0.733166    91.00000   -1.50000
H34H  2    0.217185    0.266153    0.691043    91.00000   -1.50000
H34I  2    0.169705    0.229250    0.699809    91.00000   -1.50000
AFIX   0
PART 2
C390  1    0.169219    0.352127    0.669106   -91.00000    0.10369    0.07545 =
         0.03519   -0.02374   -0.01893    0.02734
AFIX  33
H39A  2    0.161763    0.367210    0.700912   -91.00000   -1.50000
H39B  2    0.157365    0.385037    0.644144   -91.00000   -1.50000
H39C  2    0.215220    0.328224    0.664564   -91.00000   -1.50000
AFIX   0
C391  1    0.148294    0.258784    0.702525   -91.00000    0.09287    0.10194 =
         0.04109   -0.01071   -0.00177    0.00960
AFIX  33
H39D  2    0.136718    0.271568    0.735057   -91.00000   -1.50000
H39E  2    0.195568    0.239921    0.698894   -91.00000   -1.50000
H39F  2    0.127398    0.230804    0.697330   -91.00000   -1.50000
AFIX   0
C392  1    0.056160    0.355206    0.671776   -91.00000    0.10520    0.09508 =
         0.05043   -0.02005    0.00708    0.01978
AFIX  33
H39G  2    0.048535    0.365811    0.705077   -91.00000   -1.50000
H39H  2    0.025263    0.336968    0.664638   -91.00000   -1.50000
H39I  2    0.050224    0.390549    0.649793   -91.00000   -1.50000
AFIX   0
PART 0
O401  4    0.252345    0.320189    0.017001    11.00000    0.05541    0.06428 =
         0.02940    0.01864   -0.00809   -0.03282
O402  4    0.148816    0.160226    0.213480    11.00000    0.04990    0.04205 =
         0.02837    0.00980   -0.00646   -0.02783
O403  4    0.282767    0.314082    0.341036    11.00000    0.03156    0.03945 =
         0.02497    0.00128    0.00165   -0.01216
O404  4    0.511717    0.255330    0.143998    11.00000    0.04304    0.03857 =
         0.04176   -0.01215    0.01342   -0.01818
N401  3    0.149549    0.367542   -0.106752    11.00000    0.05785    0.08235 =
         0.02751    0.02371   -0.00964   -0.02837
AFIX  43
H401  2    0.166589    0.379226   -0.133523    11.00000   -1.20000
AFIX   0
N402  3    0.183951    0.343233   -0.065179    11.00000    0.05779    0.07380 =
         0.03310    0.02022   -0.01158   -0.03462
N403  3    0.154357    0.305712    0.014408    11.00000    0.05052    0.04222 =
         0.02755    0.01191   -0.00841   -0.02278
AFIX  43
H403  2    0.127559    0.290701    0.030760    11.00000   -1.20000
AFIX   0
N404  3    0.174787    0.249385    0.107709    11.00000    0.03984    0.02805 =
         0.02226    0.00243   -0.00011   -0.00960
N405  3    0.090478    0.195456    0.144218    11.00000    0.04238    0.03793 =
         0.03330    0.00494   -0.00560   -0.02188
AFIX  43
H405  2    0.085727    0.220442    0.118551    11.00000   -1.20000
AFIX   0
N406  3    0.019981    0.155747    0.111181    11.00000    0.04312    0.04821 =
         0.03820    0.00219   -0.00467   -0.02537
N407  3   -0.018203    0.123621    0.129385    11.00000    0.04748    0.05608 =
         0.04805   -0.00182   -0.00284   -0.03383
AFIX  43
H407  2   -0.041174    0.111609    0.111466    11.00000   -1.20000
AFIX   0
N408  3    0.395008    0.395669    0.441824    11.00000    0.04550    0.03418 =
         0.03139   -0.00600   -0.00420   -0.01311
AFIX  43
H408  2    0.419333    0.405601    0.460143    11.00000   -1.20000
AFIX   0
N409  3    0.412607    0.381591    0.394328    11.00000    0.03901    0.02414 =
         0.03557   -0.00648    0.00327   -0.00920
N410  3    0.364506    0.354510    0.331991    11.00000    0.03712    0.03614 =
         0.02417   -0.00442    0.00520   -0.01575
AFIX  43
H410  2    0.391843    0.363680    0.311056    11.00000   -1.20000
AFIX   0
N411  3    0.403737    0.308451    0.245295    11.00000    0.03194    0.02479 =
         0.02779    0.00009    0.00110   -0.00934
N412  3    0.515566    0.320668    0.196752    11.00000    0.04395    0.03235 =
         0.03367   -0.00797    0.01289   -0.01646
AFIX  43
H412  2    0.500642    0.334726    0.224574    11.00000   -1.20000
AFIX   0
N413  3    0.610978    0.299355    0.141536    11.00000    0.04962    0.05222 =
         0.05552   -0.01587    0.02610   -0.03467
N414  3    0.649574    0.330908    0.121850    11.00000    0.06220    0.05715 =
         0.06778   -0.01841    0.03277   -0.04275
AFIX  43
H414  2    0.681067    0.318342    0.100105    11.00000   -1.20000
AFIX   0
PART 1
C401  1    0.028183    0.462127   -0.153515   101.00000    0.11466    0.08595 =
         0.10048    0.03769   -0.06669   -0.03048
AFIX  33
H40A  2   -0.001807    0.478377   -0.179869   101.00000   -1.50000
H40B  2    0.069742    0.467134   -0.162956   101.00000   -1.50000
H40C  2    0.009532    0.482700   -0.124748   101.00000   -1.50000
AFIX   0
C402  1   -0.026784    0.389605   -0.125905   101.00000    0.05656    0.10714 =
         0.05643    0.00315   -0.02291   -0.02094
AFIX  33
H40D  2   -0.057059    0.404893   -0.152162   101.00000   -1.50000
H40E  2   -0.044732    0.411752   -0.097816   101.00000   -1.50000
H40F  2   -0.020320    0.348114   -0.117320   101.00000   -1.50000
AFIX   0
C403  1    0.066764    0.362611   -0.187662   101.00000    0.09023    0.13727 =
         0.03933   -0.01451   -0.01998   -0.02370
AFIX  33
H40G  2    0.035902    0.378709   -0.213485   101.00000   -1.50000
H40H  2    0.073425    0.320951   -0.179921   101.00000   -1.50000
H40I  2    0.108317    0.367003   -0.198247   101.00000   -1.50000
AFIX   0
PART 2
C451  1    0.042331    0.346566   -0.173976  -101.00000    0.11651    0.12908 =
         0.03798   -0.02085   -0.01857   -0.02702
AFIX  33
H45A  2    0.012276    0.363113   -0.200260  -101.00000   -1.50000
H45B  2    0.029931    0.316408   -0.154136  -101.00000   -1.50000
H45C  2    0.086648    0.329017   -0.187416  -101.00000   -1.50000
AFIX   0
C452  1    0.062210    0.441584   -0.176102  -101.00000    0.11333    0.10701 =
         0.06545    0.05799   -0.03130   -0.01931
AFIX  33
H45D  2    0.032816    0.457598   -0.202836  -101.00000   -1.50000
H45E  2    0.106467    0.421955   -0.188867  -101.00000   -1.50000
H45F  2    0.061538    0.473507   -0.157541  -101.00000   -1.50000
AFIX   0
C453  1   -0.030483    0.427317   -0.122352  -101.00000    0.07271    0.09898 =
         0.07801   -0.00121   -0.02260   -0.01598
AFIX  33
H45G  2   -0.059911    0.442876   -0.149106  -101.00000   -1.50000
H45H  2   -0.031141    0.459598   -0.104237  -101.00000   -1.50000
H45I  2   -0.044641    0.399293   -0.101013  -101.00000   -1.50000
AFIX   0
PART 0
C404  1    0.039373    0.396030   -0.142407    11.00000    0.06973    0.07047 =
         0.03784    0.00697   -0.01687   -0.02065
C405  1    0.087126    0.371018   -0.101068    11.00000    0.06334    0.05419 =
         0.02543    0.00405   -0.01398   -0.02145
C406  1    0.077758    0.348477   -0.054243    11.00000    0.04468    0.05184 =
         0.03713    0.00837   -0.01424   -0.01708
AFIX  43
H406  2    0.038665    0.345551   -0.039507    11.00000   -1.20000
AFIX   0
C407  1    0.137611    0.331342   -0.033959    11.00000    0.05695    0.04263 =
         0.02690    0.00819   -0.00835   -0.02048
C408  1    0.208074    0.302935    0.036628    11.00000    0.04655    0.04241 =
         0.02724    0.01094   -0.00482   -0.01779
C409  1    0.215184    0.277338    0.089417    11.00000    0.04142    0.03094 =
         0.02369    0.00566   -0.00076   -0.01142
C410  1    0.264106    0.283449    0.115642    11.00000    0.03412    0.03415 =
         0.02931    0.00460   -0.00041   -0.01525
AFIX  43
H41A  2    0.291671    0.303120    0.100778    11.00000   -1.20000
AFIX   0
C411  1    0.271979    0.260061    0.164375    11.00000    0.03284    0.02574 =
         0.02564   -0.00034   -0.00002   -0.01056
C412  1    0.229842    0.228943    0.183400    11.00000    0.03840    0.02977 =
         0.01816    0.00094    0.00017   -0.01398
AFIX  43
H41B  2    0.233462    0.211653    0.215628    11.00000   -1.20000
AFIX   0
C413  1    0.183952    0.224374    0.154381    11.00000    0.04142    0.02643 =
         0.02161   -0.00067    0.00203   -0.01270
C414  1    0.139250    0.190061    0.173985    11.00000    0.04201    0.02895 =
         0.02962   -0.00216    0.00169   -0.01635
C415  1    0.047147    0.164217    0.151311    11.00000    0.03221    0.03733 =
         0.03718   -0.00242    0.00139   -0.01244
C416  1    0.025091    0.138138    0.193447    11.00000    0.04531    0.04394 =
         0.03189   -0.00168   -0.00383   -0.02065
AFIX  43
H416  2    0.036386    0.138163    0.225546    11.00000   -1.20000
AFIX   0
C417  1   -0.016317    0.112536    0.178501    11.00000    0.05009    0.05264 =
         0.03895   -0.00851    0.00710   -0.02796
C418  1   -0.054871    0.077148    0.207728    11.00000    0.06363    0.06759 =
         0.05339   -0.01175    0.01521   -0.04337
PART 1
C419  1   -0.086750    0.050193    0.173794   111.00000    0.15359    0.10837 =
         0.06346   -0.01338    0.01564   -0.10462
AFIX  33
H41C  2   -0.110955    0.028281    0.193037   111.00000   -1.50000
H41D  2   -0.052926    0.023643    0.153843   111.00000   -1.50000
H41E  2   -0.116543    0.081597    0.153029   111.00000   -1.50000
AFIX   0
C420  1   -0.107048    0.117005    0.241396   111.00000    0.11154    0.08122 =
         0.07804   -0.02161    0.05087   -0.06761
AFIX  33
H42A  2   -0.131382    0.094374    0.259455   111.00000   -1.50000
H42B  2   -0.136928    0.150117    0.222101   111.00000   -1.50000
H42C  2   -0.085854    0.131748    0.263939   111.00000   -1.50000
AFIX   0
C421  1   -0.007175    0.026615    0.241336   111.00000    0.06588    0.08882 =
         0.12924    0.06058   -0.00284   -0.03951
AFIX  33
H42D  2   -0.031265    0.003996    0.259739   111.00000   -1.50000
H42E  2    0.011823    0.043755    0.263585   111.00000   -1.50000
H42F  2    0.027545    0.000703    0.221560   111.00000   -1.50000
AFIX   0
PART 2
C469  1   -0.024387    0.056423    0.257658  -111.00000    0.13593    0.11864 =
         0.07063    0.00327    0.00477   -0.08329
AFIX  33
H46A  2   -0.047955    0.034001    0.276994  -111.00000   -1.50000
H46B  2   -0.027254    0.090614    0.274147  -111.00000   -1.50000
H46C  2    0.021322    0.031549    0.253406  -111.00000   -1.50000
AFIX   0
C470  1   -0.045835    0.021820    0.181367  -111.00000    0.09169    0.05339 =
         0.07378   -0.00117    0.02181   -0.04801
AFIX  33
H47A  2   -0.070003   -0.001024    0.199332  -111.00000   -1.50000
H47B  2    0.000417   -0.002277    0.179342  -111.00000   -1.50000
H47C  2   -0.062232    0.033933    0.148833  -111.00000   -1.50000
AFIX   0
C471  1   -0.127600    0.115760    0.209257  -111.00000    0.08702    0.08709 =
         0.13363   -0.02672    0.05040   -0.03769
AFIX  33
H47D  2   -0.152590    0.093853    0.227495  -111.00000   -1.50000
H47E  2   -0.142906    0.126632    0.176354  -111.00000   -1.50000
H47F  2   -0.133471    0.151303    0.224891  -111.00000   -1.50000
AFIX   0
PART 0
C422  1    0.352901    0.419651    0.538464    11.00000    0.07286    0.17534 =
         0.04488   -0.03938    0.00793   -0.05678
AFIX  33
H42G  2    0.332681    0.427711    0.570605    11.00000   -1.50000
H42H  2    0.361351    0.454311    0.523180    11.00000   -1.50000
H42I  2    0.393965    0.386386    0.541256    11.00000   -1.50000
AFIX   0
C423  1    0.290816    0.350794    0.530361    11.00000    0.18645    0.09535 =
         0.03674   -0.01054    0.02863   -0.07531
AFIX  33
H42J  2    0.271399    0.358249    0.562796    11.00000   -1.50000
H42K  2    0.330867    0.316353    0.532294    11.00000   -1.50000
H42L  2    0.260120    0.343594    0.510502    11.00000   -1.50000
AFIX   0
C424  1    0.241932    0.458100    0.503182    11.00000    0.09073    0.09412 =
         0.04177   -0.01155    0.01089    0.00743
AFIX  33
H42M  2    0.222227    0.466613    0.535396    11.00000   -1.50000
H42N  2    0.212014    0.448894    0.483967    11.00000   -1.50000
H42O  2    0.250778    0.492392    0.487485    11.00000   -1.50000
AFIX   0
C425  1    0.306694    0.404738    0.507466    11.00000    0.05375    0.05612 =
         0.02422   -0.00910    0.00079   -0.01564
C426  1    0.336690    0.392316    0.456349    11.00000    0.03947    0.03310 =
         0.03281   -0.00689    0.00034   -0.00284
C427  1    0.312304    0.376217    0.416915    11.00000    0.03381    0.04358 =
         0.03160   -0.00457    0.00462   -0.01330
AFIX  43
H427  2    0.272151    0.370419    0.415489    11.00000   -1.20000
AFIX   0
C428  1    0.361463    0.370649    0.379824    11.00000    0.04123    0.02026 =
         0.03086   -0.00116   -0.00266   -0.00722
C429  1    0.327420    0.325469    0.316365    11.00000    0.03273    0.02119 =
         0.02766   -0.00046   -0.00290   -0.00529
C430  1    0.345946    0.306580    0.265437    11.00000    0.03035    0.02177 =
         0.02378    0.00131    0.00147   -0.00408
C431  1    0.303054    0.287463    0.241815    11.00000    0.03409    0.02472 =
         0.02939   -0.00147    0.00288   -0.01107
AFIX  43
H431  2    0.264124    0.285574    0.257673    11.00000   -1.20000
AFIX   0
C432  1    0.319853    0.271239    0.193872    11.00000    0.03493    0.02120 =
         0.02283   -0.00096    0.00185   -0.01012
C433  1    0.381891    0.269070    0.174313    11.00000    0.03358    0.02723 =
         0.02469   -0.00209    0.00110   -0.00867
AFIX  43
H433  2    0.396376    0.255218    0.143556    11.00000   -1.20000
AFIX   0
C434  1    0.421737    0.287481    0.200617    11.00000    0.02971    0.02138 =
         0.03020    0.00047   -0.00341   -0.00502
C435  1    0.487261    0.287121    0.179051    11.00000    0.04804    0.02825 =
         0.02777   -0.00269    0.00661   -0.01564
C436  1    0.568715    0.334828    0.172839    11.00000    0.04731    0.03903 =
         0.04255   -0.00413    0.01236   -0.02168
C437  1    0.580589    0.387895    0.174032    11.00000    0.05544    0.03509 =
         0.06767   -0.00847    0.02076   -0.02330
AFIX  43
H437  2    0.558406    0.419290    0.193241    11.00000   -1.20000
AFIX   0
C438  1    0.632623    0.383611    0.140366    11.00000    0.06379    0.05189 =
         0.07803   -0.01731    0.02403   -0.03664
C439  1    0.662951    0.430348    0.121360    11.00000    0.08835    0.06577 =
         0.09033   -0.00938    0.03487   -0.05331
C440  1    0.631144    0.485327    0.149751    11.00000    0.09279    0.04006 =
         0.13220   -0.00580    0.03002   -0.03890
AFIX  33
H44A  2    0.649668    0.515349    0.137742    11.00000   -1.50000
H44B  2    0.639539    0.474506    0.184048    11.00000   -1.50000
H44C  2    0.584154    0.500821    0.145380    11.00000   -1.50000
AFIX   0
C441  1    0.646768    0.446223    0.067001    11.00000    0.17561    0.13506 =
         0.10272    0.01819    0.02324   -0.11621
AFIX  33
H44D  2    0.664395    0.476347    0.053478    11.00000   -1.50000
H44E  2    0.599525    0.461161    0.063942    11.00000   -1.50000
H44F  2    0.666235    0.411116    0.049494    11.00000   -1.50000
AFIX   0
C442  1    0.738040    0.405476    0.124732    11.00000    0.09516    0.08405 =
         0.12874   -0.03330    0.05694   -0.06384
AFIX  33
H44G  2    0.755802    0.435994    0.112654    11.00000   -1.50000
H44H  2    0.756349    0.371962    0.105291    11.00000   -1.50000
H44I  2    0.749359    0.392776    0.158381    11.00000   -1.50000
AFIX   0
SAME C501 CL18 CL19 CL17
SAME C501 CL19 CL18 CL17
SAME C501 CL67 CL68 CL69
C501  1    0.357762   -0.052467    0.638162    11.00000    0.10046    0.10828 =
         0.11654    0.03647   -0.04045    0.00197
PART 1
AFIX  13
H501  2    0.322549   -0.018658    0.622215   121.00000   -1.20000
AFIX  13
PART 2
H502  2    0.325478   -0.018289    0.620067  -121.00000   -1.20000
AFIX   0
PART 1
CL17  5    0.326765   -0.078430    0.689870   121.00000    0.07920    0.13239 =
         0.08122    0.02794    0.01051    0.01389
CL18  5    0.384626   -0.114042    0.599376   121.00000    0.11205    0.16110 =
         0.07864    0.00425   -0.03073    0.03741
CL19  5    0.426690   -0.032879    0.642081   121.00000    0.11567    0.10267 =
         0.27535    0.06546   -0.04978   -0.03721
PART 2
CL67  5    0.309859   -0.087000    0.672446  -121.00000    0.23045    0.31692 =
         0.22621    0.07567   -0.00365   -0.05270
CL68  5    0.410299   -0.084327    0.596614  -121.00000    0.16176    0.18248 =
         0.15929    0.00839   -0.01416   -0.04682
CL69  5    0.390286   -0.018718    0.680486  -121.00000    0.23445    0.21092 =
         0.18351   -0.04518   -0.05605    0.00603
PART 0

HKLF 4

REM  NilooJune19th in P-1
REM R1 =  0.0749 for  28891 Fo > 4sig(Fo)  and  0.1050 for all  42801 data
REM   2739 parameters refined using  12042 restraints

END

WGHT      0.1270     12.8938
REM Highest difference peak  2.455,  deepest hole -1.251,  1-sigma level  0.100
Q1    1   0.4955 -0.2515  0.5179  11.00000  0.05    2.46
Q2    1   0.3954 -0.3952  0.4624  11.00000  0.05    1.95
Q3    1   0.7136  0.1917  0.0825  11.00000  0.05    1.57
Q4    1   0.5332  0.4095  0.4241  11.00000  0.05    1.19
Q5    1   0.5403  0.3703  0.4506  11.00000  0.05    1.00
Q6    1   0.2599 -0.2062  0.1618  11.00000  0.05    0.98
Q7    1   0.5801  0.2382  0.1084  11.00000  0.05    0.96
Q8    1   0.0407  0.4242  0.4790  11.00000  0.05    0.95
Q9    1   0.2728  0.4278 -0.0597  11.00000  0.05    0.89
Q10   1   0.6663  0.1614 -0.0197  11.00000  0.05    0.88
;

loop_
_symmetry_equiv_pos_as_xyz
'x, y, z'
'-x, -y, -z'

loop_
_atom_site_label
_atom_site_type_symbol
_atom_site_fract_x
_atom_site_fract_y
_atom_site_fract_z
_atom_site_U_iso_or_equiv
_atom_site_adp_type
_atom_site_occupancy
_atom_site_symmetry_multiplicity
_atom_site_calc_flag
_atom_site_refinement_flags
_atom_site_disorder_assembly
_atom_site_disorder_group
Cu1 Cu 0.24274(4) -0.20018(3) 0.13022(3) 0.0487(2) Uani 1 1 d . . .
Cu2 Cu 0.41499(4) -0.23031(3) 0.36622(3) 0.0444(2) Uani 1 1 d . . .
Cu3 Cu 0.16937(3) 0.02290(3) 0.56649(2) 0.04101(19) Uani 1 1 d . . .
Cu4 Cu 0.11967(3) 0.33987(3) 0.46488(2) 0.03800(18) Uani 1 1 d . . .
Cu5 Cu 0.50447(3) 0.36161(3) 0.36708(2) 0.03614(17) Uani 1 1 d . . .
Cu6 Cu 0.61572(4) 0.21851(3) 0.12878(3) 0.0443(2) Uani 1 1 d . . .
Cu7 Cu 0.27838(4) 0.31883(4) -0.05848(3) 0.0572(2) Uani 1 1 d . . .
Cu8 Cu 0.03697(4) 0.17274(3) 0.04084(2) 0.04203(19) Uani 1 1 d . . .
Cl1 Cl 0.18931(8) -0.19865(6) 0.21110(6) 0.0479(4) Uani 1 1 d . . .
Cl2 Cl 0.23621(9) -0.24956(7) 0.06558(7) 0.0616(5) Uani 1 1 d . . .
Cl3 Cl 0.47539(10) -0.30076(7) 0.42246(7) 0.0646(5) Uani 1 1 d . . .
Cl4 Cl 0.46592(7) -0.24109(6) 0.28350(5) 0.0462(4) Uani 1 1 d . . .
Cl5 Cl 0.24240(7) 0.07824(6) 0.57731(5) 0.0393(3) Uani 1 1 d . . .
Cl6 Cl 0.14095(9) -0.03308(8) 0.63023(6) 0.0628(5) Uani 1 1 d . . .
Cl7 Cl 0.04234(7) 0.28639(6) 0.46255(5) 0.0396(3) Uani 1 1 d . . .
Cl8 Cl 0.08051(11) 0.43529(7) 0.48478(6) 0.0720(6) Uani 1 1 d . . .
Cl9 Cl 0.47173(7) 0.40707(6) 0.28735(5) 0.0429(3) Uani 1 1 d . . .
Cl10 Cl 0.53730(10) 0.39269(13) 0.43160(10) 0.1082(10) Uani 1 1 d . . .
Cl11 Cl 0.65858(7) 0.17703(7) 0.20804(5) 0.0452(3) Uani 1 1 d . . .
Cl12 Cl 0.67619(11) 0.21622(8) 0.05793(8) 0.0840(7) Uani 1 1 d . . .
Cl13 Cl 0.28944(9) 0.21609(9) -0.07568(5) 0.0641(5) Uani 1 1 d . . .
Cl14 Cl 0.28895(13) 0.39778(14) -0.10586(11) 0.1214(11) Uani 1 1 d . . .
Cl15 Cl -0.05061(11) 0.15143(12) 0.01902(7) 0.0840(7) Uani 1 1 d . . .
Cl16 Cl 0.02367(7) 0.27534(6) 0.04932(5) 0.0441(3) Uani 1 1 d . . .
O101 O 0.30355(19) -0.14633(15) 0.13197(14) 0.0366(9) Uani 1 1 d U . .
O102 O 0.42160(19) -0.00782(16) 0.29681(13) 0.0382(9) Uani 1 1 d U . .
O103 O 0.42564(19) 0.17799(16) 0.08924(14) 0.0395(9) Uani 1 1 d U B .
O104 O 0.13826(18) 0.12766(15) 0.05520(12) 0.0343(8) Uani 1 1 d U B .
N101 N 0.3335(3) -0.3232(2) 0.1596(2) 0.0622(16) Uani 1 1 d U . .
H101 H 0.3122 -0.3396 0.1441 0.075 Uiso 1 1 calc R . .
N102 N 0.3213(3) -0.26341(19) 0.1572(2) 0.0518(14) Uani 1 1 d U . .
N103 N 0.3670(2) -0.20174(18) 0.19450(17) 0.0360(10) Uani 1 1 d U . .
H103 H 0.3885 -0.2002 0.2192 0.043 Uiso 1 1 calc R . .
N104 N 0.3775(2) -0.09861(17) 0.22219(15) 0.0287(9) Uani 1 1 d U . .
N105 N 0.4337(2) -0.10668(19) 0.30672(15) 0.0346(10) Uani 1 1 d U . .
H105 H 0.4283 -0.1346 0.2922 0.041 Uiso 1 1 calc R . .
N106 N 0.4565(2) -0.17169(19) 0.37893(16) 0.0387(11) Uani 1 1 d U . .
N107 N 0.4871(2) -0.1750(2) 0.42176(17) 0.0431(12) Uani 1 1 d U . .
H107 H 0.4916 -0.2028 0.4453 0.052 Uiso 1 1 calc R . .
N108 N 0.4086(3) 0.3263(3) -0.0463(2) 0.079(2) Uani 1 1 d U B .
H108 H 0.4005 0.3555 -0.0689 0.094 Uiso 1 1 calc R . .
N109 N 0.3706(3) 0.2914(3) -0.0369(2) 0.0555(14) Uani 1 1 d U B .
N110 N 0.3736(2) 0.2088(2) 0.01698(17) 0.0443(12) Uani 1 1 d U B .
H110 H 0.3469 0.2021 -0.0015 0.053 Uiso 1 1 calc R . .
N111 N 0.2896(2) 0.15244(18) 0.04731(14) 0.0304(10) Uani 1 1 d U . .
N112 N 0.1831(2) 0.16557(19) -0.01167(15) 0.0369(11) Uani 1 1 d U B .
H112 H 0.2143 0.1788 -0.0220 0.044 Uiso 1 1 calc R . .
N113 N 0.0733(3) 0.1756(2) -0.02709(17) 0.0457(12) Uani 1 1 d U B .
N114 N 0.0387(3) 0.1777(2) -0.06697(18) 0.0546(14) Uani 1 1 d U B .
H114 H -0.0022 0.1805 -0.0660 0.066 Uiso 1 1 calc R . .
C101 C 0.3493(4) -0.4362(4) 0.2295(4) 0.114(4) Uani 1 1 d DU . .
H10A H 0.3370 -0.4155 0.2588 0.171 Uiso 1 1 calc R . .
H10B H 0.3630 -0.4786 0.2381 0.171 Uiso 1 1 calc R . .
H10C H 0.3119 -0.4238 0.2088 0.171 Uiso 1 1 calc R . .
C102 C 0.4654(4) -0.4392(3) 0.2354(4) 0.095(3) Uani 1 1 d DU . .
H10D H 0.5014 -0.4304 0.2178 0.142 Uiso 1 1 calc R . .
H10E H 0.4792 -0.4813 0.2453 0.142 Uiso 1 1 calc R . .
H10F H 0.4526 -0.4171 0.2639 0.142 Uiso 1 1 calc R . .
C103 C 0.4293(6) -0.4523(3) 0.1553(4) 0.121(4) Uani 1 1 d DU . .
H10G H 0.4654 -0.4416 0.1398 0.182 Uiso 1 1 calc R . .
H10H H 0.3932 -0.4401 0.1333 0.182 Uiso 1 1 calc R . .
H10I H 0.4438 -0.4949 0.1629 0.182 Uiso 1 1 calc R . .
C104 C 0.4063(4) -0.4214(3) 0.2021(3) 0.078(2) Uani 1 1 d DU . .
C105 C 0.3839(3) -0.3536(2) 0.1897(3) 0.0615(19) Uani 1 1 d DU . .
C106 C 0.4037(3) -0.3123(2) 0.2075(3) 0.0525(16) Uani 1 1 d U . .
H106 H 0.4369 -0.3197 0.2297 0.063 Uiso 1 1 calc R . .
C107 C 0.3648(3) -0.2568(2) 0.1862(2) 0.0398(13) Uani 1 1 d U . .
C108 C 0.3376(3) -0.1501(2) 0.1665(2) 0.0336(12) Uani 1 1 d U . .
C109 C 0.3481(2) -0.0957(2) 0.18017(18) 0.0281(11) Uani 1 1 d U . .
C110 C 0.3267(2) -0.0441(2) 0.14923(18) 0.0288(11) Uani 1 1 d U . .
H11A H 0.3051 -0.0433 0.1209 0.035 Uiso 1 1 calc R . .
C111 C 0.3372(2) 0.0070(2) 0.16011(17) 0.0260(11) Uani 1 1 d U . .
C112 C 0.3679(2) 0.0042(2) 0.20288(17) 0.0279(11) Uani 1 1 d U . .
H11B H 0.3766 0.0371 0.2112 0.034 Uiso 1 1 calc R . .
C113 C 0.3860(2) -0.0492(2) 0.23369(17) 0.0277(11) Uani 1 1 d U . .
C114 C 0.4158(2) -0.0517(2) 0.28215(18) 0.0293(11) Uani 1 1 d U . .
C115 C 0.4600(3) -0.1225(2) 0.35324(19) 0.0356(12) Uani 1 1 d U . .
C116 C 0.4924(3) -0.0950(2) 0.37902(19) 0.0381(13) Uani 1 1 d U . .
H116 H 0.5010 -0.0601 0.3690 0.046 Uiso 1 1 calc R . .
C117 C 0.5089(3) -0.1301(3) 0.42246(19) 0.0435(14) Uani 1 1 d DU A .
C118 C 0.5454(3) -0.1239(3) 0.4653(2) 0.0564(17) Uani 1 1 d DU . .
C119 C 0.6050(7) -0.1798(6) 0.4762(6) 0.104(6) Uani 0.605(11) 1 d PDU A 1
H11C H 0.6271 -0.1748 0.5036 0.156 Uiso 0.605(11) 1 calc PR A 1
H11D H 0.6349 -0.1867 0.4479 0.156 Uiso 0.605(11) 1 calc PR A 1
H11E H 0.5907 -0.2134 0.4840 0.156 Uiso 0.605(11) 1 calc PR A 1
C120 C 0.4982(6) -0.1060(7) 0.5097(4) 0.083(4) Uani 0.605(11) 1 d PDU A 1
H12A H 0.5224 -0.1028 0.5367 0.124 Uiso 0.605(11) 1 calc PR A 1
H12B H 0.4783 -0.1357 0.5189 0.124 Uiso 0.605(11) 1 calc PR A 1
H12C H 0.4641 -0.0680 0.5016 0.124 Uiso 0.605(11) 1 calc PR A 1
C121 C 0.5742(7) -0.0723(6) 0.4524(5) 0.085(4) Uani 0.605(11) 1 d PDU A 1
H12D H 0.5975 -0.0692 0.4799 0.128 Uiso 0.605(11) 1 calc PR A 1
H12E H 0.5384 -0.0351 0.4454 0.128 Uiso 0.605(11) 1 calc PR A 1
H12F H 0.6041 -0.0810 0.4242 0.128 Uiso 0.605(11) 1 calc PR A 1
C169 C 0.5084(10) -0.0650(6) 0.4847(6) 0.073(5) Uani 0.395(11) 1 d PDU A 2
H16A H 0.5312 -0.0602 0.5118 0.109 Uiso 0.395(11) 1 calc PR A 2
H16B H 0.4645 -0.0633 0.4956 0.109 Uiso 0.395(11) 1 calc PR A 2
H16C H 0.5056 -0.0335 0.4592 0.109 Uiso 0.395(11) 1 calc PR A 2
C170 C 0.6166(6) -0.1334(10) 0.4470(6) 0.069(5) Uani 0.395(11) 1 d PDU A 2
H17A H 0.6414 -0.1298 0.4734 0.104 Uiso 0.395(11) 1 calc PR A 2
H17B H 0.6167 -0.1038 0.4205 0.104 Uiso 0.395(11) 1 calc PR A 2
H17C H 0.6366 -0.1726 0.4357 0.104 Uiso 0.395(11) 1 calc PR A 2
C171 C 0.5473(9) -0.1765(7) 0.5045(5) 0.059(5) Uani 0.395(11) 1 d PDU A 2
H17D H 0.5707 -0.1745 0.5324 0.088 Uiso 0.395(11) 1 calc PR A 2
H17E H 0.5695 -0.2139 0.4906 0.088 Uiso 0.395(11) 1 calc PR A 2
H17F H 0.5028 -0.1734 0.5148 0.088 Uiso 0.395(11) 1 calc PR A 2
C122 C 0.4702(6) 0.4121(5) -0.0361(6) 0.105(4) Uani 0.725(11) 1 d PDU B 1
H12G H 0.5003 0.4335 -0.0366 0.158 Uiso 0.725(11) 1 calc PR B 1
H12H H 0.4315 0.4310 -0.0160 0.158 Uiso 0.725(11) 1 calc PR B 1
H12I H 0.4575 0.4124 -0.0690 0.158 Uiso 0.725(11) 1 calc PR B 1
C123 C 0.5634(6) 0.3183(6) -0.0491(5) 0.110(4) Uani 0.725(11) 1 d PDU B 1
H12J H 0.5940 0.3393 -0.0502 0.165 Uiso 0.725(11) 1 calc PR B 1
H12K H 0.5485 0.3200 -0.0815 0.165 Uiso 0.725(11) 1 calc PR B 1
H12L H 0.5852 0.2773 -0.0371 0.165 Uiso 0.725(11) 1 calc PR B 1
C124 C 0.5248(7) 0.3489(6) 0.0365(5) 0.102(4) Uani 0.725(11) 1 d PDU B 1
H12M H 0.5545 0.3707 0.0350 0.153 Uiso 0.725(11) 1 calc PR B 1
H12N H 0.5466 0.3087 0.0505 0.153 Uiso 0.725(11) 1 calc PR B 1
H12O H 0.4861 0.3681 0.0565 0.153 Uiso 0.725(11) 1 calc PR B 1
C125 C 0.5043(6) 0.3473(5) -0.0150(4) 0.096(3) Uani 0.725(11) 1 d PDU B 1
C172 C 0.5785(12) 0.2700(13) -0.0553(12) 0.108(7) Uani 0.275(11) 1 d PDU B 2
H17G H 0.6176 0.2804 -0.0609 0.162 Uiso 0.275(11) 1 calc PR B 2
H17H H 0.5678 0.2588 -0.0853 0.162 Uiso 0.275(11) 1 calc PR B 2
H17I H 0.5865 0.2370 -0.0305 0.162 Uiso 0.275(11) 1 calc PR B 2
C173 C 0.5415(16) 0.3472(15) 0.0053(11) 0.106(5) Uani 0.275(11) 1 d PDU B 2
H17J H 0.5778 0.3605 -0.0050 0.159 Uiso 0.275(11) 1 calc PR B 2
H17K H 0.5551 0.3157 0.0313 0.159 Uiso 0.275(11) 1 calc PR B 2
H17L H 0.5048 0.3800 0.0168 0.159 Uiso 0.275(11) 1 calc PR B 2
C174 C 0.5051(14) 0.3721(14) -0.0810(12) 0.110(6) Uani 0.275(11) 1 d PDU B 2
H17M H 0.5403 0.3880 -0.0861 0.164 Uiso 0.275(11) 1 calc PR B 2
H17N H 0.4642 0.4036 -0.0737 0.164 Uiso 0.275(11) 1 calc PR B 2
H17O H 0.5009 0.3552 -0.1102 0.164 Uiso 0.275(11) 1 calc PR B 2
C175 C 0.5208(9) 0.3237(11) -0.0382(9) 0.100(5) Uani 0.275(11) 1 d PDU B 2
C126 C 0.4594(4) 0.3106(4) -0.0172(3) 0.098(3) Uani 1 1 d DU . .
C127 C 0.4559(4) 0.2601(4) 0.0127(3) 0.080(3) Uani 1 1 d U B .
H127 H 0.4850 0.2375 0.0368 0.096 Uiso 1 1 calc R . .
C128 C 0.4011(3) 0.2514(3) -0.0010(2) 0.0492(16) Uani 1 1 d U . .
C129 C 0.3854(3) 0.1769(2) 0.0612(2) 0.0332(12) Uani 1 1 d U . .
C130 C 0.3425(2) 0.1392(2) 0.07402(18) 0.0274(11) Uani 1 1 d U B .
C131 C 0.3591(2) 0.0944(2) 0.11184(17) 0.0275(11) Uani 1 1 d U . .
H131 H 0.3969 0.0869 0.1294 0.033 Uiso 1 1 calc R B .
C132 C 0.3190(2) 0.0605(2) 0.12356(17) 0.0258(11) Uani 1 1 d U B .
C133 C 0.2609(3) 0.0769(2) 0.09826(18) 0.0293(11) Uani 1 1 d U . .
H133 H 0.2309 0.0573 0.1066 0.035 Uiso 1 1 calc R B .
C134 C 0.2475(3) 0.1224(2) 0.06059(17) 0.0287(11) Uani 1 1 d U B .
C135 C 0.1856(3) 0.1395(2) 0.03412(18) 0.0339(12) Uani 1 1 d U . .
C136 C 0.1328(3) 0.1727(2) -0.0440(2) 0.0408(13) Uani 1 1 d U . .
C137 C 0.1375(3) 0.1722(3) -0.0948(2) 0.0488(15) Uani 1 1 d U B .
H137 H 0.1745 0.1702 -0.1152 0.059 Uiso 1 1 calc R . .
C138 C 0.0775(3) 0.1749(3) -0.1087(2) 0.0526(16) Uani 1 1 d DU . .
C139 C 0.0517(4) 0.1698(3) -0.1573(2) 0.0729(19) Uani 1 1 d DU B .
C140 C 0.0505(9) 0.1077(5) -0.1578(4) 0.097(4) Uani 0.714(10) 1 d PDU B 1
H14A H 0.0354 0.1036 -0.1888 0.146 Uiso 0.714(10) 1 calc PR B 1
H14B H 0.0210 0.1007 -0.1318 0.146 Uiso 0.714(10) 1 calc PR B 1
H14C H 0.0944 0.0790 -0.1531 0.146 Uiso 0.714(10) 1 calc PR B 1
C141 C 0.1013(7) 0.1789(6) -0.1984(3) 0.095(3) Uani 0.714(10) 1 d PDU B 1
H14D H 0.0864 0.1756 -0.2297 0.143 Uiso 0.714(10) 1 calc PR B 1
H14E H 0.1443 0.1488 -0.1931 0.143 Uiso 0.714(10) 1 calc PR B 1
H14F H 0.1041 0.2178 -0.1978 0.143 Uiso 0.714(10) 1 calc PR B 1
C142 C -0.0154(7) 0.2190(6) -0.1661(5) 0.110(5) Uani 0.714(10) 1 d PDU B 1
H14G H -0.0308 0.2158 -0.1973 0.165 Uiso 0.714(10) 1 calc PR B 1
H14H H -0.0110 0.2574 -0.1661 0.165 Uiso 0.714(10) 1 calc PR B 1
H14I H -0.0468 0.2148 -0.1405 0.165 Uiso 0.714(10) 1 calc PR B 1
C190 C 0.0275(17) 0.2306(8) -0.1855(8) 0.084(5) Uani 0.286(10) 1 d PDU B 2
H19A H 0.0117 0.2273 -0.2165 0.126 Uiso 0.286(10) 1 calc PR B 2
H19B H 0.0633 0.2456 -0.1911 0.126 Uiso 0.286(10) 1 calc PR B 2
H19C H -0.0079 0.2575 -0.1670 0.126 Uiso 0.286(10) 1 calc PR B 2
C191 C -0.0060(13) 0.1463(15) -0.1475(10) 0.097(6) Uani 0.286(10) 1 d PDU B 2
H19D H -0.0220 0.1424 -0.1783 0.145 Uiso 0.286(10) 1 calc PR B 2
H19E H -0.0411 0.1739 -0.1292 0.145 Uiso 0.286(10) 1 calc PR B 2
H19F H 0.0092 0.1079 -0.1290 0.145 Uiso 0.286(10) 1 calc PR B 2
C192 C 0.1091(12) 0.1254(13) -0.1852(9) 0.100(6) Uani 0.286(10) 1 d PDU B 2
H19G H 0.0944 0.1211 -0.2163 0.150 Uiso 0.286(10) 1 calc PR B 2
H19H H 0.1236 0.0873 -0.1662 0.150 Uiso 0.286(10) 1 calc PR B 2
H19I H 0.1452 0.1401 -0.1905 0.150 Uiso 0.286(10) 1 calc PR B 2
O201 O 0.14716(18) 0.04637(15) 0.49200(12) 0.0366(9) Uani 1 1 d U . .
O202 O 0.1879(2) 0.23880(16) 0.29357(13) 0.0420(10) Uani 1 1 d U . .
O203 O 0.15566(19) 0.03288(15) 0.16347(13) 0.0368(9) Uani 1 1 d U . .
O204 O 0.32944(18) -0.15675(15) 0.35278(14) 0.0369(9) Uani 1 1 d U . .
N201 N 0.0507(3) 0.1062(2) 0.61525(18) 0.0602(16) Uani 1 1 d U . .
H201 H 0.0549 0.0820 0.6414 0.072 Uiso 1 1 calc R . .
N202 N 0.0918(2) 0.0945(2) 0.57490(16) 0.0442(12) Uani 1 1 d U . .
N203 N 0.0961(2) 0.14642(19) 0.49591(15) 0.0354(11) Uani 1 1 d U . .
H203 H 0.0913 0.1812 0.4814 0.043 Uiso 1 1 calc R . .
N204 N 0.1442(2) 0.16250(17) 0.40124(14) 0.0283(9) Uani 1 1 d U . .
N205 N 0.1304(2) 0.27375(17) 0.36385(15) 0.0314(10) Uani 1 1 d U . .
H205 H 0.1113 0.2639 0.3904 0.038 Uiso 1 1 calc R . .
N206 N 0.1167(2) 0.36489(18) 0.39375(15) 0.0370(11) Uani 1 1 d U . .
N207 N 0.1164(2) 0.41912(19) 0.37515(17) 0.0408(11) Uani 1 1 d U . .
H207 H 0.1105 0.4486 0.3924 0.049 Uiso 1 1 calc R . .
N208 N 0.1728(3) -0.1126(2) 0.0528(2) 0.0532(14) Uani 1 1 d U . .
H208 H 0.1809 -0.1403 0.0333 0.064 Uiso 1 1 calc R . .
N209 N 0.1779(3) -0.1236(2) 0.10236(19) 0.0468(12) Uani 1 1 d U . .
N210 N 0.1668(2) -0.06541(19) 0.16770(17) 0.0389(11) Uani 1 1 d U . .
H210 H 0.1689 -0.0962 0.1876 0.047 Uiso 1 1 calc R . .
N211 N 0.2242(2) -0.08195(18) 0.25604(15) 0.0295(9) Uani 1 1 d U . .
N212 N 0.2834(2) -0.19718(18) 0.30079(17) 0.0360(11) Uani 1 1 d U . .
H212 H 0.2638 -0.1909 0.2735 0.043 Uiso 1 1 calc R . .
N213 N 0.3562(3) -0.2734(2) 0.35447(18) 0.0482(13) Uani 1 1 d U . .
N214 N 0.3565(4) -0.3295(2) 0.3739(2) 0.0670(17) Uani 1 1 d U . .
H214 H 0.3840 -0.3522 0.3951 0.080 Uiso 1 1 calc R . .
C201 C -0.0932(7) 0.2445(6) 0.6367(6) 0.125(7) Uani 0.718(15) 1 d PDU C 1
H20A H -0.1282 0.2571 0.6613 0.187 Uiso 0.718(15) 1 calc PR C 1
H20B H -0.1119 0.2491 0.6052 0.187 Uiso 0.718(15) 1 calc PR C 1
H20C H -0.0658 0.2685 0.6358 0.187 Uiso 0.718(15) 1 calc PR C 1
C202 C -0.0236(7) 0.1651(8) 0.6996(4) 0.095(5) Uani 0.718(15) 1 d PDU C 1
H20D H -0.0590 0.1778 0.7239 0.142 Uiso 0.718(15) 1 calc PR C 1
H20E H 0.0068 0.1857 0.7018 0.142 Uiso 0.718(15) 1 calc PR C 1
H20F H -0.0007 0.1228 0.7052 0.142 Uiso 0.718(15) 1 calc PR C 1
C203 C -0.0984(8) 0.1424(9) 0.6493(6) 0.132(6) Uani 0.718(15) 1 d PDU C 1
H20G H -0.1332 0.1551 0.6741 0.198 Uiso 0.718(15) 1 calc PR C 1
H20H H -0.0733 0.1007 0.6562 0.198 Uiso 0.718(15) 1 calc PR C 1
H20I H -0.1175 0.1487 0.6177 0.198 Uiso 0.718(15) 1 calc PR C 1
C251 C -0.0382(19) 0.1321(14) 0.6924(10) 0.128(13) Uani 0.282(15) 1 d PDU C 2
H25A H -0.0726 0.1448 0.7175 0.193 Uiso 0.282(15) 1 calc PR C 2
H25B H 0.0038 0.1265 0.7054 0.193 Uiso 0.282(15) 1 calc PR C 2
H25C H -0.0374 0.0950 0.6817 0.193 Uiso 0.282(15) 1 calc PR C 2
C252 C -0.1190(8) 0.194(2) 0.6278(11) 0.134(10) Uani 0.282(15) 1 d PDU C 2
H25D H -0.1531 0.2063 0.6531 0.201 Uiso 0.282(15) 1 calc PR C 2
H25E H -0.1208 0.1586 0.6151 0.201 Uiso 0.282(15) 1 calc PR C 2
H25F H -0.1258 0.2252 0.6017 0.201 Uiso 0.282(15) 1 calc PR C 2
C253 C -0.045(2) 0.2360(13) 0.6669(14) 0.142(10) Uani 0.282(15) 1 d PDU C 2
H25G H -0.0788 0.2508 0.6922 0.212 Uiso 0.282(15) 1 calc PR C 2
H25H H -0.0514 0.2662 0.6398 0.212 Uiso 0.282(15) 1 calc PR C 2
H25I H -0.0023 0.2262 0.6797 0.212 Uiso 0.282(15) 1 calc PR C 2
C204 C -0.0517(4) 0.1795(4) 0.6490(3) 0.100(3) Uani 1 1 d DU . .
C205 C 0.0034(3) 0.1593(3) 0.6098(2) 0.067(2) Uani 1 1 d DU C .
C206 C 0.0125(3) 0.1852(3) 0.5641(2) 0.061(2) Uani 1 1 d U . .
H206 H -0.0127 0.2228 0.5500 0.073 Uiso 1 1 calc R C .
C207 C 0.0683(3) 0.1425(2) 0.54323(19) 0.0403(14) Uani 1 1 d U C .
C208 C 0.1303(2) 0.0978(2) 0.47219(18) 0.0320(12) Uani 1 1 d U . .
C209 C 0.1492(2) 0.1074(2) 0.41870(17) 0.0294(11) Uani 1 1 d U . .
C210 C 0.1717(2) 0.0583(2) 0.39199(18) 0.0309(12) Uani 1 1 d U . .
H21A H 0.1763 0.0205 0.4072 0.037 Uiso 1 1 calc R . .
C211 C 0.1878(2) 0.0654(2) 0.34184(17) 0.0259(11) Uani 1 1 d U . .
C212 C 0.1854(2) 0.1230(2) 0.32316(17) 0.0263(11) Uani 1 1 d U . .
H21B H 0.1982 0.1301 0.2906 0.032 Uiso 1 1 calc R . .
C213 C 0.1637(2) 0.1694(2) 0.35401(17) 0.0272(11) Uani 1 1 d U . .
C214 C 0.1617(2) 0.2304(2) 0.33348(17) 0.0282(11) Uani 1 1 d U . .
C215 C 0.1269(3) 0.3328(2) 0.35537(18) 0.0315(12) Uani 1 1 d U . .
C216 C 0.1328(3) 0.3666(2) 0.31190(19) 0.0353(13) Uani 1 1 d U . .
H216 H 0.1394 0.3546 0.2802 0.042 Uiso 1 1 calc R . .
C217 C 0.1266(3) 0.4213(2) 0.3261(2) 0.0367(13) Uani 1 1 d DU D .
C218 C 0.1309(3) 0.4769(2) 0.2959(2) 0.0540(16) Uani 1 1 d DU . .
C219 C 0.0624(7) 0.5267(5) 0.2941(5) 0.086(5) Uani 0.541(11) 1 d PDU D 1
H21C H 0.0316 0.5127 0.2804 0.129 Uiso 0.541(11) 1 calc PR D 1
H21D H 0.0656 0.5610 0.2740 0.129 Uiso 0.541(11) 1 calc PR D 1
H21E H 0.0473 0.5376 0.3268 0.129 Uiso 0.541(11) 1 calc PR D 1
C220 C 0.1458(9) 0.4612(6) 0.2414(4) 0.084(5) Uani 0.541(11) 1 d PDU D 1
H22A H 0.1115 0.4489 0.2310 0.126 Uiso 0.541(11) 1 calc PR D 1
H22B H 0.1878 0.4292 0.2388 0.126 Uiso 0.541(11) 1 calc PR D 1
H22C H 0.1473 0.4958 0.2208 0.126 Uiso 0.541(11) 1 calc PR D 1
C221 C 0.1816(9) 0.4960(8) 0.3160(7) 0.109(6) Uani 0.541(11) 1 d PDU D 1
H22D H 0.1841 0.5311 0.2968 0.164 Uiso 0.541(11) 1 calc PR D 1
H22E H 0.2240 0.4644 0.3147 0.164 Uiso 0.541(11) 1 calc PR D 1
H22F H 0.1693 0.5048 0.3495 0.164 Uiso 0.541(11) 1 calc PR D 1
C269 C 0.2050(5) 0.4645(6) 0.2813(6) 0.058(4) Uani 0.459(11) 1 d PDU D 2
H26A H 0.2095 0.4987 0.2618 0.086 Uiso 0.459(11) 1 calc PR D 2
H26B H 0.2217 0.4302 0.2626 0.086 Uiso 0.459(11) 1 calc PR D 2
H26C H 0.2299 0.4569 0.3105 0.086 Uiso 0.459(11) 1 calc PR D 2
C270 C 0.1106(10) 0.5289(5) 0.3297(6) 0.088(6) Uani 0.459(11) 1 d PDU D 2
H27A H 0.1136 0.5643 0.3111 0.131 Uiso 0.459(11) 1 calc PR D 2
H27B H 0.1399 0.5181 0.3566 0.131 Uiso 0.459(11) 1 calc PR D 2
H27C H 0.0659 0.5366 0.3422 0.131 Uiso 0.459(11) 1 calc PR D 2
C271 C 0.0854(11) 0.4943(10) 0.2540(7) 0.109(7) Uani 0.459(11) 1 d PDU D 2
H27D H 0.0896 0.5290 0.2351 0.163 Uiso 0.459(11) 1 calc PR D 2
H27E H 0.0405 0.5033 0.2665 0.163 Uiso 0.459(11) 1 calc PR D 2
H27F H 0.0970 0.4618 0.2334 0.163 Uiso 0.459(11) 1 calc PR D 2
C222 C 0.1798(4) -0.0817(3) -0.0495(2) 0.0618(18) Uani 1 1 d DU . .
H22G H 0.1751 -0.0656 -0.0832 0.093 Uiso 1 1 calc R . .
H22H H 0.1578 -0.1104 -0.0433 0.093 Uiso 1 1 calc R . .
H22I H 0.2260 -0.1011 -0.0430 0.093 Uiso 1 1 calc R . .
C223 C 0.1827(6) 0.0144(4) -0.0254(3) 0.112(4) Uani 1 1 d DU . .
H22J H 0.1797 0.0296 -0.0594 0.168 Uiso 1 1 calc R . .
H22K H 0.2286 -0.0040 -0.0175 0.168 Uiso 1 1 calc R . .
H22L H 0.1614 0.0467 -0.0052 0.168 Uiso 1 1 calc R . .
C224 C 0.0763(4) -0.0021(4) -0.0279(3) 0.110(4) Uani 1 1 d DU . .
H22M H 0.0725 0.0124 -0.0620 0.164 Uiso 1 1 calc R . .
H22N H 0.0559 0.0308 -0.0080 0.164 Uiso 1 1 calc R . .
H22O H 0.0545 -0.0308 -0.0209 0.164 Uiso 1 1 calc R . .
C225 C 0.1490(3) -0.0316(3) -0.0163(2) 0.0574(17) Uani 1 1 d DU . .
C226 C 0.1540(3) -0.0543(2) 0.0375(2) 0.0478(15) Uani 1 1 d DU . .
C227 C 0.1450(3) -0.0248(2) 0.0790(2) 0.0412(13) Uani 1 1 d U . .
H227 H 0.1311 0.0164 0.0807 0.049 Uiso 1 1 calc R . .
C228 C 0.1609(3) -0.0688(2) 0.1182(2) 0.0402(13) Uani 1 1 d U . .
C229 C 0.1694(3) -0.0162(2) 0.18671(19) 0.0310(12) Uani 1 1 d U . .
C230 C 0.1920(2) -0.0262(2) 0.23807(18) 0.0300(11) Uani 1 1 d U . .
C231 C 0.1816(2) 0.0242(2) 0.26413(18) 0.0299(11) Uani 1 1 d U . .
H231 H 0.1595 0.0626 0.2500 0.036 Uiso 1 1 calc R . .
C232 C 0.2050(2) 0.0152(2) 0.31096(17) 0.0279(11) Uani 1 1 d U . .
C233 C 0.2423(2) -0.0429(2) 0.32878(18) 0.0294(11) Uani 1 1 d U . .
H233 H 0.2611 -0.0505 0.3594 0.035 Uiso 1 1 calc R . .
C234 C 0.2507(2) -0.0888(2) 0.30010(19) 0.0293(11) Uani 1 1 d U . .
C235 C 0.2920(3) -0.1511(2) 0.3197(2) 0.0318(12) Uani 1 1 d U . .
C236 C 0.3057(3) -0.2557(2) 0.3248(2) 0.0399(14) Uani 1 1 d U . .
C237 C 0.2769(3) -0.2985(3) 0.3238(3) 0.066(2) Uani 1 1 d U . .
H237 H 0.2421 -0.2962 0.3047 0.079 Uiso 1 1 calc R . .
C238 C 0.3091(4) -0.3439(3) 0.3556(3) 0.068(2) Uani 1 1 d DU E .
C239 C 0.2944(5) -0.4003(3) 0.3754(4) 0.111(3) Uani 1 1 d DU . .
C240 C 0.2319(12) -0.4013(15) 0.3547(16) 0.144(9) Uani 0.46(4) 1 d PDU E 1
H24A H 0.2236 -0.4367 0.3681 0.216 Uiso 0.46(4) 1 calc PR E 1
H24B H 0.2372 -0.4011 0.3196 0.216 Uiso 0.46(4) 1 calc PR E 1
H24C H 0.1951 -0.3666 0.3632 0.216 Uiso 0.46(4) 1 calc PR E 1
C241 C 0.289(2) -0.3973(12) 0.4322(5) 0.159(10) Uani 0.46(4) 1 d PDU E 1
H24D H 0.2791 -0.4309 0.4479 0.239 Uiso 0.46(4) 1 calc PR E 1
H24E H 0.2548 -0.3609 0.4403 0.239 Uiso 0.46(4) 1 calc PR E 1
H24F H 0.3308 -0.3983 0.4433 0.239 Uiso 0.46(4) 1 calc PR E 1
C242 C 0.3557(10) -0.4556(7) 0.3653(13) 0.085(7) Uani 0.46(4) 1 d PDU E 1
H24G H 0.3473 -0.4912 0.3780 0.128 Uiso 0.46(4) 1 calc PR E 1
H24H H 0.3931 -0.4537 0.3810 0.128 Uiso 0.46(4) 1 calc PR E 1
H24I H 0.3651 -0.4564 0.3305 0.128 Uiso 0.46(4) 1 calc PR E 1
C290 C 0.3581(10) -0.4534(9) 0.3824(13) 0.127(10) Uani 0.54(4) 1 d PDU E 2
H29A H 0.3479 -0.4885 0.3939 0.190 Uiso 0.54(4) 1 calc PR E 2
H29B H 0.3840 -0.4458 0.4061 0.190 Uiso 0.54(4) 1 calc PR E 2
H29C H 0.3829 -0.4597 0.3516 0.190 Uiso 0.54(4) 1 calc PR E 2
C291 C 0.2479(13) -0.4083(13) 0.3374(10) 0.121(7) Uani 0.54(4) 1 d PDU E 2
H29D H 0.2377 -0.4437 0.3475 0.181 Uiso 0.54(4) 1 calc PR E 2
H29E H 0.2701 -0.4119 0.3055 0.181 Uiso 0.54(4) 1 calc PR E 2
H29F H 0.2076 -0.3740 0.3359 0.181 Uiso 0.54(4) 1 calc PR E 2
C292 C 0.2520(14) -0.3845(11) 0.4227(8) 0.113(8) Uani 0.54(4) 1 d PDU E 2
H29G H 0.2400 -0.4181 0.4361 0.169 Uiso 0.54(4) 1 calc PR E 2
H29H H 0.2126 -0.3506 0.4155 0.169 Uiso 0.54(4) 1 calc PR E 2
H29I H 0.2769 -0.3750 0.4461 0.169 Uiso 0.54(4) 1 calc PR E 2
O301 O 0.50220(18) 0.27102(16) 0.36708(14) 0.0388(9) Uani 1 1 d U . .
O302 O 0.4639(2) 0.08547(17) 0.20097(13) 0.0404(9) Uani 1 1 d U . .
O303 O 0.33880(18) -0.02701(15) 0.40943(12) 0.0340(8) Uani 1 1 d U F .
O304 O 0.21163(17) 0.27339(14) 0.44767(12) 0.0334(8) Uani 1 1 d U F .
N301 N 0.6436(2) 0.3452(2) 0.33578(19) 0.0465(12) Uani 1 1 d U . .
H301 H 0.6427 0.3753 0.3507 0.056 Uiso 1 1 calc R . .
N302 N 0.5942(2) 0.3225(2) 0.33993(17) 0.0395(11) Uani 1 1 d U . .
N303 N 0.5759(2) 0.24439(18) 0.30289(17) 0.0357(10) Uani 1 1 d U . .
H303 H 0.5870 0.2231 0.2782 0.043 Uiso 1 1 calc R . .
N304 N 0.5084(2) 0.17570(17) 0.27572(14) 0.0271(9) Uani 1 1 d U . .
N305 N 0.5443(2) 0.12628(19) 0.19064(15) 0.0328(10) Uani 1 1 d U . .
H305 H 0.5649 0.1437 0.2056 0.039 Uiso 1 1 calc R . .
N306 N 0.5981(2) 0.1460(2) 0.11635(16) 0.0389(11) Uani 1 1 d U . .
N307 N 0.6105(2) 0.1237(2) 0.07168(16) 0.0419(12) Uani 1 1 d U . .
H307 H 0.6312 0.1366 0.0476 0.050 Uiso 1 1 calc R . .
N308 N 0.2413(3) -0.1025(2) 0.5528(2) 0.0580(16) Uani 1 1 d U F .
H308 H 0.2182 -0.1126 0.5767 0.070 Uiso 1 1 calc R . .
N309 N 0.2419(2) -0.04663(19) 0.54251(16) 0.0404(11) Uani 1 1 d U F .
N310 N 0.2943(2) 0.00227(18) 0.48485(15) 0.0346(10) Uani 1 1 d U F .
H310 H 0.2850 0.0309 0.5036 0.042 Uiso 1 1 calc R . .
N311 N 0.2800(2) 0.11635(17) 0.45329(14) 0.0283(9) Uani 1 1 d U . .
N312 N 0.2119(2) 0.20632(19) 0.51298(14) 0.0308(10) Uani 1 1 d U F .
H312 H 0.2213 0.1690 0.5225 0.037 Uiso 1 1 calc R . .
N313 N 0.1425(2) 0.3046(2) 0.53190(16) 0.0463(13) Uani 1 1 d U F .
N314 N 0.1200(3) 0.3316(2) 0.57393(17) 0.0599(16) Uani 1 1 d U F .
H314 H 0.0950 0.3685 0.5749 0.072 Uiso 1 1 calc R . .
C301 C 0.7330(5) 0.3960(4) 0.2666(4) 0.115(4) Uani 1 1 d DU . .
H30A H 0.7710 0.4075 0.2585 0.172 Uiso 1 1 calc R . .
H30B H 0.7020 0.4242 0.2870 0.172 Uiso 1 1 calc R . .
H30C H 0.7122 0.3955 0.2369 0.172 Uiso 1 1 calc R . .
C302 C 0.8028(4) 0.2885(4) 0.2620(4) 0.111(4) Uani 1 1 d DU . .
H30D H 0.8414 0.2993 0.2540 0.167 Uiso 1 1 calc R . .
H30E H 0.7818 0.2885 0.2324 0.167 Uiso 1 1 calc R . .
H30F H 0.8157 0.2494 0.2793 0.167 Uiso 1 1 calc R . .
C303 C 0.7853(4) 0.3348(5) 0.3421(3) 0.108(3) Uani 1 1 d DU . .
H30G H 0.8239 0.3457 0.3351 0.161 Uiso 1 1 calc R . .
H30H H 0.7977 0.2959 0.3598 0.161 Uiso 1 1 calc R . .
H30I H 0.7535 0.3636 0.3617 0.161 Uiso 1 1 calc R . .
C304 C 0.7547(3) 0.3334(3) 0.2942(3) 0.072(2) Uani 1 1 d DU . .
C305 C 0.6937(3) 0.3160(3) 0.3061(3) 0.0575(17) Uani 1 1 d DU . .
C306 C 0.6759(3) 0.2727(3) 0.2877(2) 0.0511(16) Uani 1 1 d U . .
H306 H 0.6998 0.2457 0.2652 0.061 Uiso 1 1 calc R . .
C307 C 0.6144(3) 0.2785(2) 0.3101(2) 0.0370(12) Uani 1 1 d U . .
C308 C 0.5233(2) 0.2418(2) 0.33075(19) 0.0310(12) Uani 1 1 d U . .
C309 C 0.4902(2) 0.2010(2) 0.31780(18) 0.0291(11) Uani 1 1 d U . .
C310 C 0.4410(2) 0.1918(2) 0.34956(17) 0.0267(11) Uani 1 1 d U . .
H31A H 0.4289 0.2116 0.3781 0.032 Uiso 1 1 calc R . .
C311 C 0.4099(2) 0.1536(2) 0.33917(17) 0.0255(11) Uani 1 1 d U . .
C312 C 0.4285(2) 0.1268(2) 0.29476(17) 0.0271(11) Uani 1 1 d U . .
H31B H 0.4090 0.1007 0.2859 0.033 Uiso 1 1 calc R . .
C313 C 0.4767(2) 0.1400(2) 0.26434(17) 0.0276(11) Uani 1 1 d U . .
C314 C 0.4945(3) 0.1138(2) 0.21552(18) 0.0298(11) Uani 1 1 d U . .
C315 C 0.5658(3) 0.1134(2) 0.14225(18) 0.0349(12) Uani 1 1 d U . .
C316 C 0.5578(3) 0.0718(3) 0.1143(2) 0.0395(13) Uani 1 1 d U . .
H316 H 0.5370 0.0442 0.1241 0.047 Uiso 1 1 calc R . .
C317 C 0.5871(3) 0.0799(3) 0.0692(2) 0.0466(15) Uani 1 1 d DU . .
C318 C 0.5894(3) 0.0519(3) 0.0217(2) 0.0657(19) Uani 1 1 d DU . .
C319 C 0.5167(4) 0.0683(4) 0.0066(3) 0.086(3) Uani 1 1 d DU . .
H31C H 0.4964 0.1110 0.0011 0.129 Uiso 1 1 calc R . .
H31D H 0.4924 0.0536 0.0325 0.129 Uiso 1 1 calc R . .
H31E H 0.5164 0.0504 -0.0230 0.129 Uiso 1 1 calc R . .
C320 C 0.6223(4) -0.0142(3) 0.0296(3) 0.089(3) Uani 1 1 d DU . .
H32A H 0.6236 -0.0317 -0.0006 0.134 Uiso 1 1 calc R . .
H32B H 0.5979 -0.0300 0.0545 0.134 Uiso 1 1 calc R . .
H32C H 0.6668 -0.0236 0.0397 0.134 Uiso 1 1 calc R . .
C321 C 0.6236(5) 0.0799(5) -0.0197(3) 0.102(3) Uani 1 1 d DU . .
H32D H 0.6002 0.1223 -0.0238 0.153 Uiso 1 1 calc R . .
H32E H 0.6236 0.0626 -0.0497 0.153 Uiso 1 1 calc R . .
H32F H 0.6685 0.0723 -0.0114 0.153 Uiso 1 1 calc R . .
C322 C 0.2672(7) -0.2255(5) 0.5780(5) 0.094(4) Uani 0.643(10) 1 d PDU F 1
H32G H 0.2827 -0.2682 0.5845 0.141 Uiso 0.643(10) 1 calc PR F 1
H32H H 0.2207 -0.2109 0.5718 0.141 Uiso 0.643(10) 1 calc PR F 1
H32I H 0.2743 -0.2079 0.6060 0.141 Uiso 0.643(10) 1 calc PR F 1
C323 C 0.3796(5) -0.2373(5) 0.5419(5) 0.101(4) Uani 0.643(10) 1 d PDU F 1
H32J H 0.3912 -0.2798 0.5488 0.151 Uiso 0.643(10) 1 calc PR F 1
H32K H 0.3901 -0.2210 0.5694 0.151 Uiso 0.643(10) 1 calc PR F 1
H32L H 0.4041 -0.2291 0.5131 0.151 Uiso 0.643(10) 1 calc PR F 1
C324 C 0.2878(9) -0.2293(7) 0.4864(5) 0.097(4) Uani 0.643(10) 1 d PDU F 1
H32M H 0.3007 -0.2721 0.4895 0.145 Uiso 0.643(10) 1 calc PR F 1
H32N H 0.3111 -0.2170 0.4585 0.145 Uiso 0.643(10) 1 calc PR F 1
H32O H 0.2409 -0.2116 0.4821 0.145 Uiso 0.643(10) 1 calc PR F 1
C325 C 0.3052(6) -0.2087(4) 0.5334(4) 0.083(3) Uani 0.643(10) 1 d PDU F 1
C372 C 0.3106(14) -0.2283(11) 0.4716(8) 0.091(6) Uani 0.357(10) 1 d PDU F 2
H37A H 0.3082 -0.2674 0.4706 0.136 Uiso 0.357(10) 1 calc PR F 2
H37B H 0.3561 -0.2316 0.4722 0.136 Uiso 0.357(10) 1 calc PR F 2
H37C H 0.2908 -0.2032 0.4430 0.136 Uiso 0.357(10) 1 calc PR F 2
C373 C 0.2033(9) -0.2024(9) 0.5226(10) 0.097(6) Uani 0.357(10) 1 d PDU F 2
H37D H 0.2050 -0.2426 0.5209 0.146 Uiso 0.357(10) 1 calc PR F 2
H37E H 0.1776 -0.1768 0.4965 0.146 Uiso 0.357(10) 1 calc PR F 2
H37F H 0.1832 -0.1887 0.5537 0.146 Uiso 0.357(10) 1 calc PR F 2
C374 C 0.3095(12) -0.2387(8) 0.5629(8) 0.089(5) Uani 0.357(10) 1 d PDU F 2
H37G H 0.3091 -0.2787 0.5636 0.134 Uiso 0.357(10) 1 calc PR F 2
H37H H 0.2875 -0.2212 0.5923 0.134 Uiso 0.357(10) 1 calc PR F 2
H37I H 0.3545 -0.2399 0.5611 0.134 Uiso 0.357(10) 1 calc PR F 2
C375 C 0.2731(9) -0.2009(6) 0.5178(7) 0.080(4) Uani 0.357(10) 1 d PDU F 2
C326 C 0.2804(4) -0.1404(2) 0.5216(3) 0.071(2) Uani 1 1 d DU . .
C327 C 0.3080(3) -0.1064(3) 0.4877(2) 0.0587(19) Uani 1 1 d U F .
H327 H 0.3365 -0.1192 0.4607 0.070 Uiso 1 1 calc R . .
C328 C 0.2828(3) -0.0494(2) 0.5038(2) 0.0400(14) Uani 1 1 d U . .
C329 C 0.3193(2) 0.0107(2) 0.43873(18) 0.0290(11) Uani 1 1 d U . .
C330 C 0.3198(2) 0.0731(2) 0.42570(17) 0.0268(11) Uani 1 1 d U F .
C331 C 0.3598(2) 0.0834(2) 0.38641(16) 0.0274(11) Uani 1 1 d U . .
H331 H 0.3857 0.0525 0.3678 0.033 Uiso 1 1 calc R F .
C332 C 0.3604(2) 0.1411(2) 0.37540(17) 0.0251(10) Uani 1 1 d U F .
C333 C 0.3158(2) 0.1865(2) 0.40082(16) 0.0277(11) Uani 1 1 d U . .
H333 H 0.3120 0.2261 0.3925 0.033 Uiso 1 1 calc R F .
C334 C 0.2769(2) 0.1716(2) 0.43913(17) 0.0265(11) Uani 1 1 d U F .
C335 C 0.2298(2) 0.2212(2) 0.46740(17) 0.0297(11) Uani 1 1 d U . .
C336 C 0.1781(3) 0.2488(2) 0.54661(18) 0.0353(13) Uani 1 1 d U . .
C337 C 0.1793(3) 0.2395(3) 0.5975(2) 0.0532(17) Uani 1 1 d U F .
H337 H 0.2010 0.2041 0.6163 0.064 Uiso 1 1 calc R . .
C338 C 0.1418(4) 0.2935(3) 0.6139(2) 0.063(2) Uani 1 1 d DU . .
C339 C 0.1251(4) 0.3123(3) 0.6653(2) 0.084(2) Uani 1 1 d DU F .
C340 C 0.0527(5) 0.3124(7) 0.6791(4) 0.080(4) Uani 0.630(15) 1 d PDU F 1
H34A H 0.0400 0.3246 0.7117 0.120 Uiso 0.630(15) 1 calc PR F 1
H34B H 0.0519 0.2729 0.6778 0.120 Uiso 0.630(15) 1 calc PR F 1
H34C H 0.0223 0.3398 0.6562 0.120 Uiso 0.630(15) 1 calc PR F 1
C341 C 0.1230(9) 0.3743(5) 0.6689(4) 0.088(4) Uani 0.630(15) 1 d PDU F 1
H34D H 0.1121 0.3843 0.7023 0.132 Uiso 0.630(15) 1 calc PR F 1
H34E H 0.0901 0.4017 0.6478 0.132 Uiso 0.630(15) 1 calc PR F 1
H34F H 0.1657 0.3768 0.6591 0.132 Uiso 0.630(15) 1 calc PR F 1
C342 C 0.1728(7) 0.2681(7) 0.7005(5) 0.079(5) Uani 0.630(15) 1 d PDU F 1
H34G H 0.1619 0.2806 0.7332 0.118 Uiso 0.630(15) 1 calc PR F 1
H34H H 0.2172 0.2662 0.6910 0.118 Uiso 0.630(15) 1 calc PR F 1
H34I H 0.1697 0.2293 0.6998 0.118 Uiso 0.630(15) 1 calc PR F 1
C390 C 0.1692(10) 0.3521(9) 0.6691(7) 0.085(4) Uani 0.370(15) 1 d PDU F 2
H39A H 0.1618 0.3672 0.7009 0.128 Uiso 0.370(15) 1 calc PR F 2
H39B H 0.1574 0.3850 0.6441 0.128 Uiso 0.370(15) 1 calc PR F 2
H39C H 0.2152 0.3282 0.6646 0.128 Uiso 0.370(15) 1 calc PR F 2
C391 C 0.1483(14) 0.2588(10) 0.7025(9) 0.090(6) Uani 0.370(15) 1 d PDU F 2
H39D H 0.1367 0.2716 0.7351 0.135 Uiso 0.370(15) 1 calc PR F 2
H39E H 0.1956 0.2399 0.6989 0.135 Uiso 0.370(15) 1 calc PR F 2
H39F H 0.1274 0.2308 0.6973 0.135 Uiso 0.370(15) 1 calc PR F 2
C392 C 0.0562(8) 0.3552(12) 0.6718(8) 0.098(6) Uani 0.370(15) 1 d PDU F 2
H39G H 0.0485 0.3658 0.7051 0.147 Uiso 0.370(15) 1 calc PR F 2
H39H H 0.0253 0.3370 0.6646 0.147 Uiso 0.370(15) 1 calc PR F 2
H39I H 0.0502 0.3905 0.6498 0.147 Uiso 0.370(15) 1 calc PR F 2
O401 O 0.2523(2) 0.32019(19) 0.01700(13) 0.0479(10) Uani 1 1 d U . .
O402 O 0.14882(19) 0.16023(16) 0.21348(13) 0.0377(9) Uani 1 1 d U . .
O403 O 0.28277(17) 0.31408(15) 0.34104(12) 0.0326(8) Uani 1 1 d U . .
O404 O 0.51172(18) 0.25533(16) 0.14400(14) 0.0402(9) Uani 1 1 d U . .
N401 N 0.1495(3) 0.3675(3) -0.10675(17) 0.0567(15) Uani 1 1 d U . .
H401 H 0.1666 0.3792 -0.1335 0.068 Uiso 1 1 calc R . .
N402 N 0.1840(3) 0.3432(3) -0.06518(18) 0.0532(14) Uani 1 1 d U . .
N403 N 0.1544(2) 0.3057(2) 0.01441(16) 0.0391(11) Uani 1 1 d U . .
H403 H 0.1276 0.2907 0.0308 0.047 Uiso 1 1 calc R . .
N404 N 0.1748(2) 0.24939(18) 0.10771(14) 0.0311(10) Uani 1 1 d U . .
N405 N 0.0905(2) 0.1955(2) 0.14422(16) 0.0362(10) Uani 1 1 d U . .
H405 H 0.0857 0.2204 0.1186 0.043 Uiso 1 1 calc R . .
N406 N 0.0200(2) 0.1557(2) 0.11118(17) 0.0409(11) Uani 1 1 d U . .
N407 N -0.0182(2) 0.1236(2) 0.12939(18) 0.0464(12) Uani 1 1 d U . .
H407 H -0.0412 0.1116 0.1115 0.056 Uiso 1 1 calc R . .
N408 N 0.3950(2) 0.39567(19) 0.44182(16) 0.0369(11) Uani 1 1 d U . .
H408 H 0.4193 0.4056 0.4601 0.044 Uiso 1 1 calc R . .
N409 N 0.4126(2) 0.38159(18) 0.39433(16) 0.0334(10) Uani 1 1 d U . .
N410 N 0.3645(2) 0.35451(19) 0.33199(15) 0.0319(10) Uani 1 1 d U . .
H410 H 0.3918 0.3637 0.3111 0.038 Uiso 1 1 calc R . .
N411 N 0.4037(2) 0.30845(17) 0.24530(15) 0.0287(9) Uani 1 1 d U . .
N412 N 0.5156(2) 0.32067(19) 0.19675(16) 0.0362(11) Uani 1 1 d U . .
H412 H 0.5006 0.3347 0.2246 0.043 Uiso 1 1 calc R . .
N413 N 0.6110(2) 0.2994(2) 0.14154(19) 0.0485(13) Uani 1 1 d U . .
N414 N 0.6496(3) 0.3309(2) 0.1218(2) 0.0573(15) Uani 1 1 d U . .
H414 H 0.6811 0.3183 0.1001 0.069 Uiso 1 1 calc R . .
C401 C 0.0282(11) 0.4621(5) -0.1535(8) 0.102(6) Uani 0.70(3) 1 d PDU G 1
H40A H -0.0018 0.4784 -0.1799 0.153 Uiso 0.70(3) 1 calc PR G 1
H40B H 0.0697 0.4671 -0.1630 0.153 Uiso 0.70(3) 1 calc PR G 1
H40C H 0.0095 0.4827 -0.1247 0.153 Uiso 0.70(3) 1 calc PR G 1
C402 C -0.0268(5) 0.3896(9) -0.1259(5) 0.075(4) Uani 0.70(3) 1 d PDU G 1
H40D H -0.0571 0.4049 -0.1522 0.113 Uiso 0.70(3) 1 calc PR G 1
H40E H -0.0447 0.4118 -0.0978 0.113 Uiso 0.70(3) 1 calc PR G 1
H40F H -0.0203 0.3481 -0.1173 0.113 Uiso 0.70(3) 1 calc PR G 1
C403 C 0.0668(8) 0.3626(9) -0.1877(5) 0.092(5) Uani 0.70(3) 1 d PDU G 1
H40G H 0.0359 0.3787 -0.2135 0.138 Uiso 0.70(3) 1 calc PR G 1
H40H H 0.0734 0.3210 -0.1799 0.138 Uiso 0.70(3) 1 calc PR G 1
H40I H 0.1083 0.3670 -0.1982 0.138 Uiso 0.70(3) 1 calc PR G 1
C451 C 0.042(2) 0.3466(12) -0.1740(12) 0.097(10) Uani 0.30(3) 1 d PDU G 2
H45A H 0.0123 0.3631 -0.2003 0.146 Uiso 0.30(3) 1 calc PR G 2
H45B H 0.0299 0.3164 -0.1541 0.146 Uiso 0.30(3) 1 calc PR G 2
H45C H 0.0866 0.3290 -0.1874 0.146 Uiso 0.30(3) 1 calc PR G 2
C452 C 0.0622(19) 0.4416(18) -0.1761(13) 0.104(10) Uani 0.30(3) 1 d PDU G 2
H45D H 0.0328 0.4576 -0.2028 0.156 Uiso 0.30(3) 1 calc PR G 2
H45E H 0.1065 0.4220 -0.1889 0.156 Uiso 0.30(3) 1 calc PR G 2
H45F H 0.0615 0.4735 -0.1575 0.156 Uiso 0.30(3) 1 calc PR G 2
C453 C -0.0305(9) 0.427(2) -0.1224(11) 0.087(9) Uani 0.30(3) 1 d PDU G 2
H45G H -0.0599 0.4429 -0.1491 0.130 Uiso 0.30(3) 1 calc PR G 2
H45H H -0.0311 0.4596 -0.1042 0.130 Uiso 0.30(3) 1 calc PR G 2
H45I H -0.0446 0.3993 -0.1010 0.130 Uiso 0.30(3) 1 calc PR G 2
C404 C 0.0394(3) 0.3960(3) -0.1424(2) 0.0606(18) Uani 1 1 d DU . .
C405 C 0.0871(3) 0.3710(3) -0.10107(19) 0.0474(15) Uani 1 1 d DU G .
C406 C 0.0778(3) 0.3485(3) -0.0542(2) 0.0448(14) Uani 1 1 d U . .
H406 H 0.0387 0.3456 -0.0395 0.054 Uiso 1 1 calc R G .
C407 C 0.1376(3) 0.3313(3) -0.03396(19) 0.0419(14) Uani 1 1 d U G .
C408 C 0.2081(3) 0.3029(3) 0.03663(19) 0.0391(13) Uani 1 1 d U . .
C409 C 0.2152(3) 0.2773(2) 0.08942(18) 0.0330(12) Uani 1 1 d U . .
C410 C 0.2641(3) 0.2834(2) 0.11564(18) 0.0323(12) Uani 1 1 d U . .
H41A H 0.2917 0.3031 0.1008 0.039 Uiso 1 1 calc R . .
C411 C 0.2720(2) 0.2601(2) 0.16437(17) 0.0282(11) Uani 1 1 d U . .
C412 C 0.2298(3) 0.2289(2) 0.18340(17) 0.0285(11) Uani 1 1 d U . .
H41B H 0.2335 0.2117 0.2156 0.034 Uiso 1 1 calc R . .
C413 C 0.1840(3) 0.2244(2) 0.15438(17) 0.0299(11) Uani 1 1 d U . .
C414 C 0.1392(3) 0.1901(2) 0.17398(19) 0.0327(12) Uani 1 1 d U . .
C415 C 0.0471(3) 0.1642(2) 0.1513(2) 0.0357(12) Uani 1 1 d U . .
C416 C 0.0251(3) 0.1381(2) 0.1934(2) 0.0390(13) Uani 1 1 d U . .
H416 H 0.0364 0.1382 0.2255 0.047 Uiso 1 1 calc R . .
C417 C -0.0163(3) 0.1125(3) 0.1785(2) 0.0446(14) Uani 1 1 d DU H .
C418 C -0.0549(3) 0.0771(3) 0.2077(2) 0.0564(17) Uani 1 1 d DU . .
C419 C -0.0868(11) 0.0502(9) 0.1738(4) 0.093(5) Uani 0.69(2) 1 d PDU H 1
H41C H -0.1110 0.0283 0.1930 0.140 Uiso 0.69(2) 1 calc PR H 1
H41D H -0.0529 0.0236 0.1538 0.140 Uiso 0.69(2) 1 calc PR H 1
H41E H -0.1165 0.0816 0.1530 0.140 Uiso 0.69(2) 1 calc PR H 1
C420 C -0.1070(8) 0.1170(5) 0.2414(6) 0.083(5) Uani 0.69(2) 1 d PDU H 1
H42A H -0.1314 0.0944 0.2595 0.124 Uiso 0.69(2) 1 calc PR H 1
H42B H -0.1369 0.1501 0.2221 0.124 Uiso 0.69(2) 1 calc PR H 1
H42C H -0.0859 0.1317 0.2639 0.124 Uiso 0.69(2) 1 calc PR H 1
C421 C -0.0072(6) 0.0266(7) 0.2413(7) 0.097(6) Uani 0.69(2) 1 d PDU H 1
H42D H -0.0313 0.0040 0.2597 0.145 Uiso 0.69(2) 1 calc PR H 1
H42E H 0.0118 0.0438 0.2636 0.145 Uiso 0.69(2) 1 calc PR H 1
H42F H 0.0275 0.0007 0.2216 0.145 Uiso 0.69(2) 1 calc PR H 1
C469 C -0.0244(19) 0.0564(18) 0.2577(8) 0.099(9) Uani 0.31(2) 1 d PDU H 2
H46A H -0.0480 0.0340 0.2770 0.149 Uiso 0.31(2) 1 calc PR H 2
H46B H -0.0273 0.0906 0.2741 0.149 Uiso 0.31(2) 1 calc PR H 2
H46C H 0.0213 0.0315 0.2534 0.149 Uiso 0.31(2) 1 calc PR H 2
C470 C -0.0458(17) 0.0218(10) 0.1814(10) 0.069(8) Uani 0.31(2) 1 d PDU H 2
H47A H -0.0700 -0.0010 0.1993 0.103 Uiso 0.31(2) 1 calc PR H 2
H47B H 0.0004 -0.0023 0.1793 0.103 Uiso 0.31(2) 1 calc PR H 2
H47C H -0.0622 0.0339 0.1488 0.103 Uiso 0.31(2) 1 calc PR H 2
C471 C -0.1276(7) 0.1158(12) 0.2093(16) 0.102(10) Uani 0.31(2) 1 d PDU H 2
H47D H -0.1526 0.0939 0.2275 0.153 Uiso 0.31(2) 1 calc PR H 2
H47E H -0.1429 0.1266 0.1764 0.153 Uiso 0.31(2) 1 calc PR H 2
H47F H -0.1335 0.1513 0.2249 0.153 Uiso 0.31(2) 1 calc PR H 2
C422 C 0.3529(4) 0.4197(5) 0.5385(3) 0.092(3) Uani 1 1 d DU . .
H42G H 0.3327 0.4277 0.5706 0.138 Uiso 1 1 calc R . .
H42H H 0.3614 0.4543 0.5232 0.138 Uiso 1 1 calc R . .
H42I H 0.3940 0.3864 0.5413 0.138 Uiso 1 1 calc R . .
C423 C 0.2908(6) 0.3508(4) 0.5304(3) 0.101(3) Uani 1 1 d DU . .
H42J H 0.2714 0.3582 0.5628 0.151 Uiso 1 1 calc R . .
H42K H 0.3309 0.3164 0.5323 0.151 Uiso 1 1 calc R . .
H42L H 0.2601 0.3436 0.5105 0.151 Uiso 1 1 calc R . .
C424 C 0.2419(4) 0.4581(4) 0.5032(3) 0.087(3) Uani 1 1 d DU . .
H42M H 0.2222 0.4666 0.5354 0.130 Uiso 1 1 calc R . .
H42N H 0.2120 0.4489 0.4840 0.130 Uiso 1 1 calc R . .
H42O H 0.2508 0.4924 0.4875 0.130 Uiso 1 1 calc R . .
C425 C 0.3067(3) 0.4047(3) 0.50747(18) 0.0454(14) Uani 1 1 d DU . .
C426 C 0.3367(3) 0.3923(2) 0.45635(18) 0.0376(13) Uani 1 1 d DU . .
C427 C 0.3123(3) 0.3762(2) 0.41692(19) 0.0366(13) Uani 1 1 d U . .
H427 H 0.2722 0.3704 0.4155 0.044 Uiso 1 1 calc R . .
C428 C 0.3615(3) 0.3706(2) 0.37982(18) 0.0318(12) Uani 1 1 d U . .
C429 C 0.3274(2) 0.3255(2) 0.31636(18) 0.0284(11) Uani 1 1 d U . .
C430 C 0.3459(2) 0.3066(2) 0.26544(17) 0.0271(11) Uani 1 1 d U . .
C431 C 0.3031(3) 0.2875(2) 0.24181(18) 0.0295(11) Uani 1 1 d U . .
H431 H 0.2641 0.2856 0.2577 0.035 Uiso 1 1 calc R . .
C432 C 0.3199(2) 0.2712(2) 0.19387(17) 0.0265(11) Uani 1 1 d U . .
C433 C 0.3819(2) 0.2691(2) 0.17431(18) 0.0292(11) Uani 1 1 d U . .
H433 H 0.3964 0.2552 0.1436 0.035 Uiso 1 1 calc R . .
C434 C 0.4217(2) 0.2875(2) 0.20062(18) 0.0283(11) Uani 1 1 d U . .
C435 C 0.4873(3) 0.2871(2) 0.17905(18) 0.0345(12) Uani 1 1 d U . .
C436 C 0.5687(3) 0.3348(2) 0.1728(2) 0.0419(14) Uani 1 1 d U . .
C437 C 0.5806(3) 0.3879(3) 0.1740(2) 0.0517(16) Uani 1 1 d U . .
H437 H 0.5584 0.4193 0.1932 0.062 Uiso 1 1 calc R . .
C438 C 0.6326(3) 0.3836(3) 0.1404(3) 0.0607(18) Uani 1 1 d DU . .
C439 C 0.6630(4) 0.4303(3) 0.1214(3) 0.076(2) Uani 1 1 d DU . .
C440 C 0.6311(4) 0.4853(3) 0.1498(3) 0.086(3) Uani 1 1 d DU . .
H44A H 0.6497 0.5153 0.1377 0.129 Uiso 1 1 calc R . .
H44B H 0.6395 0.4745 0.1840 0.129 Uiso 1 1 calc R . .
H44C H 0.5842 0.5008 0.1454 0.129 Uiso 1 1 calc R . .
C441 C 0.6468(6) 0.4462(5) 0.0670(3) 0.125(4) Uani 1 1 d DU . .
H44D H 0.6644 0.4763 0.0535 0.187 Uiso 1 1 calc R . .
H44E H 0.5995 0.4612 0.0639 0.187 Uiso 1 1 calc R . .
H44F H 0.6662 0.4111 0.0495 0.187 Uiso 1 1 calc R . .
C442 C 0.7380(4) 0.4055(4) 0.1247(4) 0.095(3) Uani 1 1 d DU . .
H44G H 0.7558 0.4360 0.1127 0.143 Uiso 1 1 calc R . .
H44H H 0.7563 0.3720 0.1053 0.143 Uiso 1 1 calc R . .
H44I H 0.7494 0.3928 0.1584 0.143 Uiso 1 1 calc R . .
C501 C 0.3578(4) -0.0525(4) 0.6382(3) 0.121(3) Uani 1 1 d DU . .
H501 H 0.3225 -0.0187 0.6222 0.145 Uiso 0.608(14) 1 calc PR I 1
H502 H 0.3255 -0.0183 0.6201 0.145 Uiso 0.392(14) 1 calc PR I 2
Cl17 Cl 0.3268(3) -0.0784(3) 0.6899(2) 0.115(3) Uani 0.608(14) 1 d PDU I 1
Cl18 Cl 0.3846(4) -0.1140(4) 0.5994(2) 0.140(4) Uani 0.608(14) 1 d PDU I 1
Cl19 Cl 0.4267(3) -0.0329(3) 0.6421(5) 0.169(5) Uani 0.608(14) 1 d PDU I 1
Cl67 Cl 0.3099(11) -0.0870(11) 0.6724(10) 0.278(11) Uani 0.392(14) 1 d PDU I 2
Cl68 Cl 0.4103(7) -0.0843(8) 0.5966(5) 0.173(6) Uani 0.392(14) 1 d PDU I 2
Cl69 Cl 0.3903(11) -0.0187(7) 0.6805(7) 0.228(8) Uani 0.392(14) 1 d PDU I 2

loop_
_atom_site_aniso_label
_atom_site_aniso_U_11
_atom_site_aniso_U_22
_atom_site_aniso_U_33
_atom_site_aniso_U_23
_atom_site_aniso_U_13
_atom_site_aniso_U_12
Cu1 0.0611(5) 0.0224(3) 0.0633(5) -0.0035(3) -0.0221(4) -0.0119(3)
Cu2 0.0569(5) 0.0268(4) 0.0412(4) 0.0048(3) -0.0122(3) -0.0045(3)
Cu3 0.0459(4) 0.0373(4) 0.0285(3) 0.0065(3) 0.0129(3) -0.0064(3)
Cu4 0.0494(4) 0.0264(3) 0.0266(3) -0.0051(3) -0.0027(3) 0.0019(3)
Cu5 0.0379(4) 0.0285(3) 0.0433(4) -0.0090(3) 0.0039(3) -0.0126(3)
Cu6 0.0501(4) 0.0425(4) 0.0453(4) -0.0125(3) 0.0220(3) -0.0245(3)
Cu7 0.0573(5) 0.0806(6) 0.0345(4) 0.0283(4) -0.0067(4) -0.0339(4)
Cu8 0.0458(4) 0.0503(4) 0.0342(4) 0.0009(3) -0.0080(3) -0.0221(3)
Cl1 0.0517(9) 0.0318(7) 0.0636(9) 0.0035(7) -0.0115(7) -0.0192(6)
Cl2 0.0725(11) 0.0375(8) 0.0753(11) -0.0180(8) -0.0188(9) -0.0131(8)
Cl3 0.0799(12) 0.0376(8) 0.0700(11) 0.0199(8) -0.0334(9) -0.0138(8)
Cl4 0.0518(9) 0.0334(7) 0.0411(8) -0.0054(6) -0.0067(6) 0.0016(6)
Cl5 0.0465(8) 0.0362(7) 0.0272(6) 0.0046(5) 0.0023(6) -0.0078(6)
Cl6 0.0668(10) 0.0609(10) 0.0482(9) 0.0136(8) 0.0220(8) -0.0174(8)
Cl7 0.0398(7) 0.0349(7) 0.0366(7) -0.0041(6) 0.0056(6) -0.0051(6)
Cl8 0.1056(15) 0.0329(8) 0.0534(10) -0.0122(7) 0.0117(10) 0.0043(9)
Cl9 0.0515(8) 0.0252(7) 0.0522(8) -0.0030(6) 0.0093(7) -0.0159(6)
Cl10 0.0514(11) 0.167(2) 0.134(2) -0.1180(19) 0.0221(12) -0.0476(13)
Cl11 0.0444(8) 0.0471(8) 0.0490(8) -0.0091(7) 0.0044(7) -0.0217(7)
Cl12 0.1100(15) 0.0598(11) 0.0878(13) -0.0265(10) 0.0696(13) -0.0456(11)
Cl13 0.0710(11) 0.0960(13) 0.0298(7) 0.0057(8) 0.0001(7) -0.0383(10)
Cl14 0.0962(17) 0.149(2) 0.124(2) 0.0999(19) -0.0449(15) -0.0729(17)
Cl15 0.0852(14) 0.149(2) 0.0506(10) -0.0066(11) -0.0081(10) -0.0808(15)
Cl16 0.0476(8) 0.0401(8) 0.0417(8) 0.0065(6) -0.0085(6) -0.0136(6)
O101 0.048(2) 0.0216(18) 0.041(2) -0.0035(16) -0.0147(19) -0.0103(16)
O102 0.055(2) 0.034(2) 0.0289(19) -0.0003(16) -0.0060(17) -0.0189(18)
O103 0.043(2) 0.038(2) 0.039(2) 0.0055(17) 0.0010(19) -0.0206(18)
O104 0.040(2) 0.036(2) 0.0285(18) 0.0005(15) -0.0065(16) -0.0156(17)
N101 0.068(4) 0.019(2) 0.102(4) 0.001(3) -0.025(3) -0.017(2)
N102 0.059(3) 0.016(2) 0.078(4) 0.005(2) -0.021(3) -0.010(2)
N103 0.045(3) 0.024(2) 0.038(2) 0.0001(19) -0.005(2) -0.0112(19)
N104 0.033(2) 0.022(2) 0.031(2) -0.0014(17) -0.0019(18) -0.0090(18)
N105 0.043(3) 0.030(2) 0.031(2) -0.0031(18) -0.008(2) -0.011(2)
N106 0.045(3) 0.033(2) 0.032(2) 0.0073(19) -0.013(2) -0.006(2)
N107 0.044(3) 0.043(3) 0.032(2) 0.012(2) -0.012(2) -0.006(2)
N108 0.060(4) 0.089(4) 0.089(4) 0.063(4) -0.019(3) -0.046(3)
N109 0.048(3) 0.070(3) 0.053(3) 0.030(3) -0.008(2) -0.036(3)
N110 0.050(3) 0.048(3) 0.038(3) 0.015(2) -0.003(2) -0.026(2)
N111 0.042(3) 0.029(2) 0.023(2) -0.0031(17) 0.0011(19) -0.0156(19)
N112 0.049(3) 0.037(2) 0.026(2) 0.0031(19) -0.006(2) -0.018(2)
N113 0.050(3) 0.054(3) 0.032(2) 0.004(2) -0.014(2) -0.015(2)
N114 0.063(3) 0.063(3) 0.038(3) 0.000(2) -0.021(3) -0.020(3)
C101 0.110(7) 0.044(5) 0.188(11) 0.036(6) -0.035(7) -0.035(5)
C102 0.096(6) 0.046(4) 0.143(8) 0.029(5) -0.058(6) -0.027(4)
C103 0.153(9) 0.026(4) 0.183(10) -0.020(5) -0.061(8) -0.014(5)
C104 0.070(5) 0.029(3) 0.136(7) 0.016(4) -0.040(5) -0.019(3)
C105 0.060(4) 0.022(3) 0.100(5) 0.010(3) -0.020(4) -0.012(3)
C106 0.056(4) 0.026(3) 0.075(4) 0.007(3) -0.014(3) -0.015(3)
C107 0.043(3) 0.027(3) 0.048(3) 0.000(2) -0.008(3) -0.010(2)
C108 0.037(3) 0.022(3) 0.039(3) -0.002(2) 0.003(2) -0.008(2)
C109 0.029(3) 0.023(2) 0.028(3) -0.003(2) 0.002(2) -0.005(2)
C110 0.033(3) 0.030(3) 0.023(2) -0.002(2) -0.002(2) -0.011(2)
C111 0.029(3) 0.024(2) 0.024(2) -0.0031(19) 0.006(2) -0.010(2)
C112 0.031(3) 0.026(3) 0.028(3) -0.002(2) 0.003(2) -0.011(2)
C113 0.028(3) 0.030(3) 0.025(2) -0.001(2) -0.004(2) -0.010(2)
C114 0.034(3) 0.030(3) 0.025(2) 0.001(2) 0.001(2) -0.014(2)
C115 0.030(3) 0.039(3) 0.031(3) 0.003(2) -0.010(2) -0.004(2)
C116 0.039(3) 0.037(3) 0.032(3) 0.003(2) -0.010(2) -0.005(2)
C117 0.042(3) 0.048(3) 0.032(3) -0.003(2) -0.004(2) -0.005(3)
C118 0.056(4) 0.068(4) 0.041(3) 0.002(3) -0.022(3) -0.015(3)
C119 0.089(10) 0.110(10) 0.101(11) -0.039(9) -0.064(9) 0.000(8)
C120 0.103(10) 0.090(10) 0.056(7) -0.018(7) -0.016(7) -0.030(8)
C121 0.097(10) 0.115(10) 0.056(7) -0.008(7) -0.040(7) -0.047(8)
C169 0.107(13) 0.076(10) 0.038(9) -0.003(8) -0.038(9) -0.031(10)
C170 0.069(9) 0.112(14) 0.045(9) 0.005(9) -0.036(8) -0.050(10)
C171 0.069(11) 0.083(10) 0.043(8) 0.000(7) -0.030(8) -0.047(9)
C122 0.101(8) 0.110(7) 0.134(10) 0.057(7) -0.045(7) -0.084(6)
C123 0.095(7) 0.125(8) 0.122(7) 0.071(7) -0.027(6) -0.071(7)
C124 0.093(8) 0.123(9) 0.118(8) 0.055(7) -0.037(7) -0.084(7)
C125 0.087(6) 0.109(7) 0.112(7) 0.066(6) -0.036(5) -0.075(5)
C172 0.086(11) 0.129(12) 0.117(13) 0.060(11) -0.010(11) -0.068(10)
C173 0.088(11) 0.123(10) 0.124(10) 0.060(10) -0.022(9) -0.075(9)
C174 0.089(11) 0.129(11) 0.130(11) 0.076(10) -0.028(10) -0.081(9)
C175 0.082(8) 0.115(8) 0.115(9) 0.070(7) -0.026(7) -0.069(7)
C126 0.076(5) 0.113(6) 0.112(6) 0.077(5) -0.032(4) -0.063(4)
C127 0.062(4) 0.086(5) 0.097(5) 0.066(4) -0.032(4) -0.049(4)
C128 0.044(3) 0.057(4) 0.049(3) 0.023(3) -0.003(3) -0.028(3)
C129 0.036(3) 0.031(3) 0.031(3) 0.006(2) 0.003(2) -0.014(2)
C130 0.032(3) 0.026(3) 0.026(2) -0.002(2) 0.003(2) -0.014(2)
C131 0.033(3) 0.027(3) 0.024(2) -0.004(2) 0.004(2) -0.013(2)
C132 0.034(3) 0.023(2) 0.021(2) -0.0048(19) 0.005(2) -0.011(2)
C133 0.038(3) 0.025(3) 0.029(3) -0.002(2) 0.003(2) -0.016(2)
C134 0.035(3) 0.027(3) 0.023(2) -0.002(2) 0.004(2) -0.011(2)
C135 0.044(3) 0.028(3) 0.028(3) 0.000(2) -0.001(2) -0.012(2)
C136 0.051(3) 0.039(3) 0.030(3) 0.002(2) -0.004(3) -0.014(3)
C137 0.064(4) 0.045(3) 0.034(3) 0.001(3) -0.008(3) -0.015(3)
C138 0.067(4) 0.049(4) 0.041(3) -0.002(3) -0.014(3) -0.018(3)
C139 0.116(5) 0.067(4) 0.043(3) -0.002(3) -0.033(4) -0.036(4)
C140 0.165(10) 0.084(6) 0.061(6) -0.005(6) -0.042(7) -0.058(6)
C141 0.155(9) 0.107(8) 0.035(5) -0.003(5) -0.024(5) -0.057(7)
C142 0.138(9) 0.103(8) 0.073(8) -0.005(7) -0.055(7) -0.013(7)
C190 0.147(13) 0.087(8) 0.027(9) 0.005(7) -0.047(9) -0.044(8)
C191 0.138(12) 0.098(13) 0.072(12) 0.000(11) -0.037(11) -0.059(10)
C192 0.147(11) 0.102(10) 0.053(10) -0.022(9) -0.025(9) -0.037(10)
O201 0.044(2) 0.032(2) 0.0274(18) 0.0020(15) 0.0099(16) -0.0079(16)
O202 0.064(3) 0.036(2) 0.0265(19) -0.0055(16) 0.0171(18) -0.0210(19)
O203 0.051(2) 0.029(2) 0.0300(19) -0.0021(16) 0.0002(17) -0.0132(17)
O204 0.039(2) 0.0215(18) 0.047(2) 0.0011(16) -0.0082(19) -0.0061(16)
N201 0.052(3) 0.068(3) 0.034(3) 0.009(2) 0.026(2) 0.002(3)
N202 0.041(3) 0.049(3) 0.030(2) 0.000(2) 0.013(2) -0.005(2)
N203 0.040(2) 0.034(2) 0.024(2) 0.0019(18) 0.0072(19) -0.006(2)
N204 0.032(2) 0.026(2) 0.023(2) -0.0008(17) 0.0023(17) -0.0068(18)
N205 0.039(2) 0.024(2) 0.024(2) -0.0005(17) 0.0023(18) -0.0048(18)
N206 0.052(3) 0.019(2) 0.031(2) -0.0016(18) 0.000(2) -0.0017(19)
N207 0.056(3) 0.021(2) 0.040(3) -0.0026(19) -0.009(2) -0.005(2)
N208 0.082(4) 0.027(2) 0.054(3) -0.006(2) -0.030(3) -0.017(2)
N209 0.062(3) 0.024(2) 0.057(3) -0.005(2) -0.022(3) -0.014(2)
N210 0.049(3) 0.025(2) 0.044(3) 0.0013(19) -0.008(2) -0.014(2)
N211 0.031(2) 0.027(2) 0.031(2) -0.0024(18) 0.0045(18) -0.0114(18)
N212 0.037(2) 0.020(2) 0.045(3) 0.0018(19) 0.001(2) -0.0042(18)
N213 0.068(3) 0.022(2) 0.046(3) 0.006(2) -0.006(3) -0.008(2)
N214 0.103(5) 0.026(3) 0.053(3) 0.012(2) -0.002(3) -0.005(3)
C201 0.075(9) 0.136(10) 0.098(10) -0.011(9) 0.057(8) 0.031(8)
C202 0.092(9) 0.130(12) 0.048(6) -0.021(7) 0.026(6) -0.023(8)
C203 0.093(10) 0.212(16) 0.101(11) -0.037(11) 0.055(8) -0.072(11)
C251 0.11(2) 0.16(2) 0.056(16) 0.019(16) 0.045(14) 0.01(2)
C252 0.067(11) 0.17(2) 0.104(18) 0.008(18) 0.043(11) 0.022(16)
C253 0.15(2) 0.130(18) 0.09(2) -0.031(15) 0.046(18) 0.014(18)
C204 0.079(5) 0.123(7) 0.057(4) -0.007(4) 0.040(4) 0.005(5)
C205 0.053(4) 0.073(4) 0.048(4) -0.003(3) 0.022(3) 0.004(3)
C206 0.049(4) 0.058(4) 0.041(3) 0.002(3) 0.018(3) 0.015(3)
C207 0.038(3) 0.042(3) 0.029(3) -0.001(2) 0.009(2) -0.003(2)
C208 0.030(3) 0.035(3) 0.024(2) 0.005(2) -0.001(2) -0.005(2)
C209 0.027(3) 0.029(3) 0.023(2) 0.000(2) 0.006(2) -0.001(2)
C210 0.031(3) 0.027(3) 0.028(3) 0.005(2) 0.000(2) -0.004(2)
C211 0.027(3) 0.024(2) 0.023(2) -0.0022(19) -0.004(2) -0.005(2)
C212 0.029(3) 0.026(2) 0.019(2) -0.0019(19) 0.004(2) -0.005(2)
C213 0.033(3) 0.021(2) 0.023(2) 0.0033(19) -0.004(2) -0.004(2)
C214 0.036(3) 0.026(3) 0.020(2) -0.0031(19) -0.001(2) -0.007(2)
C215 0.035(3) 0.023(2) 0.029(3) -0.001(2) -0.002(2) 0.000(2)
C216 0.042(3) 0.024(3) 0.032(3) 0.004(2) 0.000(2) -0.003(2)
C217 0.033(3) 0.026(3) 0.041(3) 0.004(2) -0.008(2) 0.001(2)
C218 0.068(4) 0.028(3) 0.055(4) 0.011(3) -0.010(3) -0.007(3)
C219 0.127(11) 0.043(7) 0.045(8) 0.020(6) 0.005(8) 0.014(7)
C220 0.128(13) 0.050(8) 0.060(7) 0.004(6) 0.042(8) -0.025(8)
C221 0.155(14) 0.075(11) 0.114(13) 0.029(10) -0.032(12) -0.064(10)
C269 0.074(8) 0.030(7) 0.065(10) 0.002(6) 0.021(7) -0.021(6)
C270 0.127(14) 0.026(7) 0.100(12) -0.009(7) 0.046(10) -0.023(8)
C271 0.123(14) 0.105(14) 0.104(13) 0.058(11) -0.062(12) -0.056(12)
C222 0.072(5) 0.054(4) 0.058(4) -0.009(3) -0.003(4) -0.019(4)
C223 0.224(12) 0.083(6) 0.066(5) 0.007(5) -0.036(7) -0.095(7)
C224 0.099(6) 0.106(7) 0.056(5) -0.017(5) -0.019(5) 0.051(5)
C225 0.091(5) 0.037(3) 0.043(3) -0.002(3) -0.026(3) -0.017(3)
C226 0.063(4) 0.030(3) 0.050(3) -0.008(3) -0.024(3) -0.011(3)
C227 0.047(3) 0.027(3) 0.047(3) -0.004(2) -0.012(3) -0.007(2)
C228 0.045(3) 0.027(3) 0.047(3) -0.004(2) -0.021(3) -0.007(2)
C229 0.033(3) 0.022(3) 0.036(3) -0.004(2) 0.003(2) -0.008(2)
C230 0.030(3) 0.025(3) 0.032(3) -0.002(2) 0.009(2) -0.008(2)
C231 0.033(3) 0.020(2) 0.031(3) 0.003(2) 0.001(2) -0.005(2)
C232 0.029(3) 0.027(2) 0.027(2) -0.002(2) 0.005(2) -0.009(2)
C233 0.033(3) 0.028(3) 0.027(2) 0.001(2) 0.001(2) -0.011(2)
C234 0.025(3) 0.024(2) 0.037(3) 0.002(2) 0.003(2) -0.009(2)
C235 0.027(3) 0.025(3) 0.038(3) 0.003(2) 0.004(2) -0.005(2)
C236 0.045(3) 0.018(2) 0.052(3) 0.007(2) 0.005(3) -0.010(2)
C237 0.051(4) 0.027(3) 0.113(6) 0.003(3) 0.012(4) -0.013(3)
C238 0.078(5) 0.034(3) 0.093(5) -0.002(3) 0.025(4) -0.027(3)
C239 0.143(7) 0.036(4) 0.143(8) 0.004(5) 0.053(6) -0.033(4)
C240 0.114(13) 0.058(14) 0.27(2) -0.012(16) 0.093(15) -0.062(12)
C241 0.20(2) 0.052(12) 0.167(13) 0.028(12) 0.102(15) -0.007(18)
C242 0.152(14) 0.012(7) 0.097(17) 0.000(8) -0.016(12) -0.035(8)
C290 0.187(15) 0.054(11) 0.107(19) 0.027(11) 0.029(12) -0.018(11)
C291 0.102(13) 0.057(11) 0.216(18) -0.020(12) 0.054(13) -0.053(11)
C292 0.090(15) 0.084(14) 0.155(13) 0.036(11) 0.045(12) -0.043(11)
O301 0.044(2) 0.035(2) 0.041(2) -0.0147(17) 0.0088(18) -0.0171(17)
O302 0.055(2) 0.048(2) 0.0307(19) -0.0146(17) 0.0135(18) -0.033(2)
O303 0.043(2) 0.0256(18) 0.0310(19) -0.0027(15) 0.0076(16) -0.0103(16)
O304 0.038(2) 0.0251(18) 0.0254(17) -0.0009(14) 0.0021(15) 0.0023(15)
N301 0.043(3) 0.046(3) 0.061(3) -0.022(2) 0.005(2) -0.026(2)
N302 0.039(3) 0.034(2) 0.048(3) -0.010(2) 0.003(2) -0.016(2)
N303 0.036(2) 0.028(2) 0.043(3) -0.0056(19) 0.003(2) -0.0109(19)
N304 0.030(2) 0.023(2) 0.028(2) -0.0045(17) 0.0014(18) -0.0083(17)
N305 0.041(2) 0.041(2) 0.025(2) -0.0108(18) 0.0071(19) -0.025(2)
N306 0.049(3) 0.042(3) 0.033(2) -0.010(2) 0.013(2) -0.024(2)
N307 0.047(3) 0.052(3) 0.029(2) -0.015(2) 0.021(2) -0.021(2)
N308 0.065(3) 0.035(3) 0.061(3) 0.011(2) 0.032(3) -0.012(2)
N309 0.047(3) 0.030(2) 0.036(2) 0.0073(19) 0.009(2) -0.009(2)
N310 0.043(3) 0.028(2) 0.027(2) 0.0031(18) 0.0079(19) -0.0090(19)
N311 0.032(2) 0.027(2) 0.0184(19) 0.0010(16) 0.0006(17) -0.0014(18)
N312 0.032(2) 0.029(2) 0.024(2) -0.0044(17) 0.0033(18) -0.0021(18)
N313 0.057(3) 0.038(3) 0.028(2) -0.011(2) 0.011(2) 0.004(2)
N314 0.077(4) 0.045(3) 0.028(2) -0.012(2) -0.001(2) 0.016(3)
C301 0.130(8) 0.103(7) 0.140(9) -0.012(6) 0.043(7) -0.084(6)
C302 0.062(5) 0.137(8) 0.170(10) -0.083(7) 0.063(6) -0.072(5)
C303 0.067(6) 0.152(9) 0.132(8) -0.040(7) 0.019(5) -0.070(6)
C304 0.062(4) 0.083(5) 0.095(5) -0.043(4) 0.026(4) -0.050(4)
C305 0.048(4) 0.063(4) 0.071(4) -0.021(3) 0.015(3) -0.031(3)
C306 0.048(3) 0.048(3) 0.064(4) -0.018(3) 0.021(3) -0.026(3)
C307 0.032(3) 0.034(3) 0.045(3) -0.004(2) -0.001(2) -0.013(2)
C308 0.029(3) 0.025(3) 0.038(3) 0.000(2) -0.001(2) -0.010(2)
C309 0.032(3) 0.023(2) 0.027(2) 0.000(2) -0.002(2) -0.003(2)
C310 0.027(3) 0.024(2) 0.026(2) -0.001(2) 0.000(2) -0.006(2)
C311 0.028(3) 0.021(2) 0.024(2) 0.0003(19) 0.001(2) -0.005(2)
C312 0.034(3) 0.023(2) 0.026(2) -0.0024(19) 0.000(2) -0.013(2)
C313 0.034(3) 0.021(2) 0.024(2) -0.0014(19) 0.002(2) -0.006(2)
C314 0.034(3) 0.028(3) 0.028(3) -0.004(2) 0.003(2) -0.012(2)
C315 0.041(3) 0.039(3) 0.028(3) -0.011(2) 0.010(2) -0.018(2)
C316 0.043(3) 0.044(3) 0.035(3) -0.011(2) 0.013(2) -0.020(3)
C317 0.049(3) 0.056(4) 0.039(3) -0.019(3) 0.015(3) -0.022(3)
C318 0.077(5) 0.077(5) 0.054(4) -0.037(3) 0.030(4) -0.036(4)
C319 0.097(6) 0.114(7) 0.053(4) -0.033(5) 0.004(4) -0.040(5)
C320 0.100(6) 0.091(6) 0.082(6) -0.054(5) 0.036(5) -0.034(5)
C321 0.128(8) 0.144(8) 0.058(5) -0.043(5) 0.037(5) -0.075(7)
C322 0.116(9) 0.033(6) 0.108(8) 0.020(6) 0.043(8) -0.015(6)
C323 0.102(7) 0.047(6) 0.118(9) 0.017(6) 0.030(6) 0.004(6)
C324 0.134(10) 0.046(6) 0.112(8) 0.004(6) 0.036(7) -0.045(7)
C325 0.100(7) 0.035(5) 0.097(7) 0.002(5) 0.048(6) -0.015(5)
C372 0.139(13) 0.037(9) 0.098(10) -0.012(8) 0.057(10) -0.043(10)
C373 0.107(10) 0.046(11) 0.133(16) -0.013(11) 0.031(10) -0.026(9)
C374 0.108(10) 0.038(8) 0.101(9) 0.010(8) 0.036(8) -0.014(9)
C375 0.104(8) 0.029(6) 0.092(8) 0.002(6) 0.049(7) -0.019(6)
C326 0.096(5) 0.032(3) 0.070(4) -0.002(3) 0.042(4) -0.014(3)
C327 0.071(4) 0.030(3) 0.063(4) 0.002(3) 0.032(3) -0.011(3)
C328 0.042(3) 0.033(3) 0.033(3) 0.013(2) 0.005(2) -0.006(2)
C329 0.027(3) 0.026(3) 0.027(2) 0.003(2) 0.001(2) -0.002(2)
C330 0.030(3) 0.022(2) 0.022(2) 0.0022(19) -0.002(2) -0.002(2)
C331 0.031(3) 0.027(3) 0.019(2) -0.0034(19) -0.001(2) -0.004(2)
C332 0.028(3) 0.025(2) 0.022(2) -0.0022(19) -0.003(2) -0.007(2)
C333 0.033(3) 0.029(3) 0.017(2) -0.0010(19) -0.004(2) -0.004(2)
C334 0.024(2) 0.028(3) 0.022(2) 0.000(2) 0.0002(19) -0.004(2)
C335 0.033(3) 0.026(3) 0.023(2) -0.003(2) 0.000(2) -0.003(2)
C336 0.035(3) 0.036(3) 0.024(2) -0.005(2) 0.003(2) 0.000(2)
C337 0.052(4) 0.052(4) 0.030(3) -0.005(3) 0.004(3) 0.011(3)
C338 0.072(4) 0.062(4) 0.028(3) -0.012(3) -0.003(3) 0.011(3)
C339 0.098(5) 0.080(4) 0.036(3) -0.019(3) 0.002(3) 0.016(4)
C340 0.098(6) 0.076(8) 0.041(6) -0.018(6) 0.005(5) 0.002(6)
C341 0.119(9) 0.087(6) 0.041(5) -0.035(5) 0.013(7) -0.010(6)
C342 0.088(8) 0.099(8) 0.021(5) -0.013(5) 0.003(6) 0.002(7)
C390 0.104(9) 0.075(9) 0.035(8) -0.024(7) -0.019(9) 0.027(7)
C391 0.093(12) 0.102(9) 0.041(8) -0.011(7) -0.002(10) 0.010(8)
C392 0.105(8) 0.095(10) 0.050(8) -0.020(9) 0.007(8) 0.020(7)
O401 0.055(3) 0.064(3) 0.029(2) 0.0186(19) -0.0081(18) -0.033(2)
O402 0.050(2) 0.042(2) 0.0284(19) 0.0098(16) -0.0065(17) -0.0278(18)
O403 0.0316(19) 0.039(2) 0.0250(17) 0.0013(15) 0.0016(15) -0.0122(16)
O404 0.043(2) 0.039(2) 0.042(2) -0.0122(17) 0.0134(18) -0.0182(17)
N401 0.058(3) 0.082(4) 0.028(2) 0.024(3) -0.010(2) -0.028(3)
N402 0.058(3) 0.074(4) 0.033(3) 0.020(2) -0.012(2) -0.035(3)
N403 0.051(3) 0.042(3) 0.028(2) 0.012(2) -0.008(2) -0.023(2)
N404 0.040(2) 0.028(2) 0.022(2) 0.0024(17) -0.0001(18) -0.0096(19)
N405 0.042(3) 0.038(3) 0.033(2) 0.0049(19) -0.006(2) -0.022(2)
N406 0.043(3) 0.048(3) 0.038(3) 0.002(2) -0.005(2) -0.025(2)
N407 0.047(3) 0.056(3) 0.048(3) -0.002(2) -0.003(2) -0.034(2)
N408 0.045(3) 0.034(2) 0.031(2) -0.0060(19) -0.004(2) -0.013(2)
N409 0.039(3) 0.024(2) 0.036(2) -0.0065(18) 0.003(2) -0.0092(19)
N410 0.037(2) 0.036(2) 0.024(2) -0.0044(18) 0.0052(18) -0.016(2)
N411 0.032(2) 0.025(2) 0.028(2) 0.0001(17) 0.0011(18) -0.0093(18)
N412 0.044(3) 0.032(2) 0.034(2) -0.0080(19) 0.013(2) -0.016(2)
N413 0.050(3) 0.052(3) 0.056(3) -0.016(2) 0.026(2) -0.035(2)
N414 0.062(3) 0.057(3) 0.068(3) -0.018(3) 0.033(3) -0.043(3)
C401 0.115(13) 0.086(8) 0.100(12) 0.038(8) -0.067(10) -0.030(8)
C402 0.057(6) 0.107(12) 0.056(7) 0.003(8) -0.023(5) -0.021(7)
C403 0.090(10) 0.137(12) 0.039(7) -0.015(7) -0.020(6) -0.024(8)
C451 0.12(2) 0.129(18) 0.038(15) -0.021(14) -0.019(15) -0.027(16)
C452 0.11(2) 0.107(19) 0.065(18) 0.058(15) -0.031(15) -0.019(16)
C453 0.073(12) 0.10(2) 0.078(16) -0.001(16) -0.023(11) -0.016(14)
C404 0.070(4) 0.070(4) 0.038(3) 0.007(3) -0.017(3) -0.021(4)
C405 0.063(4) 0.054(4) 0.025(3) 0.004(3) -0.014(3) -0.021(3)
C406 0.045(3) 0.052(4) 0.037(3) 0.008(3) -0.014(3) -0.017(3)
C407 0.057(4) 0.043(3) 0.027(3) 0.008(2) -0.008(3) -0.020(3)
C408 0.047(3) 0.042(3) 0.027(3) 0.011(2) -0.005(2) -0.018(3)
C409 0.041(3) 0.031(3) 0.024(2) 0.006(2) -0.001(2) -0.011(2)
C410 0.034(3) 0.034(3) 0.029(3) 0.005(2) 0.000(2) -0.015(2)
C411 0.033(3) 0.026(2) 0.026(2) 0.000(2) 0.000(2) -0.011(2)
C412 0.038(3) 0.030(3) 0.018(2) 0.001(2) 0.000(2) -0.014(2)
C413 0.041(3) 0.026(3) 0.022(2) -0.001(2) 0.002(2) -0.013(2)
C414 0.042(3) 0.029(3) 0.030(3) -0.002(2) 0.002(2) -0.016(2)
C415 0.032(3) 0.037(3) 0.037(3) -0.002(2) 0.001(2) -0.012(2)
C416 0.045(3) 0.044(3) 0.032(3) -0.002(2) -0.004(2) -0.021(3)
C417 0.050(3) 0.053(3) 0.039(3) -0.009(3) 0.007(3) -0.028(3)
C418 0.064(4) 0.068(4) 0.053(4) -0.012(3) 0.015(3) -0.043(3)
C419 0.154(15) 0.108(12) 0.063(7) -0.013(8) 0.016(8) -0.105(11)
C420 0.112(9) 0.081(8) 0.078(9) -0.022(7) 0.051(8) -0.068(7)
C421 0.066(8) 0.089(11) 0.129(12) 0.061(9) -0.003(7) -0.040(7)
C469 0.14(2) 0.12(2) 0.071(13) 0.003(14) 0.005(14) -0.083(17)
C470 0.092(19) 0.053(13) 0.074(14) -0.001(11) 0.022(14) -0.048(12)
C471 0.087(12) 0.087(16) 0.13(2) -0.027(18) 0.050(15) -0.038(12)
C422 0.073(5) 0.175(9) 0.045(4) -0.039(5) 0.008(4) -0.057(6)
C423 0.186(10) 0.095(6) 0.037(4) -0.011(4) 0.029(5) -0.075(6)
C424 0.091(6) 0.094(6) 0.042(4) -0.012(4) 0.011(4) 0.007(5)
C425 0.054(4) 0.056(4) 0.024(3) -0.009(3) 0.001(3) -0.016(3)
C426 0.039(3) 0.033(3) 0.033(3) -0.007(2) 0.000(2) -0.003(2)
C427 0.034(3) 0.044(3) 0.032(3) -0.005(2) 0.005(2) -0.013(2)
C428 0.041(3) 0.020(2) 0.031(3) -0.001(2) -0.003(2) -0.007(2)
C429 0.033(3) 0.021(2) 0.028(2) 0.000(2) -0.003(2) -0.005(2)
C430 0.030(3) 0.022(2) 0.024(2) 0.0013(19) 0.001(2) -0.004(2)
C431 0.034(3) 0.025(3) 0.029(3) -0.001(2) 0.003(2) -0.011(2)
C432 0.035(3) 0.021(2) 0.023(2) -0.0010(19) 0.002(2) -0.010(2)
C433 0.034(3) 0.027(3) 0.025(2) -0.002(2) 0.001(2) -0.009(2)
C434 0.030(3) 0.021(2) 0.030(3) 0.000(2) -0.003(2) -0.005(2)
C435 0.048(3) 0.028(3) 0.028(3) -0.003(2) 0.007(2) -0.016(2)
C436 0.047(3) 0.039(3) 0.043(3) -0.004(2) 0.012(3) -0.022(3)
C437 0.055(4) 0.035(3) 0.068(4) -0.008(3) 0.021(3) -0.023(3)
C438 0.064(4) 0.052(4) 0.078(4) -0.017(3) 0.024(4) -0.037(3)
C439 0.088(5) 0.066(4) 0.090(5) -0.009(4) 0.035(4) -0.053(4)
C440 0.093(6) 0.040(4) 0.132(7) -0.006(4) 0.030(5) -0.039(4)
C441 0.176(10) 0.135(9) 0.103(7) 0.018(6) 0.023(7) -0.116(8)
C442 0.095(6) 0.084(6) 0.129(7) -0.033(5) 0.057(5) -0.064(5)
C501 0.100(7) 0.108(8) 0.117(8) 0.036(6) -0.040(6) 0.002(6)
Cl17 0.079(3) 0.132(4) 0.081(3) 0.028(3) 0.011(2) 0.014(3)
Cl18 0.112(5) 0.161(6) 0.079(3) 0.004(3) -0.031(3) 0.037(4)
Cl19 0.116(5) 0.103(5) 0.275(12) 0.065(6) -0.050(6) -0.037(4)
Cl67 0.230(18) 0.32(2) 0.23(2) 0.076(16) -0.004(13) -0.053(13)
Cl68 0.162(11) 0.182(12) 0.159(9) 0.008(8) -0.014(7) -0.047(9)
Cl69 0.234(17) 0.211(13) 0.184(13) -0.045(10) -0.056(12) 0.006(11)

loop_
_atom_type_symbol
_atom_type_description
_atom_type_scat_dispersion_real
_atom_type_scat_dispersion_imag
_atom_type_scat_source
C C 0.0033 0.0016 'International Tables Vol C Tables 4.2.6.8 and 6.1.1.4'
H H 0.0000 0.0000 'International Tables Vol C Tables 4.2.6.8 and 6.1.1.4'
N N 0.0061 0.0033 'International Tables Vol C Tables 4.2.6.8 and 6.1.1.4'
O O 0.0106 0.0060 'International Tables Vol C Tables 4.2.6.8 and 6.1.1.4'
Cl Cl 0.1484 0.1585 'International Tables Vol C Tables 4.2.6.8 and 6.1.1.4'
Cu Cu 0.3201 1.2651 'International Tables Vol C Tables 4.2.6.8 and 6.1.1.4'

loop_
_geom_angle_atom_site_label_1
_geom_angle_atom_site_label_2
_geom_angle_atom_site_label_3
_geom_angle
Cl1 Cu1 Cl2 129.26(7)
Cl1 Cu1 O101 105.03(11)
Cl1 Cu1 N102 88.44(18)
Cl1 Cu1 N209 96.11(16)
Cl2 Cu1 O101 125.67(12)
Cl2 Cu1 N102 95.51(17)
Cl2 Cu1 N209 92.44(15)
O101 Cu1 N102 82.54(18)
O101 Cu1 N209 82.74(17)
N102 Cu1 N209 165.3(2)
Cl3 Cu2 Cl4 112.66(7)
Cl3 Cu2 N106 93.20(13)
Cl3 Cu2 O204 146.73(12)
Cl3 Cu2 N213 95.31(15)
Cl4 Cu2 N106 92.12(14)
Cl4 Cu2 O204 100.60(11)
Cl4 Cu2 N213 92.78(15)
N106 Cu2 O204 86.16(16)
N106 Cu2 N213 167.69(19)
O204 Cu2 N213 81.85(17)
Cl5 Cu3 Cl6 121.24(7)
Cl5 Cu3 O201 101.82(11)
Cl5 Cu3 N202 90.47(16)
Cl5 Cu3 N309 93.91(15)
Cl6 Cu3 O201 136.92(12)
Cl6 Cu3 N202 95.09(14)
Cl6 Cu3 N309 93.00(13)
O201 Cu3 N202 82.21(16)
O201 Cu3 N309 85.01(16)
N202 Cu3 N309 167.1(2)
Cl7 Cu4 Cl8 119.24(7)
Cl7 Cu4 N206 94.22(15)
Cl7 Cu4 O304 101.90(11)
Cl7 Cu4 N313 90.67(17)
Cl8 Cu4 N206 92.49(13)
Cl8 Cu4 O304 138.83(13)
Cl8 Cu4 N313 95.06(14)
N206 Cu4 O304 85.70(15)
N206 Cu4 N313 167.59(19)
O304 Cu4 N313 82.13(15)
Cl9 Cu5 Cl10 133.11(10)
Cl9 Cu5 O301 104.30(11)
Cl9 Cu5 N302 89.09(15)
Cl9 Cu5 N409 94.10(13)
Cl10 Cu5 O301 122.52(14)
Cl10 Cu5 N302 95.04(15)
Cl10 Cu5 N409 92.70(14)
O301 Cu5 N302 81.39(16)
O301 Cu5 N409 84.63(15)
N302 Cu5 N409 166.02(18)
Cl11 Cu6 Cl12 125.84(8)
Cl11 Cu6 N306 93.12(14)
Cl11 Cu6 O404 102.94(11)
Cl11 Cu6 N413 91.98(17)
Cl12 Cu6 N306 91.93(13)
Cl12 Cu6 O404 131.22(13)
Cl12 Cu6 N413 94.85(14)
N306 Cu6 O404 84.80(17)
N306 Cu6 N413 166.9(2)
O404 Cu6 N413 82.29(17)
Cl13 Cu7 Cl14 133.24(11)
Cl13 Cu7 N109 92.00(18)
Cl13 Cu7 O401 103.18(12)
Cl13 Cu7 N402 88.97(18)
Cl14 Cu7 N109 93.09(15)
Cl14 Cu7 O401 123.57(16)
Cl14 Cu7 N402 94.91(16)
N109 Cu7 O401 84.78(19)
N109 Cu7 N402 168.0(2)
O401 Cu7 N402 83.40(18)
Cl15 Cu8 Cl16 119.15(8)
Cl15 Cu8 O104 138.76(12)
Cl15 Cu8 N113 93.42(16)
Cl15 Cu8 N406 93.19(15)
Cl16 Cu8 O104 102.04(11)
Cl16 Cu8 N113 93.04(16)
Cl16 Cu8 N406 93.33(15)
O104 Cu8 N113 81.71(17)
O104 Cu8 N406 86.07(17)
N113 Cu8 N406 167.2(2)
Cu1 O101 C108 122.8(3)
Cu8 O104 C135 126.1(3)
H101 N101 N102 124.6
H101 N101 C105 124.6
N102 N101 C105 110.7(5)
Cu1 N102 N101 125.9(4)
Cu1 N102 C107 126.7(4)
N101 N102 C107 105.8(5)
H103 N103 C107 117.7
H103 N103 C108 117.7
C107 N103 C108 124.6(5)
C109 N104 C113 117.9(4)
H105 N105 C114 116.9
H105 N105 C115 116.9
C114 N105 C115 126.3(5)
Cu2 N106 N107 122.6(3)
Cu2 N106 C115 132.6(4)
N107 N106 C115 104.7(5)
N106 N107 H107 124.2
N106 N107 C117 111.7(4)
H107 N107 C117 124.2
H108 N108 N109 123.5
H108 N108 C126 123.5
N109 N108 C126 113.0(5)
Cu7 N109 N108 121.4(4)
Cu7 N109 C128 131.4(4)
N108 N109 C128 104.0(5)
H110 N110 C128 117.5
H110 N110 C129 117.5
C128 N110 C129 125.1(5)
C130 N111 C134 117.2(4)
H112 N112 C135 117.9
H112 N112 C136 117.9
C135 N112 C136 124.1(5)
Cu8 N113 N114 123.4(4)
Cu8 N113 C136 130.5(4)
N114 N113 C136 106.0(5)
N113 N114 H114 124.7
N113 N114 C138 110.6(5)
H114 N114 C138 124.7
H10A C101 H10B 109.5
H10A C101 H10C 109.5
H10A C101 C104 109.5
H10B C101 H10C 109.5
H10B C101 C104 109.5
H10C C101 C104 109.5
H10D C102 H10E 109.5
H10D C102 H10F 109.5
H10D C102 C104 109.5
H10E C102 H10F 109.5
H10E C102 C104 109.5
H10F C102 C104 109.5
H10G C103 H10H 109.5
H10G C103 H10I 109.5
H10G C103 C104 109.5
H10H C103 H10I 109.5
H10H C103 C104 109.5
H10I C103 C104 109.5
C101 C104 C102 109.8(7)
C101 C104 C103 113.3(7)
C101 C104 C105 108.5(6)
C102 C104 C103 108.5(7)
C102 C104 C105 107.3(6)
C103 C104 C105 109.3(6)
N101 C105 C104 122.7(6)
N101 C105 C106 106.8(5)
C104 C105 C106 130.3(6)
C105 C106 H106 126.6
C105 C106 C107 106.8(6)
H106 C106 C107 126.6
N102 C107 N103 123.3(5)
N102 C107 C106 109.9(5)
N103 C107 C106 126.7(6)
O101 C108 N103 123.5(5)
O101 C108 C109 120.0(4)
N103 C108 C109 116.5(5)
N104 C109 C108 119.1(4)
N104 C109 C110 122.2(5)
C108 C109 C110 118.6(5)
C109 C110 H11A 119.9
C109 C110 C111 120.2(5)
H11A C110 C111 119.9
C110 C111 C112 117.9(4)
C110 C111 C132 118.9(4)
C112 C111 C132 123.1(4)
C111 C112 H11B 120.6
C111 C112 C113 118.8(5)
H11B C112 C113 120.6
N104 C113 C112 122.8(5)
N104 C113 C114 117.8(4)
C112 C113 C114 119.3(5)
O102 C114 N105 125.2(5)
O102 C114 C113 122.1(4)
N105 C114 C113 112.7(5)
N105 C115 N106 119.2(5)
N105 C115 C116 130.0(5)
N106 C115 C116 110.8(5)
C115 C116 H116 127.3
C115 C116 C117 105.5(5)
H116 C116 C117 127.3
N107 C117 C116 107.3(5)
N107 C117 C118 122.1(5)
C116 C117 C118 130.6(6)
C117 C118 C119 111.2(7)
C117 C118 C120 110.7(7)
C117 C118 C121 110.5(6)
C117 C118 C169 108.4(7)
C117 C118 C170 107.2(7)
C117 C118 C171 106.8(7)
C119 C118 C120 113.2(9)
C119 C118 C121 105.3(9)
C120 C118 C121 105.7(8)
C169 C118 C170 115.4(11)
C169 C118 C171 111.1(10)
C170 C118 C171 107.6(10)
C118 C119 H11C 109.5
C118 C119 H11D 109.5
C118 C119 H11E 109.5
H11C C119 H11D 109.5
H11C C119 H11E 109.5
H11D C119 H11E 109.5
C118 C120 H12A 109.5
C118 C120 H12B 109.5
C118 C120 H12C 109.5
H12A C120 H12B 109.5
H12A C120 H12C 109.5
H12B C120 H12C 109.5
C118 C121 H12D 109.5
C118 C121 H12E 109.5
C118 C121 H12F 109.5
H12D C121 H12E 109.5
H12D C121 H12F 109.5
H12E C121 H12F 109.5
C118 C169 H16A 109.5
C118 C169 H16B 109.5
C118 C169 H16C 109.5
H16A C169 H16B 109.5
H16A C169 H16C 109.5
H16B C169 H16C 109.5
C118 C170 H17A 109.5
C118 C170 H17B 109.5
C118 C170 H17C 109.5
H17A C170 H17B 109.5
H17A C170 H17C 109.5
H17B C170 H17C 109.5
C118 C171 H17D 109.5
C118 C171 H17E 109.5
C118 C171 H17F 109.5
H17D C171 H17E 109.5
H17D C171 H17F 109.5
H17E C171 H17F 109.5
H12G C122 H12H 109.5
H12G C122 H12I 109.5
H12G C122 C125 109.5
H12H C122 H12I 109.5
H12H C122 C125 109.5
H12I C122 C125 109.5
H12J C123 H12K 109.5
H12J C123 H12L 109.5
H12J C123 C125 109.5
H12K C123 H12L 109.5
H12K C123 C125 109.5
H12L C123 C125 109.5
H12M C124 H12N 109.5
H12M C124 H12O 109.5
H12M C124 C125 109.5
H12N C124 H12O 109.5
H12N C124 C125 109.5
H12O C124 C125 109.5
C122 C125 C123 107.8(9)
C122 C125 C124 107.8(10)
C122 C125 C126 110.9(8)
C123 C125 C124 112.3(10)
C123 C125 C126 104.2(9)
C124 C125 C126 113.7(8)
H17G C172 H17H 109.5
H17G C172 H17I 109.5
H17G C172 C175 109.5
H17H C172 H17I 109.5
H17H C172 C175 109.5
H17I C172 C175 109.5
H17J C173 H17K 109.5
H17J C173 H17L 109.5
H17J C173 C175 109.5
H17K C173 H17L 109.5
H17K C173 C175 109.5
H17L C173 C175 109.5
H17M C174 H17N 109.5
H17M C174 H17O 109.5
H17M C174 C175 109.5
H17N C174 H17O 109.5
H17N C174 C175 109.5
H17O C174 C175 109.5
C172 C175 C173 109.5(17)
C172 C175 C174 107.3(16)
C172 C175 C126 115.6(15)
C173 C175 C174 109.2(17)
C173 C175 C126 102.6(14)
C174 C175 C126 112.4(14)
N108 C126 C125 123.8(7)
N108 C126 C175 116.6(10)
N108 C126 C127 105.2(6)
C125 C126 C127 130.6(8)
C175 C126 C127 128.8(10)
C126 C127 H127 127.3
C126 C127 C128 105.4(6)
H127 C127 C128 127.3
N109 C128 N110 117.8(5)
N109 C128 C127 112.3(5)
N110 C128 C127 130.0(6)
O103 C129 N110 124.7(5)
O103 C129 C130 121.4(4)
N110 C129 C130 113.9(5)
N111 C130 C129 116.2(4)
N111 C130 C131 123.8(5)
C129 C130 C131 120.0(5)
C130 C131 H131 120.3
C130 C131 C132 119.4(5)
H131 C131 C132 120.3
C111 C132 C131 122.8(5)
C111 C132 C133 120.1(4)
C131 C132 C133 117.1(4)
C132 C133 H133 119.9
C132 C133 C134 120.1(5)
H133 C133 C134 119.9
N111 C134 C133 122.0(5)
N111 C134 C135 118.4(4)
C133 C134 C135 119.6(5)
O104 C135 N112 122.8(5)
O104 C135 C134 118.1(4)
N112 C135 C134 119.1(5)
N112 C136 N113 120.8(5)
N112 C136 C137 128.4(6)
N113 C136 C137 110.5(6)
C136 C137 H137 126.9
C136 C137 C138 106.3(6)
H137 C137 C138 126.9
N114 C138 C137 106.5(5)
N114 C138 C139 120.0(6)
C137 C138 C139 133.2(6)
C138 C139 C140 108.8(6)
C138 C139 C141 107.6(7)
C138 C139 C142 110.2(7)
C138 C139 C190 109.4(10)
C138 C139 C191 109.2(11)
C138 C139 C192 107.3(11)
C140 C139 C141 108.2(8)
C140 C139 C142 113.7(9)
C141 C139 C142 108.0(8)
C190 C139 C191 109.4(14)
C190 C139 C192 111.4(14)
C191 C139 C192 110.2(14)
C139 C140 H14A 109.5
C139 C140 H14B 109.5
C139 C140 H14C 109.5
H14A C140 H14B 109.5
H14A C140 H14C 109.5
H14B C140 H14C 109.5
C139 C141 H14D 109.5
C139 C141 H14E 109.5
C139 C141 H14F 109.5
H14D C141 H14E 109.5
H14D C141 H14F 109.5
H14E C141 H14F 109.5
C139 C142 H14G 109.5
C139 C142 H14H 109.5
C139 C142 H14I 109.5
H14G C142 H14H 109.5
H14G C142 H14I 109.5
H14H C142 H14I 109.5
C139 C190 H19A 109.5
C139 C190 H19B 109.5
C139 C190 H19C 109.5
H19A C190 H19B 109.5
H19A C190 H19C 109.5
H19B C190 H19C 109.5
C139 C191 H19D 109.5
C139 C191 H19E 109.5
C139 C191 H19F 109.5
H19D C191 H19E 109.5
H19D C191 H19F 109.5
H19E C191 H19F 109.5
C139 C192 H19G 109.5
C139 C192 H19H 109.5
C139 C192 H19I 109.5
H19G C192 H19H 109.5
H19G C192 H19I 109.5
H19H C192 H19I 109.5
Cu3 O201 C208 124.4(3)
Cu2 O204 C235 124.4(3)
H201 N201 N202 124.0
H201 N201 C205 124.0
N202 N201 C205 112.0(5)
Cu3 N202 N201 126.7(4)
Cu3 N202 C207 128.1(3)
N201 N202 C207 105.2(4)
H203 N203 C207 118.8
H203 N203 C208 118.8
C207 N203 C208 122.4(4)
C209 N204 C213 116.2(4)
H205 N205 C214 117.6
H205 N205 C215 117.6
C214 N205 C215 124.9(4)
Cu4 N206 N207 122.8(3)
Cu4 N206 C215 130.5(3)
N207 N206 C215 105.6(4)
N206 N207 H207 124.4
N206 N207 C217 111.2(4)
H207 N207 C217 124.4
H208 N208 N209 123.3
H208 N208 C226 123.3
N209 N208 C226 113.3(5)
Cu1 N209 N208 119.5(4)
Cu1 N209 C228 128.4(4)
N208 N209 C228 103.7(4)
H210 N210 C228 118.0
H210 N210 C229 118.0
C228 N210 C229 123.9(5)
C230 N211 C234 116.6(4)
H212 N212 C235 119.2
H212 N212 C236 119.2
C235 N212 C236 121.6(5)
Cu2 N213 N214 130.0(5)
Cu2 N213 C236 127.8(4)
N214 N213 C236 102.2(5)
N213 N214 H214 124.0
N213 N214 C238 112.0(6)
H214 N214 C238 124.0
H20A C201 H20B 109.5
H20A C201 H20C 109.5
H20A C201 C204 109.5
H20B C201 H20C 109.5
H20B C201 C204 109.5
H20C C201 C204 109.5
H20D C202 H20E 109.5
H20D C202 H20F 109.5
H20D C202 C204 109.5
H20E C202 H20F 109.5
H20E C202 C204 109.5
H20F C202 C204 109.5
H20G C203 H20H 109.5
H20G C203 H20I 109.5
H20G C203 C204 109.5
H20H C203 H20I 109.5
H20H C203 C204 109.5
H20I C203 C204 109.5
H25A C251 H25B 109.5
H25A C251 H25C 109.5
H25A C251 C204 109.5
H25B C251 H25C 109.5
H25B C251 C204 109.5
H25C C251 C204 109.5
H25D C252 H25E 109.5
H25D C252 H25F 109.5
H25D C252 C204 109.5
H25E C252 H25F 109.5
H25E C252 C204 109.5
H25F C252 C204 109.5
H25G C253 H25H 109.5
H25G C253 H25I 109.5
H25G C253 C204 109.5
H25H C253 H25I 109.5
H25H C253 C204 109.5
H25I C253 C204 109.5
C201 C204 C202 115.0(10)
C201 C204 C203 107.3(10)
C201 C204 C205 109.5(6)
C202 C204 C203 104.8(9)
C202 C204 C205 110.6(8)
C203 C204 C205 109.5(8)
C251 C204 C252 113.1(16)
C251 C204 C253 107.3(16)
C251 C204 C205 109.1(12)
C252 C204 C253 110.9(16)
C252 C204 C205 110.7(12)
C253 C204 C205 105.4(12)
N201 C205 C204 120.8(6)
N201 C205 C206 107.7(5)
C204 C205 C206 131.3(6)
C205 C206 H206 127.6
C205 C206 C207 104.8(5)
H206 C206 C207 127.6
N202 C207 N203 122.5(5)
N202 C207 C206 110.3(5)
N203 C207 C206 127.1(5)
O201 C208 N203 123.5(4)
O201 C208 C209 118.8(4)
N203 C208 C209 117.7(4)
N204 C209 C208 117.4(4)
N204 C209 C210 124.9(4)
C208 C209 C210 117.7(4)
C209 C210 H21A 120.2
C209 C210 C211 119.6(4)
H21A C210 C211 120.2
C210 C211 C212 116.2(4)
C210 C211 C232 121.0(4)
C212 C211 C232 122.8(4)
C211 C212 H21B 120.3
C211 C212 C213 119.3(4)
H21B C212 C213 120.3
N204 C213 C212 123.6(4)
N204 C213 C214 117.9(4)
C212 C213 C214 118.5(4)
O202 C214 N205 124.3(5)
O202 C214 C213 122.1(4)
N205 C214 C213 113.6(4)
N205 C215 N206 118.3(4)
N205 C215 C216 130.7(5)
N206 C215 C216 111.0(5)
C215 C216 H216 127.6
C215 C216 C217 104.8(5)
H216 C216 C217 127.6
N207 C217 C216 107.4(4)
N207 C217 C218 122.1(5)
C216 C217 C218 130.5(5)
C217 C218 C219 110.3(7)
C217 C218 C220 106.9(6)
C217 C218 C221 109.9(7)
C217 C218 C269 107.3(6)
C217 C218 C270 108.6(7)
C217 C218 C271 110.9(8)
C219 C218 C220 103.1(8)
C219 C218 C221 112.3(10)
C220 C218 C221 114.0(11)
C269 C218 C270 105.5(9)
C269 C218 C271 115.2(11)
C270 C218 C271 109.0(11)
C218 C219 H21C 109.5
C218 C219 H21D 109.5
C218 C219 H21E 109.5
H21C C219 H21D 109.5
H21C C219 H21E 109.5
H21D C219 H21E 109.5
C218 C220 H22A 109.5
C218 C220 H22B 109.5
C218 C220 H22C 109.5
H22A C220 H22B 109.5
H22A C220 H22C 109.5
H22B C220 H22C 109.5
C218 C221 H22D 109.5
C218 C221 H22E 109.5
C218 C221 H22F 109.5
H22D C221 H22E 109.5
H22D C221 H22F 109.5
H22E C221 H22F 109.5
C218 C269 H26A 109.5
C218 C269 H26B 109.5
C218 C269 H26C 109.5
H26A C269 H26B 109.5
H26A C269 H26C 109.5
H26B C269 H26C 109.5
C218 C270 H27A 109.5
C218 C270 H27B 109.5
C218 C270 H27C 109.5
H27A C270 H27B 109.5
H27A C270 H27C 109.5
H27B C270 H27C 109.5
C218 C271 H27D 109.5
C218 C271 H27E 109.5
C218 C271 H27F 109.5
H27D C271 H27E 109.5
H27D C271 H27F 109.5
H27E C271 H27F 109.5
H22G C222 H22H 109.5
H22G C222 H22I 109.5
H22G C222 C225 109.5
H22H C222 H22I 109.5
H22H C222 C225 109.5
H22I C222 C225 109.5
H22J C223 H22K 109.5
H22J C223 H22L 109.5
H22J C223 C225 109.5
H22K C223 H22L 109.5
H22K C223 C225 109.5
H22L C223 C225 109.5
H22M C224 H22N 109.5
H22M C224 H22O 109.5
H22M C224 C225 109.5
H22N C224 H22O 109.5
H22N C224 C225 109.5
H22O C224 C225 109.5
C222 C225 C223 110.6(7)
C222 C225 C224 107.8(6)
C222 C225 C226 112.0(5)
C223 C225 C224 109.4(7)
C223 C225 C226 108.3(5)
C224 C225 C226 108.7(6)
N208 C226 C225 122.7(5)
N208 C226 C227 105.9(5)
C225 C226 C227 131.3(5)
C226 C227 H227 126.9
C226 C227 C228 106.2(5)
H227 C227 C228 126.9
N209 C228 N210 117.5(5)
N209 C228 C227 110.9(5)
N210 C228 C227 131.4(5)
O203 C229 N210 123.2(5)
O203 C229 C230 121.5(5)
N210 C229 C230 115.3(4)
N211 C230 C229 118.3(4)
N211 C230 C231 123.2(5)
C229 C230 C231 118.4(4)
C230 C231 H231 120.7
C230 C231 C232 118.6(4)
H231 C231 C232 120.7
C211 C232 C231 120.5(4)
C211 C232 C233 121.3(4)
C231 C232 C233 118.2(5)
C232 C233 H233 120.8
C232 C233 C234 118.4(5)
H233 C233 C234 120.8
N211 C234 C233 124.6(4)
N211 C234 C235 117.8(5)
C233 C234 C235 117.6(5)
O204 C235 N212 124.2(5)
O204 C235 C234 118.3(5)
N212 C235 C234 117.4(5)
N212 C236 N213 121.1(5)
N212 C236 C237 126.4(6)
N213 C236 C237 112.4(5)
C236 C237 H237 126.9
C236 C237 C238 106.3(7)
H237 C237 C238 126.9
N214 C238 C237 107.1(6)
N214 C238 C239 121.8(7)
C237 C238 C239 130.7(8)
C238 C239 C240 111.4(13)
C238 C239 C241 103.5(12)
C238 C239 C242 108.8(11)
C238 C239 C290 110.7(13)
C238 C239 C291 105.5(11)
C238 C239 C292 105.9(9)
C240 C239 C241 113.3(14)
C240 C239 C242 113.2(14)
C241 C239 C242 105.9(13)
C290 C239 C291 113.7(14)
C290 C239 C292 114.1(13)
C291 C239 C292 106.3(12)
C239 C240 H24A 109.5
C239 C240 H24B 109.5
C239 C240 H24C 109.5
H24A C240 H24B 109.5
H24A C240 H24C 109.5
H24B C240 H24C 109.5
C239 C241 H24D 109.5
C239 C241 H24E 109.5
C239 C241 H24F 109.5
H24D C241 H24E 109.5
H24D C241 H24F 109.5
H24E C241 H24F 109.5
C239 C242 H24G 109.5
C239 C242 H24H 109.5
C239 C242 H24I 109.5
H24G C242 H24H 109.5
H24G C242 H24I 109.5
H24H C242 H24I 109.5
C239 C290 H29A 109.5
C239 C290 H29B 109.5
C239 C290 H29C 109.5
H29A C290 H29B 109.5
H29A C290 H29C 109.5
H29B C290 H29C 109.5
C239 C291 H29D 109.5
C239 C291 H29E 109.5
C239 C291 H29F 109.5
H29D C291 H29E 109.5
H29D C291 H29F 109.5
H29E C291 H29F 109.5
C239 C292 H29G 109.5
C239 C292 H29H 109.5
C239 C292 H29I 109.5
H29G C292 H29H 109.5
H29G C292 H29I 109.5
H29H C292 H29I 109.5
Cu5 O301 C308 121.0(3)
Cu4 O304 C335 123.5(3)
H301 N301 N302 123.7
H301 N301 C305 123.7
N302 N301 C305 112.7(5)
Cu5 N302 N301 125.8(4)
Cu5 N302 C307 127.7(4)
N301 N302 C307 104.1(4)
H303 N303 C307 117.0
H303 N303 C308 117.0
C307 N303 C308 126.0(5)
C309 N304 C313 117.2(4)
H305 N305 C314 117.2
H305 N305 C315 117.2
C314 N305 C315 125.5(5)
Cu6 N306 N307 122.3(3)
Cu6 N306 C315 133.3(4)
N307 N306 C315 103.7(4)
N306 N307 H307 123.6
N306 N307 C317 112.8(4)
H307 N307 C317 123.6
H308 N308 N309 123.8
H308 N308 C326 123.8
N309 N308 C326 112.4(4)
Cu3 N309 N308 121.1(3)
Cu3 N309 C328 129.5(4)
N308 N309 C328 105.4(4)
H310 N310 C328 117.7
H310 N310 C329 117.7
C328 N310 C329 124.6(5)
C330 N311 C334 116.6(4)
H312 N312 C335 118.4
H312 N312 C336 118.4
C335 N312 C336 123.2(4)
Cu4 N313 N314 126.7(4)
Cu4 N313 C336 128.4(3)
N314 N313 C336 104.8(4)
N313 N314 H314 124.2
N313 N314 C338 111.5(5)
H314 N314 C338 124.2
H30A C301 H30B 109.5
H30A C301 H30C 109.5
H30A C301 C304 109.5
H30B C301 H30C 109.5
H30B C301 C304 109.5
H30C C301 C304 109.5
H30D C302 H30E 109.5
H30D C302 H30F 109.5
H30D C302 C304 109.5
H30E C302 H30F 109.5
H30E C302 C304 109.5
H30F C302 C304 109.5
H30G C303 H30H 109.5
H30G C303 H30I 109.5
H30G C303 C304 109.5
H30H C303 H30I 109.5
H30H C303 C304 109.5
H30I C303 C304 109.5
C301 C304 C302 109.8(7)
C301 C304 C303 109.5(7)
C301 C304 C305 108.5(6)
C302 C304 C303 111.6(7)
C302 C304 C305 108.7(5)
C303 C304 C305 108.7(6)
N301 C305 C304 123.3(6)
N301 C305 C306 106.7(5)
C304 C305 C306 129.9(6)
C305 C306 H306 127.7
C305 C306 C307 104.6(5)
H306 C306 C307 127.7
N302 C307 N303 122.2(5)
N302 C307 C306 111.8(5)
N303 C307 C306 126.0(5)
O301 C308 N303 122.7(5)
O301 C308 C309 119.5(4)
N303 C308 C309 117.8(5)
N304 C309 C308 118.4(4)
N304 C309 C310 122.9(5)
C308 C309 C310 118.8(4)
C309 C310 H31A 119.8
C309 C310 C311 120.4(5)
H31A C310 C311 119.8
C310 C311 C312 117.2(4)
C310 C311 C332 119.6(4)
C312 C311 C332 123.2(4)
C311 C312 H31B 120.7
C311 C312 C313 118.6(5)
H31B C312 C313 120.7
N304 C313 C312 123.7(4)
N304 C313 C314 117.5(4)
C312 C313 C314 118.9(5)
O302 C314 N305 125.2(5)
O302 C314 C313 121.0(4)
N305 C314 C313 113.8(5)
N305 C315 N306 118.2(5)
N305 C315 C316 130.4(5)
N306 C315 C316 111.4(4)
C315 C316 H316 127.4
C315 C316 C317 105.3(5)
H316 C316 C317 127.4
N307 C317 C316 106.8(5)
N307 C317 C318 122.3(5)
C316 C317 C318 130.6(6)
C317 C318 C319 107.5(5)
C317 C318 C320 109.7(6)
C317 C318 C321 110.3(6)
C319 C318 C320 110.4(7)
C319 C318 C321 106.4(7)
C320 C318 C321 112.4(6)
C318 C319 H31C 109.5
C318 C319 H31D 109.5
C318 C319 H31E 109.5
H31C C319 H31D 109.5
H31C C319 H31E 109.5
H31D C319 H31E 109.5
C318 C320 H32A 109.5
C318 C320 H32B 109.5
C318 C320 H32C 109.5
H32A C320 H32B 109.5
H32A C320 H32C 109.5
H32B C320 H32C 109.5
C318 C321 H32D 109.5
C318 C321 H32E 109.5
C318 C321 H32F 109.5
H32D C321 H32E 109.5
H32D C321 H32F 109.5
H32E C321 H32F 109.5
H32G C322 H32H 109.5
H32G C322 H32I 109.5
H32G C322 C325 109.5
H32H C322 H32I 109.5
H32H C322 C325 109.5
H32I C322 C325 109.5
H32J C323 H32K 109.5
H32J C323 H32L 109.5
H32J C323 C325 109.5
H32K C323 H32L 109.5
H32K C323 C325 109.5
H32L C323 C325 109.5
H32M C324 H32N 109.5
H32M C324 H32O 109.5
H32M C324 C325 109.5
H32N C324 H32O 109.5
H32N C324 C325 109.5
H32O C324 C325 109.5
C322 C325 C323 108.8(10)
C322 C325 C324 110.8(11)
C322 C325 C326 110.4(8)
C323 C325 C324 110.7(11)
C323 C325 C326 114.5(9)
C324 C325 C326 101.5(9)
H37A C372 H37B 109.5
H37A C372 H37C 109.5
H37A C372 C375 109.5
H37B C372 H37C 109.5
H37B C372 C375 109.5
H37C C372 C375 109.5
H37D C373 H37E 109.5
H37D C373 H37F 109.5
H37D C373 C375 109.5
H37E C373 H37F 109.5
H37E C373 C375 109.5
H37F C373 C375 109.5
H37G C374 H37H 109.5
H37G C374 H37I 109.5
H37G C374 C375 109.5
H37H C374 H37I 109.5
H37H C374 C375 109.5
H37I C374 C375 109.5
C372 C375 C373 112.1(15)
C372 C375 C374 108.4(15)
C372 C375 C326 110.0(13)
C373 C375 C374 106.4(14)
C373 C375 C326 116.8(13)
C374 C375 C326 102.3(12)
N308 C326 C325 122.8(6)
N308 C326 C375 120.7(8)
N308 C326 C327 106.3(5)
C325 C326 C327 128.1(6)
C375 C326 C327 130.1(8)
C326 C327 H327 128.0
C326 C327 C328 103.9(5)
H327 C327 C328 128.0
N309 C328 N310 118.7(5)
N309 C328 C327 111.9(5)
N310 C328 C327 129.4(5)
O303 C329 N310 125.0(5)
O303 C329 C330 121.3(4)
N310 C329 C330 113.6(4)
N311 C330 C329 117.1(4)
N311 C330 C331 123.6(4)
C329 C330 C331 119.3(4)
C330 C331 H331 120.8
C330 C331 C332 118.4(4)
H331 C331 C332 120.8
C311 C332 C331 121.1(4)
C311 C332 C333 120.6(4)
C331 C332 C333 118.2(4)
C332 C333 H333 120.6
C332 C333 C334 118.7(5)
H333 C333 C334 120.6
N311 C334 C333 124.0(4)
N311 C334 C335 117.8(4)
C333 C334 C335 118.2(4)
O304 C335 N312 123.9(4)
O304 C335 C334 118.9(4)
N312 C335 C334 117.1(4)
N312 C336 N313 121.9(4)
N312 C336 C337 126.3(5)
N313 C336 C337 111.7(5)
C336 C337 H337 127.4
C336 C337 C338 105.2(5)
H337 C337 C338 127.4
N314 C338 C337 106.9(5)
N314 C338 C339 122.4(5)
C337 C338 C339 130.7(6)
C338 C339 C340 106.9(7)
C338 C339 C341 112.5(7)
C338 C339 C342 110.1(7)
C338 C339 C390 102.5(8)
C338 C339 C391 110.6(12)
C338 C339 C392 113.3(9)
C340 C339 C341 106.6(8)
C340 C339 C342 109.3(9)
C341 C339 C342 111.3(10)
C390 C339 C391 108.0(13)
C390 C339 C392 103.2(12)
C391 C339 C392 117.7(13)
C339 C340 H34A 109.5
C339 C340 H34B 109.5
C339 C340 H34C 109.5
H34A C340 H34B 109.5
H34A C340 H34C 109.5
H34B C340 H34C 109.5
C339 C341 H34D 109.5
C339 C341 H34E 109.5
C339 C341 H34F 109.5
H34D C341 H34E 109.5
H34D C341 H34F 109.5
H34E C341 H34F 109.5
C339 C342 H34G 109.5
C339 C342 H34H 109.5
C339 C342 H34I 109.5
H34G C342 H34H 109.5
H34G C342 H34I 109.5
H34H C342 H34I 109.5
C339 C390 H39A 109.5
C339 C390 H39B 109.5
C339 C390 H39C 109.5
H39A C390 H39B 109.5
H39A C390 H39C 109.5
H39B C390 H39C 109.5
C339 C391 H39D 109.5
C339 C391 H39E 109.5
C339 C391 H39F 109.5
H39D C391 H39E 109.5
H39D C391 H39F 109.5
H39E C391 H39F 109.5
C339 C392 H39G 109.5
C339 C392 H39H 109.5
C339 C392 H39I 109.5
H39G C392 H39H 109.5
H39G C392 H39I 109.5
H39H C392 H39I 109.5
Cu7 O401 C408 123.7(4)
Cu6 O404 C435 122.4(4)
H401 N401 N402 124.0
H401 N401 C405 124.0
N402 N401 C405 112.1(5)
Cu7 N402 N401 127.1(4)
Cu7 N402 C407 129.4(4)
N401 N402 C407 102.5(5)
H403 N403 C407 117.3
H403 N403 C408 117.3
C407 N403 C408 125.3(5)
C409 N404 C413 117.0(5)
H405 N405 C414 117.2
H405 N405 C415 117.2
C414 N405 C415 125.5(4)
Cu8 N406 N407 123.9(4)
Cu8 N406 C415 131.6(4)
N407 N406 C415 104.0(4)
N406 N407 H407 123.7
N406 N407 C417 112.6(5)
H407 N407 C417 123.7
H408 N408 N409 123.7
H408 N408 C426 123.7
N409 N408 C426 112.6(5)
Cu5 N409 N408 122.7(4)
Cu5 N409 C428 131.3(4)
N408 N409 C428 103.8(4)
H410 N410 C428 117.8
H410 N410 C429 117.8
C428 N410 C429 124.4(4)
C430 N411 C434 116.7(4)
H412 N412 C435 118.1
H412 N412 C436 118.1
C435 N412 C436 123.9(5)
Cu6 N413 N414 128.9(4)
Cu6 N413 C436 126.5(4)
N414 N413 C436 104.7(5)
N413 N414 H414 124.1
N413 N414 C438 111.7(5)
H414 N414 C438 124.1
H40A C401 H40B 109.5
H40A C401 H40C 109.5
H40A C401 C404 109.5
H40B C401 H40C 109.5
H40B C401 C404 109.5
H40C C401 C404 109.5
H40D C402 H40E 109.5
H40D C402 H40F 109.5
H40D C402 C404 109.5
H40E C402 H40F 109.5
H40E C402 C404 109.5
H40F C402 C404 109.5
H40G C403 H40H 109.5
H40G C403 H40I 109.5
H40G C403 C404 109.5
H40H C403 H40I 109.5
H40H C403 C404 109.5
H40I C403 C404 109.5
H45A C451 H45B 109.5
H45A C451 H45C 109.5
H45A C451 C404 109.5
H45B C451 H45C 109.5
H45B C451 C404 109.5
H45C C451 C404 109.5
H45D C452 H45E 109.5
H45D C452 H45F 109.5
H45D C452 C404 109.5
H45E C452 H45F 109.5
H45E C452 C404 109.5
H45F C452 C404 109.5
H45G C453 H45H 109.5
H45G C453 H45I 109.5
H45G C453 C404 109.5
H45H C453 H45I 109.5
H45H C453 C404 109.5
H45I C453 C404 109.5
C401 C404 C402 108.3(9)
C401 C404 C403 110.7(9)
C401 C404 C405 108.8(7)
C402 C404 C403 109.5(9)
C402 C404 C405 109.1(6)
C403 C404 C405 110.3(7)
C451 C404 C452 106.6(14)
C451 C404 C453 111.5(15)
C451 C404 C405 110.3(13)
C452 C404 C453 109.2(14)
C452 C404 C405 108.2(12)
C453 C404 C405 110.8(12)
N401 C405 C404 121.6(5)
N401 C405 C406 107.8(5)
C404 C405 C406 130.6(6)
C405 C406 H406 127.5
C405 C406 C407 105.1(5)
H406 C406 C407 127.5
N402 C407 N403 119.9(5)
N402 C407 C406 112.5(5)
N403 C407 C406 127.6(5)
O401 C408 N403 124.5(5)
O401 C408 C409 117.9(5)
N403 C408 C409 117.5(5)
N404 C409 C408 117.9(5)
N404 C409 C410 123.7(4)
C408 C409 C410 118.4(5)
C409 C410 H41A 120.2
C409 C410 C411 119.6(5)
H41A C410 C411 120.2
C410 C411 C412 116.4(5)
C410 C411 C432 119.8(4)
C412 C411 C432 123.6(4)
C411 C412 H41B 120.2
C411 C412 C413 119.6(4)
H41B C412 C413 120.2
N404 C413 C412 123.6(5)
N404 C413 C414 116.3(5)
C412 C413 C414 120.2(4)
O402 C414 N405 124.8(5)
O402 C414 C413 120.9(5)
N405 C414 C413 114.3(4)
N405 C415 N406 117.6(5)
N405 C415 C416 131.8(5)
N406 C415 C416 110.6(5)
C415 C416 H416 126.8
C415 C416 C417 106.3(5)
H416 C416 C417 126.8
N407 C417 C416 106.5(5)
N407 C417 C418 122.8(5)
C416 C417 C418 130.7(5)
C417 C418 C419 111.0(7)
C417 C418 C420 110.1(6)
C417 C418 C421 109.2(6)
C417 C418 C469 107.7(13)
C417 C418 C470 108.4(10)
C417 C418 C471 108.6(11)
C419 C418 C420 110.5(9)
C419 C418 C421 109.5(9)
C420 C418 C421 106.5(8)
C469 C418 C470 108.1(14)
C469 C418 C471 114.9(15)
C470 C418 C471 109.0(14)
C418 C419 H41C 109.5
C418 C419 H41D 109.5
C418 C419 H41E 109.5
H41C C419 H41D 109.5
H41C C419 H41E 109.5
H41D C419 H41E 109.5
C418 C420 H42A 109.5
C418 C420 H42B 109.5
C418 C420 H42C 109.5
H42A C420 H42B 109.5
H42A C420 H42C 109.5
H42B C420 H42C 109.5
C418 C421 H42D 109.5
C418 C421 H42E 109.5
C418 C421 H42F 109.5
H42D C421 H42E 109.5
H42D C421 H42F 109.5
H42E C421 H42F 109.5
C418 C469 H46A 109.5
C418 C469 H46B 109.5
C418 C469 H46C 109.5
H46A C469 H46B 109.5
H46A C469 H46C 109.5
H46B C469 H46C 109.5
C418 C470 H47A 109.5
C418 C470 H47B 109.5
C418 C470 H47C 109.5
H47A C470 H47B 109.5
H47A C470 H47C 109.5
H47B C470 H47C 109.5
C418 C471 H47D 109.5
C418 C471 H47E 109.5
C418 C471 H47F 109.5
H47D C471 H47E 109.5
H47D C471 H47F 109.5
H47E C471 H47F 109.5
H42G C422 H42H 109.5
H42G C422 H42I 109.5
H42G C422 C425 109.5
H42H C422 H42I 109.5
H42H C422 C425 109.5
H42I C422 C425 109.5
H42J C423 H42K 109.5
H42J C423 H42L 109.5
H42J C423 C425 109.5
H42K C423 H42L 109.5
H42K C423 C425 109.5
H42L C423 C425 109.5
H42M C424 H42N 109.5
H42M C424 H42O 109.5
H42M C424 C425 109.5
H42N C424 H42O 109.5
H42N C424 C425 109.5
H42O C424 C425 109.5
C422 C425 C423 111.7(6)
C422 C425 C424 108.8(6)
C422 C425 C426 111.0(5)
C423 C425 C424 108.2(7)
C423 C425 C426 108.7(5)
C424 C425 C426 108.4(5)
N408 C426 C425 122.8(5)
N408 C426 C427 107.0(4)
C425 C426 C427 130.2(5)
C426 C427 H427 127.8
C426 C427 C428 104.4(5)
H427 C427 C428 127.8
N409 C428 N410 117.7(5)
N409 C428 C427 112.1(5)
N410 C428 C427 130.1(5)
O403 C429 N410 124.6(5)
O403 C429 C430 121.4(5)
N410 C429 C430 114.0(4)
N411 C430 C429 117.5(5)
N411 C430 C431 123.7(4)
C429 C430 C431 118.8(4)
C430 C431 H431 120.7
C430 C431 C432 118.5(5)
H431 C431 C432 120.7
C411 C432 C431 120.8(4)
C411 C432 C433 121.4(4)
C431 C432 C433 117.6(5)
C432 C433 H433 120.1
C432 C433 C434 119.7(4)
H433 C433 C434 120.1
N411 C434 C433 123.3(5)
N411 C434 C435 116.8(5)
C433 C434 C435 119.8(4)
O404 C435 N412 123.8(5)
O404 C435 C434 117.3(5)
N412 C435 C434 118.9(4)
N412 C436 N413 121.9(5)
N412 C436 C437 126.4(5)
N413 C436 C437 111.5(5)
C436 C437 H437 127.7
C436 C437 C438 104.6(5)
H437 C437 C438 127.7
N414 C438 C437 107.5(5)
N414 C438 C439 122.8(5)
C437 C438 C439 129.4(6)
C438 C439 C440 108.8(5)
C438 C439 C441 106.5(6)
C438 C439 C442 111.3(6)
C440 C439 C441 110.0(7)
C440 C439 C442 112.0(7)
C441 C439 C442 108.0(7)
C439 C440 H44A 109.5
C439 C440 H44B 109.5
C439 C440 H44C 109.5
H44A C440 H44B 109.5
H44A C440 H44C 109.5
H44B C440 H44C 109.5
C439 C441 H44D 109.5
C439 C441 H44E 109.5
C439 C441 H44F 109.5
H44D C441 H44E 109.5
H44D C441 H44F 109.5
H44E C441 H44F 109.5
C439 C442 H44G 109.5
C439 C442 H44H 109.5
C439 C442 H44I 109.5
H44G C442 H44H 109.5
H44G C442 H44I 109.5
H44H C442 H44I 109.5
H501 C501 Cl17 109.4
H501 C501 Cl18 109.4
H501 C501 Cl19 109.4
H501 C501 Cl67 99.2
H501 C501 Cl68 108.2
H501 C501 Cl69 104.0
H502 C501 Cl17 114.4
H502 C501 Cl18 107.5
H502 C501 Cl19 105.9
H502 C501 Cl67 103.9
H502 C501 Cl68 103.9
H502 C501 Cl69 103.9
Cl17 C501 Cl18 105.0(6)
Cl17 C501 Cl19 118.1(7)
Cl18 C501 Cl19 105.2(6)
Cl67 C501 Cl68 122.5(11)
Cl67 C501 Cl69 106.6(10)
Cl68 C501 Cl69 114.0(9)

loop_
_geom_bond_atom_site_label_1
_geom_bond_atom_site_label_2
_geom_bond_distance
Cu1 Cl1 2.4164(18)
Cu1 Cl2 2.2743(18)
Cu1 O101 2.152(4)
Cu1 N102 1.959(5)
Cu1 N209 1.985(5)
Cu2 Cl3 2.2574(16)
Cu2 Cl4 2.4407(16)
Cu2 N106 1.989(5)
Cu2 O204 2.074(4)
Cu2 N213 1.963(6)
Cu3 Cl5 2.4475(17)
Cu3 Cl6 2.2680(15)
Cu3 O201 2.101(4)
Cu3 N202 1.946(4)
Cu3 N309 1.972(4)
Cu4 Cl7 2.4499(17)
Cu4 Cl8 2.2539(17)
Cu4 N206 1.974(4)
Cu4 O304 2.115(3)
Cu4 N313 1.957(5)
Cu5 Cl9 2.3712(16)
Cu5 Cl10 2.244(2)
Cu5 O301 2.193(4)
Cu5 N302 1.956(4)
Cu5 N409 1.974(4)
Cu6 Cl11 2.3949(17)
Cu6 Cl12 2.2497(17)
Cu6 N306 1.976(5)
Cu6 O404 2.126(4)
Cu6 N413 1.975(5)
Cu7 Cl13 2.485(2)
Cu7 Cl14 2.249(2)
Cu7 N109 1.977(5)
Cu7 O401 2.101(4)
Cu7 N402 1.928(5)
Cu8 Cl15 2.263(2)
Cu8 Cl16 2.4109(16)
Cu8 O104 2.111(4)
Cu8 N113 1.968(5)
Cu8 N406 1.960(5)
O101 C108 1.217(7)
O102 C114 1.216(6)
O103 C129 1.211(7)
O104 C135 1.242(6)
N101 H101 0.860
N101 N102 1.360(6)
N101 C105 1.354(9)
N102 C107 1.336(8)
N103 H103 0.860
N103 C107 1.383(7)
N103 C108 1.355(7)
N104 C109 1.340(7)
N104 C113 1.335(6)
N105 H105 0.860
N105 C114 1.352(6)
N105 C115 1.393(7)
N106 N107 1.371(7)
N106 C115 1.330(7)
N107 H107 0.860
N107 C117 1.324(8)
N108 H108 0.860
N108 N109 1.362(7)
N108 C126 1.324(10)
N109 C128 1.327(7)
N110 H110 0.860
N110 C128 1.386(7)
N110 C129 1.350(7)
N111 C130 1.327(7)
N111 C134 1.356(7)
N112 H112 0.860
N112 C135 1.335(6)
N112 C136 1.405(8)
N113 N114 1.355(7)
N113 C136 1.312(8)
N114 H114 0.860
N114 C138 1.357(8)
C101 H10A 0.960
C101 H10B 0.960
C101 H10C 0.960
C101 C104 1.524(9)
C102 H10D 0.960
C102 H10E 0.960
C102 H10F 0.960
C102 C104 1.532(9)
C103 H10G 0.960
C103 H10H 0.960
C103 H10I 0.960
C103 C104 1.513(10)
C104 C105 1.528(7)
C105 C106 1.358(9)
C106 H106 0.930
C106 C107 1.387(8)
C108 C109 1.492(7)
C109 C110 1.374(7)
C110 H11A 0.930
C110 C111 1.388(7)
C111 C112 1.373(7)
C111 C132 1.492(6)
C112 H11B 0.930
C112 C113 1.402(7)
C113 C114 1.504(7)
C115 C116 1.389(8)
C116 H116 0.930
C116 C117 1.372(7)
C117 C118 1.509(7)
C118 C119 1.511(10)
C118 C120 1.524(10)
C118 C121 1.570(10)
C118 C169 1.488(11)
C118 C170 1.525(11)
C118 C171 1.557(11)
C119 H11C 0.960
C119 H11D 0.960
C119 H11E 0.960
C120 H12A 0.960
C120 H12B 0.960
C120 H12C 0.960
C121 H12D 0.960
C121 H12E 0.960
C121 H12F 0.960
C169 H16A 0.960
C169 H16B 0.960
C169 H16C 0.960
C170 H17A 0.960
C170 H17B 0.960
C170 H17C 0.960
C171 H17D 0.960
C171 H17E 0.960
C171 H17F 0.960
C122 H12G 0.960
C122 H12H 0.960
C122 H12I 0.960
C122 C125 1.532(11)
C123 H12J 0.960
C123 H12K 0.960
C123 H12L 0.960
C123 C125 1.520(12)
C124 H12M 0.960
C124 H12N 0.960
C124 H12O 0.960
C124 C125 1.517(11)
C125 C126 1.535(10)
C172 H17G 0.960
C172 H17H 0.960
C172 H17I 0.960
C172 C175 1.528(14)
C173 H17J 0.960
C173 H17K 0.960
C173 H17L 0.960
C173 C175 1.530(14)
C174 H17M 0.960
C174 H17N 0.960
C174 H17O 0.960
C174 C175 1.523(14)
C175 C126 1.526(14)
C126 C127 1.410(9)
C127 H127 0.930
C127 C128 1.358(10)
C129 C130 1.510(7)
C130 C131 1.377(7)
C131 H131 0.930
C131 C132 1.386(7)
C132 C133 1.389(7)
C133 H133 0.930
C133 C134 1.384(7)
C134 C135 1.473(8)
C136 C137 1.389(8)
C137 H137 0.930
C137 C138 1.354(9)
C138 C139 1.515(8)
C139 C140 1.501(10)
C139 C141 1.547(10)
C139 C142 1.526(10)
C139 C190 1.508(12)
C139 C191 1.536(13)
C139 C192 1.530(13)
C140 H14A 0.960
C140 H14B 0.960
C140 H14C 0.960
C141 H14D 0.960
C141 H14E 0.960
C141 H14F 0.960
C142 H14G 0.960
C142 H14H 0.960
C142 H14I 0.960
C190 H19A 0.960
C190 H19B 0.960
C190 H19C 0.960
C191 H19D 0.960
C191 H19E 0.960
C191 H19F 0.960
C192 H19G 0.960
C192 H19H 0.960
C192 H19I 0.960
O201 C208 1.231(6)
O202 C214 1.223(6)
O203 C229 1.223(6)
O204 C235 1.223(7)
N201 H201 0.860
N201 N202 1.353(6)
N201 C205 1.320(8)
N202 C207 1.330(7)
N203 H203 0.860
N203 C207 1.395(6)
N203 C208 1.344(7)
N204 C209 1.326(6)
N204 C213 1.341(6)
N205 H205 0.860
N205 C214 1.355(6)
N205 C215 1.387(6)
N206 N207 1.343(6)
N206 C215 1.329(7)
N207 H207 0.860
N207 C217 1.344(7)
N208 H208 0.860
N208 N209 1.358(7)
N208 C226 1.339(7)
N209 C228 1.345(7)
N210 H210 0.860
N210 C228 1.385(7)
N210 C229 1.363(7)
N211 C230 1.327(6)
N211 C234 1.343(7)
N212 H212 0.860
N212 C235 1.346(7)
N212 C236 1.414(6)
N213 N214 1.390(7)
N213 C236 1.327(8)
N214 H214 0.860
N214 C238 1.337(10)
C201 H20A 0.960
C201 H20B 0.960
C201 H20C 0.960
C201 C204 1.511(11)
C202 H20D 0.960
C202 H20E 0.960
C202 H20F 0.960
C202 C204 1.510(11)
C203 H20G 0.960
C203 H20H 0.960
C203 H20I 0.960
C203 C204 1.565(11)
C251 H25A 0.960
C251 H25B 0.960
C251 H25C 0.960
C251 C204 1.522(13)
C252 H25D 0.960
C252 H25E 0.960
C252 H25F 0.960
C252 C204 1.516(13)
C253 H25G 0.960
C253 H25H 0.960
C253 H25I 0.960
C253 C204 1.544(13)
C204 C205 1.520(7)
C205 C206 1.369(9)
C206 H206 0.930
C206 C207 1.404(8)
C208 C209 1.506(6)
C209 C210 1.374(7)
C210 H21A 0.930
C210 C211 1.398(7)
C211 C212 1.404(7)
C211 C232 1.470(7)
C212 H21B 0.930
C212 C213 1.395(7)
C213 C214 1.496(7)
C215 C216 1.389(7)
C216 H216 0.930
C216 C217 1.369(8)
C217 C218 1.519(7)
C218 C219 1.536(10)
C218 C220 1.562(10)
C218 C221 1.488(11)
C218 C269 1.548(10)
C218 C270 1.552(11)
C218 C271 1.494(11)
C219 H21C 0.960
C219 H21D 0.960
C219 H21E 0.960
C220 H22A 0.960
C220 H22B 0.960
C220 H22C 0.960
C221 H22D 0.960
C221 H22E 0.960
C221 H22F 0.960
C269 H26A 0.960
C269 H26B 0.960
C269 H26C 0.960
C270 H27A 0.960
C270 H27B 0.960
C270 H27C 0.960
C271 H27D 0.960
C271 H27E 0.960
C271 H27F 0.960
C222 H22G 0.960
C222 H22H 0.960
C222 H22I 0.960
C222 C225 1.515(8)
C223 H22J 0.960
C223 H22K 0.960
C223 H22L 0.960
C223 C225 1.515(9)
C224 H22M 0.960
C224 H22N 0.960
C224 H22O 0.960
C224 C225 1.516(9)
C225 C226 1.511(7)
C226 C227 1.370(8)
C227 H227 0.930
C227 C228 1.391(8)
C229 C230 1.490(8)
C230 C231 1.412(7)
C231 H231 0.930
C231 C232 1.380(7)
C232 C233 1.395(7)
C233 H233 0.930
C233 C234 1.372(7)
C234 C235 1.508(7)
C236 C237 1.382(9)
C237 H237 0.930
C237 C238 1.333(10)
C238 C239 1.532(8)
C239 C240 1.512(13)
C239 C241 1.557(13)
C239 C242 1.538(12)
C239 C290 1.514(12)
C239 C291 1.570(13)
C239 C292 1.528(12)
C240 H24A 0.960
C240 H24B 0.960
C240 H24C 0.960
C241 H24D 0.960
C241 H24E 0.960
C241 H24F 0.960
C242 H24G 0.960
C242 H24H 0.960
C242 H24I 0.960
C290 H29A 0.960
C290 H29B 0.960
C290 H29C 0.960
C291 H29D 0.960
C291 H29E 0.960
C291 H29F 0.960
C292 H29G 0.960
C292 H29H 0.960
C292 H29I 0.960
O301 C308 1.243(6)
O302 C314 1.216(6)
O303 C329 1.215(6)
O304 C335 1.245(6)
N301 H301 0.860
N301 N302 1.354(7)
N301 C305 1.331(8)
N302 C307 1.332(7)
N303 H303 0.860
N303 C307 1.395(7)
N303 C308 1.336(6)
N304 C309 1.329(6)
N304 C313 1.346(7)
N305 H305 0.860
N305 C314 1.336(6)
N305 C315 1.400(6)
N306 N307 1.359(6)
N306 C315 1.342(7)
N307 H307 0.860
N307 C317 1.329(8)
N308 H308 0.860
N308 N309 1.344(6)
N308 C326 1.333(8)
N309 C328 1.318(7)
N310 H310 0.860
N310 C328 1.388(7)
N310 C329 1.359(6)
N311 C330 1.351(6)
N311 C334 1.320(6)
N312 H312 0.860
N312 C335 1.328(6)
N312 C336 1.412(6)
N313 N314 1.355(6)
N313 C336 1.319(7)
N314 H314 0.860
N314 C338 1.347(8)
C301 H30A 0.960
C301 H30B 0.960
C301 H30C 0.960
C301 C304 1.534(9)
C302 H30D 0.960
C302 H30E 0.960
C302 H30F 0.960
C302 C304 1.512(8)
C303 H30G 0.960
C303 H30H 0.960
C303 H30I 0.960
C303 C304 1.519(10)
C304 C305 1.521(8)
C305 C306 1.384(9)
C306 H306 0.930
C306 C307 1.388(8)
C308 C309 1.485(8)
C309 C310 1.385(7)
C310 H31A 0.930
C310 C311 1.379(7)
C311 C312 1.402(7)
C311 C332 1.489(6)
C312 H31B 0.930
C312 C313 1.387(7)
C313 C314 1.504(7)
C315 C316 1.387(8)
C316 H316 0.930
C316 C317 1.373(7)
C317 C318 1.516(8)
C318 C319 1.552(9)
C318 C320 1.489(9)
C318 C321 1.530(8)
C319 H31C 0.960
C319 H31D 0.960
C319 H31E 0.960
C320 H32A 0.960
C320 H32B 0.960
C320 H32C 0.960
C321 H32D 0.960
C321 H32E 0.960
C321 H32F 0.960
C322 H32G 0.960
C322 H32H 0.960
C322 H32I 0.960
C322 C325 1.520(11)
C323 H32J 0.960
C323 H32K 0.960
C323 H32L 0.960
C323 C325 1.530(12)
C324 H32M 0.960
C324 H32N 0.960
C324 H32O 0.960
C324 C325 1.543(12)
C325 C326 1.537(10)
C372 H37A 0.960
C372 H37B 0.960
C372 H37C 0.960
C372 C375 1.527(13)
C373 H37D 0.960
C373 H37E 0.960
C373 H37F 0.960
C373 C375 1.516(13)
C374 H37G 0.960
C374 H37H 0.960
C374 H37I 0.960
C374 C375 1.538(14)
C375 C326 1.531(13)
C326 C327 1.408(8)
C327 H327 0.930
C327 C328 1.390(8)
C329 C330 1.505(7)
C330 C331 1.386(7)
C331 H331 0.930
C331 C332 1.390(7)
C332 C333 1.383(7)
C333 H333 0.930
C333 C334 1.391(7)
C334 C335 1.506(7)
C336 C337 1.387(8)
C337 H337 0.930
C337 C338 1.364(8)
C338 C339 1.503(7)
C339 C340 1.578(11)
C339 C341 1.488(11)
C339 C342 1.505(10)
C339 C390 1.589(13)
C339 C391 1.507(12)
C339 C392 1.488(12)
C340 H34A 0.960
C340 H34B 0.960
C340 H34C 0.960
C341 H34D 0.960
C341 H34E 0.960
C341 H34F 0.960
C342 H34G 0.960
C342 H34H 0.960
C342 H34I 0.960
C390 H39A 0.960
C390 H39B 0.960
C390 H39C 0.960
C391 H39D 0.960
C391 H39E 0.960
C391 H39F 0.960
C392 H39G 0.960
C392 H39H 0.960
C392 H39I 0.960
O401 C408 1.237(7)
O402 C414 1.219(6)
O403 C429 1.229(6)
O404 C435 1.256(6)
N401 H401 0.860
N401 N402 1.365(7)
N401 C405 1.319(8)
N402 C407 1.355(7)
N403 H403 0.860
N403 C407 1.414(7)
N403 C408 1.328(7)
N404 C409 1.319(7)
N404 C413 1.349(6)
N405 H405 0.860
N405 C414 1.342(7)
N405 C415 1.384(7)
N406 N407 1.353(6)
N406 C415 1.351(7)
N407 H407 0.860
N407 C417 1.343(7)
N408 H408 0.860
N408 N409 1.371(6)
N408 C426 1.319(7)
N409 C428 1.320(7)
N410 H410 0.860
N410 C428 1.396(7)
N410 C429 1.351(7)
N411 C430 1.339(6)
N411 C434 1.351(6)
N412 H412 0.860
N412 C435 1.318(7)
N412 C436 1.406(7)
N413 N414 1.361(6)
N413 C436 1.334(7)
N414 H414 0.860
N414 C438 1.332(8)
C401 H40A 0.960
C401 H40B 0.960
C401 H40C 0.960
C401 C404 1.517(10)
C402 H40D 0.960
C402 H40E 0.960
C402 H40F 0.960
C402 C404 1.521(10)
C403 H40G 0.960
C403 H40H 0.960
C403 H40I 0.960
C403 C404 1.515(10)
C451 H45A 0.960
C451 H45B 0.960
C451 H45C 0.960
C451 C404 1.524(13)
C452 H45D 0.960
C452 H45E 0.960
C452 H45F 0.960
C452 C404 1.545(13)
C453 H45G 0.960
C453 H45H 0.960
C453 H45I 0.960
C453 C404 1.516(13)
C404 C405 1.514(7)
C405 C406 1.366(8)
C406 H406 0.930
C406 C407 1.352(8)
C408 C409 1.505(7)
C409 C410 1.379(8)
C410 H41A 0.930
C410 C411 1.389(7)
C411 C412 1.409(7)
C411 C432 1.471(7)
C412 H41B 0.930
C412 C413 1.357(7)
C413 C414 1.514(7)
C415 C416 1.387(7)
C416 H416 0.930
C416 C417 1.359(8)
C417 C418 1.520(7)
C418 C419 1.517(10)
C418 C420 1.517(9)
C418 C421 1.545(10)
C418 C469 1.518(13)
C418 C470 1.525(12)
C418 C471 1.512(13)
C419 H41C 0.960
C419 H41D 0.960
C419 H41E 0.960
C420 H42A 0.960
C420 H42B 0.960
C420 H42C 0.960
C421 H42D 0.960
C421 H42E 0.960
C421 H42F 0.960
C469 H46A 0.960
C469 H46B 0.960
C469 H46C 0.960
C470 H47A 0.960
C470 H47B 0.960
C470 H47C 0.960
C471 H47D 0.960
C471 H47E 0.960
C471 H47F 0.960
C422 H42G 0.960
C422 H42H 0.960
C422 H42I 0.960
C422 C425 1.514(8)
C423 H42J 0.960
C423 H42K 0.960
C423 H42L 0.960
C423 C425 1.515(8)
C424 H42M 0.960
C424 H42N 0.960
C424 H42O 0.960
C424 C425 1.525(8)
C425 C426 1.511(6)
C426 C427 1.384(8)
C427 H427 0.930
C427 C428 1.393(7)
C429 C430 1.495(7)
C430 C431 1.395(7)
C431 H431 0.930
C431 C432 1.395(7)
C432 C433 1.390(7)
C433 H433 0.930
C433 C434 1.374(7)
C434 C435 1.489(7)
C436 C437 1.390(8)
C437 H437 0.930
C437 C438 1.380(8)
C438 C439 1.518(8)
C439 C440 1.521(9)
C439 C441 1.531(10)
C439 C442 1.521(9)
C440 H44A 0.960
C440 H44B 0.960
C440 H44C 0.960
C441 H44D 0.960
C441 H44E 0.960
C441 H44F 0.960
C442 H44G 0.960
C442 H44H 0.960
C442 H44I 0.960
C501 H501 0.980
C501 H502 0.980
C501 Cl17 1.674(10)
C501 Cl18 1.813(11)
C501 Cl19 1.727(10)
C501 Cl67 1.713(13)
C501 Cl68 1.594(12)
C501 Cl69 1.796(12)

loop_
_geom_hbond_atom_site_label_D
_geom_hbond_atom_site_label_H
_geom_hbond_atom_site_label_A
_geom_hbond_distance_DH
_geom_hbond_distance_HA
_geom_hbond_distance_DA
_geom_hbond_angle_DHA
N101 H101 Cl2 0.86 3.00 3.370(6) 108.5
N103 H103 Cl4 0.86 2.40 3.200(5) 155.1
N105 H105 Cl4 0.86 2.42 3.174(5) 146.1
N107 H107 Cl3 0.86 2.64 3.116(6) 116.0
N108 H108 Cl14 0.86 2.50 3.023(6) 120.0
N110 H110 Cl13 0.86 2.39 3.185(5) 153.6
N112 H112 Cl13 0.86 2.45 3.276(5) 162.5
N114 H114 Cl15 0.86 2.61 3.086(6) 116.2
N201 H201 Cl6 0.86 2.76 3.213(5) 114.5
N203 H203 Cl7 0.86 2.38 3.191(4) 158.1
N205 H205 Cl7 0.86 2.37 3.163(4) 152.9
N207 H207 Cl8 0.86 2.58 3.075(5) 117.8
N208 H208 Cl2 0.86 2.55 3.069(5) 119.7
N210 H210 Cl1 0.86 2.36 3.167(4) 156.1
N212 H212 Cl1 0.86 2.50 3.315(5) 158.9
N214 H214 Cl3 0.86 2.85 3.287(8) 113.1
N301 H301 Cl10 0.86 3.00 3.365(5) 107.6
N303 H303 Cl11 0.86 2.47 3.272(5) 155.6
N305 H305 Cl11 0.86 2.43 3.201(5) 149.1
N307 H307 Cl12 0.86 2.48 3.011(5) 120.5
N308 H308 Cl6 0.86 2.56 3.077(5) 119.7
N310 H310 Cl5 0.86 2.38 3.180(4) 154.1
N312 H312 Cl5 0.86 2.43 3.247(4) 159.5
N314 H314 Cl8 0.86 2.77 3.218(5) 114.3
N401 H401 Cl14 0.86 2.99 3.341(6) 106.4
N403 H403 Cl16 0.86 2.41 3.212(5) 155.6
N405 H405 Cl16 0.86 2.39 3.166(5) 150.4
N407 H407 Cl15 0.86 2.60 3.101(5) 118.0
N408 H408 Cl10 0.86 2.53 3.040(5) 119.2
N410 H410 Cl9 0.86 2.33 3.125(4) 153.1
N412 H412 Cl9 0.86 2.46 3.274(5) 157.0
N414 H414 Cl12 0.86 2.86 3.278(6) 111.8
